data_1574031
loop_
_publ_author_name
'Lin, Yan-Yan'
'Nan, Zi-Ang'
'Lei, Zhen'
'Wang, Quan-Ming'

_publ_section_title
;
 Efficient synthesis of Au<sub>36</sub>(SR)<sub>24</sub> nanoclusters
 <i>via</i> the cluster-from-cluster approach.
;
_journal_issue 14
_journal_name_full Nanoscale
_journal_page_first 8724
_journal_page_last 8730
_journal_paper_doi 10.1039/d5nr00203f
_journal_volume 17
_journal_year 2025
_chemical_formula_moiety 'C192 H186 Au36 S24'
_chemical_formula_sum 'C192 H216 Au36 S24'
_chemical_formula_weight 10383.87
_space_group_crystal_system monoclinic
_space_group_IT_number 14
_space_group_name_Hall '-P 2yn'
_space_group_name_H-M_alt 'P 1 21/n 1'
_atom_sites_solution_hydrogens geom
_audit_creation_date 2021-05-14
_audit_creation_method
;
Olex2 1.3
(compiled 2020.11.12 svn.r5f609507 for OlexSys, GUI svn.r6272)
;
_audit_update_record
;
2025-01-15 deposited with the CCDC.	2025-02-28 downloaded from the CCDC.
;
_cell_angle_alpha 90
_cell_angle_beta 94.218(3)
_cell_angle_gamma 90
_cell_formula_units_Z 4
_cell_length_a 19.5790(7)
_cell_length_b 30.2707(11)
_cell_length_c 37.2286(11)
_cell_measurement_reflns_used 2489
_cell_measurement_temperature 173.00(10)
_cell_measurement_theta_max 52.8580
_cell_measurement_theta_min 3.6840
_cell_volume 22004.5(13)
_computing_cell_refinement 'CrysAlisPro 1.171.39.7e (Rigaku OD, 2015)'
_computing_data_collection 'CrysAlisPro 1.171.39.7e (Rigaku OD, 2015)'
_computing_data_reduction 'CrysAlisPro 1.171.39.7e (Rigaku OD, 2015)'
_computing_molecular_graphics 'Olex2 1.3 (Dolomanov et al., 2009)'
_computing_publication_material 'Olex2 1.3 (Dolomanov et al., 2009)'
_computing_structure_refinement 'SHELXL 2018/3 (Sheldrick, 2015)'
_computing_structure_solution 'ShelXS (Sheldrick, 2008)'
_diffrn_ambient_temperature 173.00(10)
_diffrn_detector_area_resol_mean 10.4273
_diffrn_detector_type AtlasS2
_diffrn_measured_fraction_theta_full 0.981
_diffrn_measured_fraction_theta_max 0.981
_diffrn_measurement_details
;
List of Runs (angles in degrees, time in seconds):

  # Type    Start    End  Width  t~exp~   \w     \q     \k     \f   Frames
#--------------------------------------------------------------------------
  1  \w    -73.00  35.00   1.00    6.00    --  -40.81  77.00 -60.00  108
  2  \w    -94.00 -25.00   1.00    6.00    --  -40.81 -57.00 150.00   69
  3  \w    -54.00 -27.00   1.00    6.00    --  -40.81 125.00   0.00   27
  4  \w    106.00 139.00   1.00   21.00    --   89.35 125.00 -30.00   33
  5  \w    102.00 129.00   1.00   21.00    --   89.35 125.00 -90.00   27
  6  \w     99.00 152.00   1.00   21.00    --   89.35 125.00  90.00   53
  7  \w     60.00 166.00   1.00   21.00    --   89.35  77.00-120.00  106
  8  \w     23.00  99.00   1.00   21.00    --   89.35 -77.00 150.00   76
  9  \w     14.00  89.00   1.00   21.00    --   89.35 -77.00   0.00   75
 10  \w     96.00 139.00   1.00   21.00    --   89.35 125.00-180.00   43
;
_diffrn_measurement_device 'four-circle diffractometer'
_diffrn_measurement_device_type 'SuperNova, Dual, Cu at home/near, AtlasS2'
_diffrn_measurement_method '\w scans'
_diffrn_radiation_type CuK\a
_diffrn_radiation_wavelength 1.54184
_diffrn_reflns_av_R_equivalents 0.2376
_diffrn_reflns_av_unetI/netI 0.3187
_diffrn_reflns_Laue_measured_fraction_full 0.981
_diffrn_reflns_Laue_measured_fraction_max 0.981
_diffrn_reflns_limit_h_max 21
_diffrn_reflns_limit_h_min -16
_diffrn_reflns_limit_k_max 29
_diffrn_reflns_limit_k_min -33
_diffrn_reflns_limit_l_max 36
_diffrn_reflns_limit_l_min -41
_diffrn_reflns_number 72592
_diffrn_reflns_point_group_measured_fraction_full 0.981
_diffrn_reflns_point_group_measured_fraction_max 0.981
_diffrn_reflns_theta_full 59.143
_diffrn_reflns_theta_max 59.143
_diffrn_reflns_theta_min 3.695
_exptl_absorpt_coefficient_mu 46.265
_exptl_absorpt_correction_T_max 1.00000
_exptl_absorpt_correction_T_min 0.52558
_exptl_absorpt_correction_type multi-scan
_exptl_absorpt_process_details
;
CrysAlisPro 1.171.39.7e (Rigaku Oxford Diffraction, 2015)
Empirical absorption correction using spherical harmonics,
 implemented in SCALE3 ABSPACK scaling algorithm.
;
_exptl_crystal_colour black
_exptl_crystal_colour_primary black
_exptl_crystal_density_diffrn 3.134
_exptl_crystal_description plate
_exptl_crystal_F_000 18384
_exptl_crystal_size_max 0.06
_exptl_crystal_size_mid 0.03
_exptl_crystal_size_min 0.01
_refine_diff_density_max 2.446
_refine_diff_density_min -2.986
_refine_diff_density_rms 0.426
_refine_ls_extinction_method none
_refine_ls_goodness_of_fit_ref 0.914
_refine_ls_hydrogen_treatment constr
_refine_ls_matrix_type full
_refine_ls_number_parameters 2019
_refine_ls_number_reflns 31211
_refine_ls_number_restraints 2568
_refine_ls_restrained_S_all 0.877
_refine_ls_R_factor_all 0.2292
_refine_ls_R_factor_gt 0.0882
_refine_ls_shift/su_max 0.025
_refine_ls_shift/su_mean 0.001
_refine_ls_structure_factor_coef Fsqd
_refine_ls_weighting_details 'w=1/[\s^2^(Fo^2^)] where P=(Fo^2^+2Fc^2^)/3'
_refine_ls_weighting_scheme calc
_refine_ls_wR_factor_gt 0.1660
_refine_ls_wR_factor_ref 0.2410
_reflns_Friedel_coverage 0.000
_reflns_number_gt 11316
_reflns_number_total 31211
_reflns_threshold_expression 'I > 2\s(I)'
_cod_data_source_file d5nr00203f2.cif
_cod_data_source_block 8
_cod_depositor_comments 'Adding full bibliography for 1574029--1574035.cif.'
_cod_original_cell_volume 22004.4(13)
_cod_database_code 1574031
_shelx_shelxl_version_number 2018/3
_shelx_space_group_comment
;
The symmetry employed for this shelxl refinement is uniquely defined
by the following loop, which should always be used as a source of
symmetry information in preference to the above space-group names.
They are only intended as comments.
;
_olex2_refinement_description
;
1. Restrained distances
 C58-C54 \\sim C57-C55 \\sim C208-C204 \\sim C207-C205 \\sim C47-C45 \\sim
C48-C44 \\sim C228-C224 ~
 C127-C125 \\sim C227-C225 \\sim C128-C124 \\sim C238-C234 \\sim C248-C244
\\sim C237-C235 \\sim C247-
 C245 \\sim C187-C185 \\sim C188-C184 \\sim C38-C34 \\sim C28-C24 \\sim C27-C25
\\sim C37-C35 \\sim C167-
 C165 \\sim C168-C164 \\sim C148-C144 \\sim C147-C145 \\sim C137-C135 \\sim
C138-C134 \\sim C98-C94 ~
 C97-C95 \\sim C87-C85 \\sim C88-C84 \\sim C157-C155 \\sim C158-C154 \\sim
C178-C174 \\sim C177-C175 ~
 C68-C64 \\sim C67-C65 \\sim C218-C214 \\sim C217-C215 \\sim C107-C105 \\sim
C108-C104 \\sim C118-C114
 \\sim C117-C115 \\sim C18-C14 \\sim C17-C15 \\sim C197-C195 \\sim C198-C194
\\sim C77-C75 \\sim C78-C74
 with sigma of 0.01
2. Restrained planarity
 S1, C11, C12, C13, C14, C15, C16, C17, C18
 with sigma of 0.1
 S3, C31, C32, C33, C34, C35, C36, C37, C38
 with sigma of 0.1
 S2, C21, C22, C23, C24, C25, C26, C27, C28
 with sigma of 0.1
 S5, C51, C52, C53, C54, C55, C56, C57, C58
 with sigma of 0.1
 S4, C41, C42, C43, C44, C45, C46, C47, C48
 with sigma of 0.1
 S7, C71, C72, C73, C74, C75, C76, C77, C78
 with sigma of 0.1
 S6, C61, C62, C63, C64, C65, C66, C67, C68
 with sigma of 0.1
 S9, C91, C92, C93, C94, C95, C96, C97, C98
 with sigma of 0.1
 S8, C81, C82, C83, C84, C85, C86, C87, C88
 with sigma of 0.1
 S10, C101, C102, C103, C104, C105, C106, C107, C108
 with sigma of 0.1
 S18, C181, C182, C183, C184, C185, C186, C187, C188
 with sigma of 0.1
 S19, C191, C192, C193, C194, C195, C196, C197, C198
 with sigma of 0.1
 S11, C111, C112, C113, C114, C115, C116, C117, C118
 with sigma of 0.1
 S17, C171, C172, C173, C174, C175, C176, C177, C178
 with sigma of 0.1
 S12, C121, C122, C123, C124, C125, C126, C127, C128
 with sigma of 0.1
 S13, C131, C132, C133, C134, C135, C136, C137, C138
 with sigma of 0.1
 S14, C141, C142, C143, C144, C145, C146, C147, C148
 with sigma of 0.1
 S16, C161, C162, C163, C164, C165, C166, C167, C168
 with sigma of 0.1
 S15, C151, C152, C153, C154, C155, C156, C157, C158
 with sigma of 0.1
 S20, C201, C202, C203, C204, C205, C206, C207, C208
 with sigma of 0.1
 S21, C211, C212, C213, C214, C215, C216, C217, C218
 with sigma of 0.1
 S22, C221, C222, C223, C224, C225, C226, C227, C228
 with sigma of 0.1
 S24, C241, C242, C243, C244, C245, C246, C247, C248
 with sigma of 0.1
 S23, C231, C232, C233, C234, C235, C236, C237, C238
 with sigma of 0.1
3. Uiso/Uaniso restraints and constraints
Au1 \\sim Au11 \\sim S1 \\sim C11 \\sim C12 \\sim C13 \\sim C14 \\sim C15 \\sim
C16 \\sim C17 \\sim C18: within 2A with sigma of 0.001 and sigma for terminal
atoms of 0.002 within 2A
Au2 \\sim Au25 \\sim S3 \\sim C31 \\sim C32 \\sim C33 \\sim C34 \\sim C35 \\sim
C36 \\sim C37 \\sim C38: within 2A with sigma of 0.001 and sigma for terminal
atoms of 0.002 within 2A
Au1 \\sim Au2 \\sim S2 \\sim C21 \\sim C22 \\sim C23 \\sim C24 \\sim C25 \\sim
C26 \\sim C27 \\sim C28: within 2A with sigma of 0.001 and sigma for terminal
atoms of 0.002 within 2A
Au3 \\sim Au4 \\sim S5 \\sim C51 \\sim C52 \\sim C53 \\sim C54 \\sim C55 \\sim
C56 \\sim C57 \\sim C58: within 2A with sigma of 0.001 and sigma for terminal
atoms of 0.002 within 2A
Au3 \\sim Au12 \\sim S4 \\sim C41 \\sim C42 \\sim C43 \\sim C44 \\sim C45 \\sim
C46 \\sim C47 \\sim C48: within 2A with sigma of 0.001 and sigma for terminal
atoms of 0.002 within 2A
Au4 \\sim Au28 \\sim S6 \\sim C61 \\sim C62 \\sim C63 \\sim C64 \\sim C65 \\sim
C66 \\sim C67 \\sim C68: within 2A with sigma of 0.001 and sigma for terminal
atoms of 0.002 within 2A
Au5 \\sim Au32 \\sim S7 \\sim C71 \\sim C72 \\sim C73 \\sim C74 \\sim C75 \\sim
C76 \\sim C77 \\sim C78: within 2A with sigma of 0.001 and sigma for terminal
atoms of 0.002 within 2A
Au5 \\sim Au6 \\sim S8 \\sim C81 \\sim C82 \\sim C83 \\sim C84 \\sim C85 \\sim
C86 \\sim C87 \\sim C88: within 2A with sigma of 0.001 and sigma for terminal
atoms of 0.002 within 2A
Au6 \\sim Au15 \\sim S9 \\sim C91 \\sim C92 \\sim C93 \\sim C94 \\sim C95 \\sim
C96 \\sim C97 \\sim C98: within 2A with sigma of 0.001 and sigma for terminal
atoms of 0.002 within 2A
Au7 \\sim Au35 \\sim S10 \\sim C101 \\sim C102 \\sim C103 \\sim C104 \\sim C105
\\sim C106 \\sim C107 \\sim C108: within 2A with sigma of 0.001 and sigma for
terminal atoms of 0.002 within 2A
Au7 \\sim Au8 \\sim S11 \\sim C111 \\sim C112 \\sim C113 \\sim C114 \\sim C115
\\sim C116 \\sim C117 \\sim C118: within 2A with sigma of 0.001 and sigma for
terminal atoms of 0.002 within 2A
Au8 \\sim Au22 \\sim S12 \\sim C121 \\sim C122 \\sim C123 \\sim C124 \\sim C125
\\sim C126 \\sim C127 \\sim C128: within 2A with sigma of 0.001 and sigma for
terminal atoms of 0.002 within 2A
Au9 \\sim Au10 \\sim S13 \\sim C131 \\sim C132 \\sim C133 \\sim C134 \\sim C135
\\sim C136 \\sim C137 \\sim C138: within 2A with sigma of 0.001 and sigma for
terminal atoms of 0.002 within 2A
Au9 \\sim Au16 \\sim S14 \\sim C141 \\sim C142 \\sim C143 \\sim C144 \\sim C145
\\sim C146 \\sim C147 \\sim C148: within 2A with sigma of 0.001 and sigma for
terminal atoms of 0.002 within 2A
Au10 \\sim Au18 \\sim S15 \\sim C151 \\sim C152 \\sim C153 \\sim C154 \\sim
C155 \\sim C156 \\sim C157 \\sim C158: within 2A with sigma of 0.001 and sigma
for terminal atoms of 0.002 within 2A
Au23 \\sim Au31 \\sim S16 \\sim C161 \\sim C162 \\sim C163 \\sim C164 \\sim
C165 \\sim C166 \\sim C167 \\sim C168: within 2A with sigma of 0.001 and sigma
for terminal atoms of 0.002 within 2A
Au24 \\sim Au33 \\sim S17 \\sim C171 \\sim C172 \\sim C173 \\sim C174 \\sim
C175 \\sim C176 \\sim C177 \\sim C178: within 2A with sigma of 0.001 and sigma
for terminal atoms of 0.002 within 2A
Au31 \\sim Au34 \\sim S18 \\sim C181 \\sim C182 \\sim C183 \\sim C184 \\sim
C185 \\sim C186 \\sim C187 \\sim C188: within 2A with sigma of 0.001 and sigma
for terminal atoms of 0.002 within 2A
Au33 \\sim Au36 \\sim S19 \\sim C191 \\sim C192 \\sim C193 \\sim C194 \\sim
C195 \\sim C196 \\sim C197 \\sim C198: within 2A with sigma of 0.001 and sigma
for terminal atoms of 0.002 within 2A
Au14 \\sim Au21 \\sim S20 \\sim C201 \\sim C202 \\sim C203 \\sim C204 \\sim
C205 \\sim C206 \\sim C207 \\sim C208: within 2A with sigma of 0.001 and sigma
for terminal atoms of 0.002 within 2A
Au30 \\sim Au36 \\sim S21 \\sim C211 \\sim C212 \\sim C213 \\sim C214 \\sim
C215 \\sim C216 \\sim C217 \\sim C218: within 2A with sigma of 0.001 and sigma
for terminal atoms of 0.002 within 2A
Au29 \\sim Au34 \\sim S24 \\sim C241 \\sim C242 \\sim C243 \\sim C244 \\sim
C245 \\sim C246 \\sim C247 \\sim C248: within 2A with sigma of 0.001 and sigma
for terminal atoms of 0.002 within 2A
Au13 \\sim Au19 \\sim S23 \\sim C231 \\sim C232 \\sim C233 \\sim C234 \\sim
C235 \\sim C236 \\sim C237 \\sim C238: within 2A with sigma of 0.001 and sigma
for terminal atoms of 0.002 within 2A
Au13 \\sim Au14 \\sim S22 \\sim C221 \\sim C222 \\sim C223 \\sim C224 \\sim
C225 \\sim C226 \\sim C227 \\sim C228: within 2A with sigma of 0.001 and sigma
for terminal atoms of 0.002 within 2A
4.a Aromatic/amide H refined with riding coordinates:
 C13(H13), C16(H16), C12(H12), C26(H26), C23(H23), C22(H22), C36(H36),
 C32(H32), C33(H33), C43(H43), C46(H46), C42(H42), C53(H53), C52(H52), C56(H56),
  C66(H66), C62(H62), C63(H63), C76(H76), C72(H72), C73(H73), C86(H86),
 C82(H82), C83(H83), C96(H96), C92(H92), C93(H93), C106(H106), C102(H102),
 C103(H103), C116(H116), C113(H113), C112(H112), C123(H123), C122(H122),
 C126(H126), C132(H132), C133(H133), C136(H136), C146(H146), C142(H142),
 C143(H143), C153(H153), C152(H152), C156(H156), C163(H163), C162(H162),
 C166(H166), C173(H173), C172(H172), C176(H176), C186(H186), C182(H182),
 C183(H183), C192(H192), C196(H196), C193(H193), C206(H206), C203(H203),
 C202(H202), C216(H216), C212(H212), C213(H213), C226(H226), C223(H223),
 C222(H222), C233(H233), C236(H236), C232(H232), C246(H246), C242(H242),
 C243(H243)
4.b Fitted hexagon refined as free rotating group:
 C13(C14,C15,C16,C11,C12), C21(C26,C25,C24,C23,C22), C34(C35,C36,C31,C32,C33),
 C43(C44,C45,C46,C41,C42), C55(C54,C53,C52,C51,C56), C65(C66,C61,C62,C63,C64),
 C75(C76,C71,C72,C73,C74), C86(C81,C82,C83,C84,C85), C94(C95,C96,C91,C92,C93),
 C104(C105,C106,C101,C102,C103), C111(C116,C115,C114,C113,C112), C125(C124,C123,
 C122,C121,C126), C131(C132,C133,C134,C135,C136), C144(C145,C146,C141,C142,
 C143), C154(C153,C152,C151,C156,C155), C164(C163,C162,C161,C166,C165),
 C174(C173,C172,C171,C176,C175), C186(C181,C182,C183,C184,C185), C192(C191,C196,
 C195,C194,C193), C201(C206,C205,C204,C203,C202), C215(C216,C211,C212,C213,
 C214), C221(C226,C225,C224,C223,C222), C233(C234,C235,C236,C231,C232),
 C246(C241,C242,C243,C244,C245)
4.c Idealised Me refined as rotating group:
 C17(H17A,H17B,H17C), C18(H18A,H18B,H18C), C27(H27A,H27B,H27C), C28(H28A,H28B,
 H28C), C37(H37A,H37B,H37C), C38(H38A,H38B,H38C), C47(H47A,H47B,H47C), C57(H57A,
 H57B,H57C), C67(H67A,H67B,H67C), C68(H68A,H68B,H68C), C77(H77A,H77B,H77C),
 C78(H78A,H78B,H78C), C88(H88A,H88B,H88C), C97(H97A,H97B,H97C), C98(H98A,H98B,
 H98C), C107(H10A,H10B,H10C), C108(H10D,H10E,H10F), C117(H11A,H11B,H11C),
 C127(H12A,H12B,H12C), C137(H13A,H13B,H13C), C138(H13D,H13E,H13F), C148(H14A,
 H14B,H14C), C157(H15A,H15B,H15C), C167(H16A,H16B,H16C), C168(H16D,H16E,H16F),
 C177(H17D,H17E,H17F), C178(H17G,H17H,H17I), C187(H18D,H18E,H18F), C188(H18G,
 H18H,H18I), C197(H19A,H19B,H19C), C198(H19D,H19E,H19F), C207(H20A,H20B,H20C),
 C217(H21A,H21B,H21C), C218(H21D,H21E,H21F), C228(H22A,H22B,H22C), C237(H23A,
 H23B,H23C), C238(H23D,H23E,H23F), C247(H24A,H24B,H24C)
;
_smtbx_masks_void_probe_radius 1.2
_smtbx_masks_void_truncation_radius 1.2
_olex2_submission_special_instructions 'No special instructions were received'
_oxdiff_exptl_absorpt_empirical_details
;
Empirical correction (ABSPACK) includes:
- Absorption correction using spherical harmonics
- Frame scaling
;

loop_
_space_group_symop_operation_xyz
'x, y, z'
'-x+1/2, y+1/2, -z+1/2'
'-x, -y, -z'
'x-1/2, -y-1/2, z-1/2'

loop_
_atom_site_label
_atom_site_type_symbol
_atom_site_fract_x
_atom_site_fract_y
_atom_site_fract_z
_atom_site_U_iso_or_equiv
_atom_site_adp_type
_atom_site_occupancy
_atom_site_site_symmetry_order
_atom_site_calc_flag
_atom_site_refinement_flags_posn
_atom_site_refinement_flags_adp
_atom_site_refinement_flags_occupancy
_atom_site_disorder_assembly
_atom_site_disorder_group
Au1 Au 0.47445(12) 0.34635(9) 0.13363(7) 0.0573(7) Uani 1 1 d . . . . .
Au2 Au 0.40858(12) 0.24199(9) 0.14330(7) 0.0569(7) Uani 1 1 d . . . . .
Au3 Au 0.96649(12) 0.36691(9) 0.08103(7) 0.0547(7) Uani 1 1 d . . . . .
Au4 Au 1.06114(12) 0.26745(9) 0.06382(8) 0.0609(7) Uani 1 1 d . . . . .
Au5 Au 0.81896(13) 0.11852(9) 0.21194(7) 0.0554(7) Uani 1 1 d . . . . .
Au6 Au 0.82790(14) 0.21618(9) 0.26452(7) 0.0596(7) Uani 1 1 d . . . . .
Au7 Au 0.66979(12) 0.15084(8) -0.04932(6) 0.0487(6) Uani 1 1 d . . . . .
Au8 Au 0.64998(12) 0.25906(9) -0.08354(7) 0.0529(7) Uani 1 1 d . . . . .
Au9 Au 0.68350(12) 0.34367(9) 0.18623(6) 0.0510(6) Uani 1 1 d . . . . .
Au10 Au 0.85843(13) 0.34665(9) 0.17684(7) 0.0560(7) Uani 1 1 d . . . . .
Au11 Au 0.65379(11) 0.33631(8) 0.10589(6) 0.0416(6) Uani 1 1 d . . . . .
Au12 Au 0.79084(11) 0.34485(8) 0.09334(6) 0.0442(6) Uani 1 1 d . . . . .
Au13 Au 0.59127(11) 0.35719(8) 0.02825(6) 0.0465(6) Uani 1 1 d . . . . .
Au14 Au 0.76336(12) 0.37417(8) 0.01744(6) 0.0466(6) Uani 1 1 d . . . . .
Au15 Au 0.78621(11) 0.27359(8) 0.20354(6) 0.0444(6) Uani 1 1 d . . . . .
Au16 Au 0.60374(11) 0.25828(8) 0.14434(6) 0.0451(6) Uani 1 1 d . . . . .
Au17 Au 0.74946(11) 0.27480(8) 0.13216(6) 0.0407(6) Uani 1 1 d . . . . .
Au18 Au 0.90572(12) 0.27710(8) 0.11233(7) 0.0493(6) Uani 1 1 d . . . . .
Au19 Au 0.56081(11) 0.26269(8) 0.07342(6) 0.0422(6) Uani 1 1 d . . . . .
Au20 Au 0.71062(10) 0.28343(8) 0.05604(6) 0.0392(6) Uani 1 1 d . . . . .
Au21 Au 0.85959(11) 0.28322(8) 0.04220(6) 0.0464(6) Uani 1 1 d . . . . .
Au22 Au 0.67507(11) 0.30249(8) -0.01356(6) 0.0438(6) Uani 1 1 d . . . . .
Au23 Au 0.71371(11) 0.20283(8) 0.17577(6) 0.0457(6) Uani 1 1 d . . . . .
Au24 Au 0.84552(11) 0.21343(8) 0.15956(6) 0.0445(6) Uani 1 1 d . . . . .
Au25 Au 0.53315(11) 0.18869(8) 0.11295(6) 0.0446(6) Uani 1 1 d . . . . .
Au26 Au 0.66398(10) 0.20391(8) 0.09518(6) 0.0386(5) Uani 1 1 d . . . . .
Au27 Au 0.80779(10) 0.21438(8) 0.08066(6) 0.0385(5) Uani 1 1 d . . . . .
Au28 Au 0.94010(11) 0.21275(8) 0.06490(7) 0.0469(6) Uani 1 1 d . . . . .
Au29 Au 0.62908(10) 0.22445(8) 0.01503(6) 0.0406(6) Uani 1 1 d . . . . .
Au30 Au 0.76066(11) 0.23201(8) -0.00098(6) 0.0459(6) Uani 1 1 d . . . . .
Au31 Au 0.61624(11) 0.11637(8) 0.14297(6) 0.0471(6) Uani 1 1 d . . . . .
Au32 Au 0.76166(11) 0.14310(8) 0.11803(6) 0.0405(6) Uani 1 1 d . . . . .
Au33 Au 0.91093(11) 0.13443(8) 0.10702(7) 0.0482(6) Uani 1 1 d . . . . .
Au34 Au 0.57524(11) 0.12899(8) 0.05251(6) 0.0442(6) Uani 1 1 d . . . . .
Au35 Au 0.72373(11) 0.15296(8) 0.04564(6) 0.0406(6) Uani 1 1 d . . . . .
Au36 Au 0.87357(11) 0.15305(9) 0.01369(7) 0.0515(6) Uani 1 1 d . . . . .
S1 S 0.5585(8) 0.3852(5) 0.1099(4) 0.060(3) Uani 1 1 d . U . . .
S2 S 0.3834(8) 0.3130(6) 0.1581(5) 0.078(3) Uani 1 1 d . U . . .
S3 S 0.4240(9) 0.1682(6) 0.1293(5) 0.070(3) Uani 1 1 d . U . . .
S4 S 0.8758(8) 0.4015(5) 0.1027(5) 0.062(3) Uani 1 1 d . U . . .
S5 S 1.0700(8) 0.3427(6) 0.0631(5) 0.077(3) Uani 1 1 d . U . . .
S6 S 1.0573(8) 0.1913(6) 0.0629(5) 0.073(3) Uani 1 1 d . U . . .
S7 S 0.7785(6) 0.0840(5) 0.1602(4) 0.055(3) Uani 1 1 d . U . . .
S8 S 0.8600(9) 0.1447(7) 0.2679(5) 0.078(3) Uani 1 1 d . U . . .
S9 S 0.8004(8) 0.2916(6) 0.2678(4) 0.065(3) Uani 1 1 d . U . . .
S10 S 0.7256(7) 0.1075(4) -0.0064(4) 0.044(3) Uani 1 1 d . U . . .
S11 S 0.6259(8) 0.1873(5) -0.0991(4) 0.058(3) Uani 1 1 d . U . . .
S12 S 0.6654(8) 0.3339(5) -0.0721(4) 0.057(3) Uani 1 1 d . U . . .
S13 S 0.7700(8) 0.3946(6) 0.1821(4) 0.064(3) Uani 1 1 d . U . . .
S14 S 0.5843(8) 0.3048(5) 0.1924(4) 0.060(3) Uani 1 1 d . U . . .
S15 S 0.9469(8) 0.3011(6) 0.1704(4) 0.068(3) Uani 1 1 d . U . . .
S16 S 0.6223(7) 0.1612(5) 0.1929(4) 0.058(3) Uani 1 1 d . U . . .
S17 S 0.9346(6) 0.1604(5) 0.1647(4) 0.053(3) Uani 1 1 d . U . . .
S18 S 0.6065(7) 0.0730(5) 0.0915(4) 0.050(3) Uani 1 1 d . U . . .
S19 S 0.8936(6) 0.0943(5) 0.0528(4) 0.057(3) Uani 1 1 d . U . . .
S20 S 0.8706(8) 0.3472(5) 0.0065(4) 0.063(3) Uani 1 1 d . U . . .
S21 S 0.8580(8) 0.2071(7) -0.0284(5) 0.075(3) Uani 1 1 d . U . . .
S22 S 0.6667(7) 0.4155(5) 0.0274(4) 0.054(3) Uani 1 1 d . U . . .
S23 S 0.5061(7) 0.3043(5) 0.0263(4) 0.054(3) Uani 1 1 d . U . . .
S24 S 0.5429(7) 0.1703(5) 0.0024(4) 0.055(3) Uani 1 1 d . U . . .
C13 C 0.6664(15) 0.4824(11) 0.1597(10) 0.061(3) Uani 1 1 d G U . . .
H13 H 0.705154 0.498880 0.155635 0.073 Uiso 1 1 calc R U . . .
C14 C 0.6317(18) 0.4900(9) 0.1904(8) 0.061(3) Uani 1 1 d DG U . . .
C15 C 0.5738(17) 0.4653(12) 0.1965(8) 0.061(3) Uani 1 1 d DG U . . .
C16 C 0.5507(14) 0.4330(10) 0.1720(9) 0.061(3) Uani 1 1 d G U . . .
H16 H 0.512010 0.416453 0.176093 0.073 Uiso 1 1 calc R U . . .
C11 C 0.5855(16) 0.4254(7) 0.1413(8) 0.061(3) Uani 1 1 d G U . . .
C12 C 0.6433(17) 0.4501(11) 0.1352(7) 0.061(3) Uani 1 1 d G U . . .
H12 H 0.666608 0.444988 0.114714 0.073 Uiso 1 1 calc R U . . .
C17 C 0.538(2) 0.4765(18) 0.2304(10) 0.061(3) Uani 1 1 d D U . . .
H17A H 0.552680 0.456181 0.249235 0.092 Uiso 1 1 calc R U . . .
H17B H 0.489505 0.474344 0.225408 0.092 Uiso 1 1 calc R U . . .
H17C H 0.549978 0.506053 0.237870 0.092 Uiso 1 1 calc R U . . .
C18 C 0.662(3) 0.5251(13) 0.2162(13) 0.061(3) Uani 1 1 d D U . . .
H18A H 0.708210 0.531239 0.210895 0.092 Uiso 1 1 calc R U . . .
H18B H 0.661525 0.514540 0.240542 0.092 Uiso 1 1 calc R U . . .
H18C H 0.635131 0.551593 0.213562 0.092 Uiso 1 1 calc R U . . .
C21 C 0.4005(14) 0.3114(12) 0.2081(8) 0.078(3) Uani 1 1 d G U . . .
C26 C 0.4416(15) 0.3443(11) 0.2242(10) 0.078(4) Uani 1 1 d G U . . .
H26 H 0.460211 0.365937 0.210047 0.094 Uiso 1 1 calc R U . . .
C25 C 0.4551(15) 0.3450(11) 0.2614(11) 0.078(4) Uani 1 1 d DG U . . .
C24 C 0.4273(17) 0.3127(14) 0.2825(8) 0.078(4) Uani 1 1 d DG U . . .
C23 C 0.3862(18) 0.2798(12) 0.2665(10) 0.078(4) Uani 1 1 d G U . . .
H23 H 0.367601 0.258167 0.280600 0.094 Uiso 1 1 calc R U . . .
C22 C 0.3727(16) 0.2791(11) 0.2293(11) 0.078(4) Uani 1 1 d G U . . .
H22 H 0.345180 0.257020 0.218541 0.094 Uiso 1 1 calc R U . . .
C27 C 0.506(2) 0.3784(16) 0.2780(19) 0.079(4) Uani 1 1 d D U . . .
H27A H 0.544673 0.363010 0.289768 0.118 Uiso 1 1 calc R U . . .
H27B H 0.484764 0.396099 0.295327 0.118 Uiso 1 1 calc R U . . .
H27C H 0.522024 0.397067 0.259476 0.118 Uiso 1 1 calc R U . . .
C28 C 0.445(3) 0.312(2) 0.3231(8) 0.079(4) Uani 1 1 d D U . . .
H28A H 0.488081 0.325494 0.328725 0.118 Uiso 1 1 calc R U . . .
H28B H 0.446500 0.281479 0.331205 0.118 Uiso 1 1 calc R U . . .
H28C H 0.409814 0.327098 0.334990 0.118 Uiso 1 1 calc R U . . .
C34 C 0.4296(17) 0.0949(12) 0.2380(8) 0.071(3) Uani 1 1 d DG U . . .
C35 C 0.4532(17) 0.0754(9) 0.2074(11) 0.070(3) Uani 1 1 d DG U . . .
C36 C 0.4504(14) 0.0985(13) 0.1751(9) 0.070(3) Uani 1 1 d G U . . .
H36 H 0.466215 0.085489 0.154654 0.084 Uiso 1 1 calc R U . . .
C31 C 0.4241(11) 0.1412(12) 0.1733(8) 0.070(3) Uani 1 1 d G U . . .
C32 C 0.4005(16) 0.1607(9) 0.2039(11) 0.070(3) Uani 1 1 d G U . . .
H32 H 0.382841 0.189200 0.202684 0.085 Uiso 1 1 calc R U . . .
C33 C 0.4032(18) 0.1375(13) 0.2362(9) 0.070(3) Uani 1 1 d G U . . .
H33 H 0.387466 0.150558 0.256625 0.085 Uiso 1 1 calc R U . . .
C37 C 0.480(3) 0.0280(11) 0.2073(18) 0.071(3) Uani 1 1 d D U . . .
H37A H 0.517175 0.024847 0.225149 0.106 Uiso 1 1 calc R U . . .
H37B H 0.494730 0.021140 0.183963 0.106 Uiso 1 1 calc R U . . .
H37C H 0.443464 0.008131 0.212612 0.106 Uiso 1 1 calc R U . . .
C38 C 0.428(3) 0.0681(19) 0.2726(11) 0.071(3) Uani 1 1 d D U . . .
H38A H 0.401964 0.041705 0.268018 0.106 Uiso 1 1 calc R U . . .
H38B H 0.407920 0.085431 0.290596 0.106 Uiso 1 1 calc R U . . .
H38C H 0.474271 0.060356 0.281061 0.106 Uiso 1 1 calc R U . . .
C43 C 0.7758(15) 0.5145(11) 0.0739(10) 0.063(3) Uani 1 1 d G U . . .
H43 H 0.744685 0.533418 0.083735 0.075 Uiso 1 1 calc R U . . .
C44 C 0.7990(17) 0.5235(9) 0.0403(10) 0.063(3) Uani 1 1 d DG U . . .
C45 C 0.8454(17) 0.4953(12) 0.0256(8) 0.063(3) Uani 1 1 d DG U . . .
C46 C 0.8687(13) 0.4580(10) 0.0445(10) 0.062(3) Uani 1 1 d G U . . .
H46 H 0.899792 0.439057 0.034698 0.075 Uiso 1 1 calc R U . . .
C41 C 0.8455(14) 0.4489(8) 0.0782(9) 0.062(3) Uani 1 1 d G U . . .
C42 C 0.7990(17) 0.4772(12) 0.0928(7) 0.062(3) Uani 1 1 d G U . . .
H42 H 0.783513 0.471162 0.115344 0.075 Uiso 1 1 calc R U . . .
C47 C 0.862(3) 0.5072(19) -0.0126(8) 0.063(3) Uani 1 1 d D U . . .
H47A H 0.825033 0.498621 -0.029289 0.094 Uiso 1 1 calc R U . . .
H47B H 0.903166 0.491913 -0.018259 0.094 Uiso 1 1 calc R U . . .
H47C H 0.869509 0.538460 -0.014161 0.094 Uiso 1 1 calc R U . . .
C48 C 0.772(3) 0.5641(12) 0.0196(15) 0.063(3) Uani 1 1 d D U . . .
C55 C 1.0363(17) 0.4017(10) -0.0347(12) 0.077(3) Uani 1 1 d DG U . . .
C54 C 1.0705(18) 0.3739(14) -0.0571(8) 0.077(3) Uani 1 1 d DG U . . .
C53 C 1.1042(18) 0.3367(12) -0.0430(11) 0.077(3) Uani 1 1 d G U . . .
H53 H 1.127050 0.318058 -0.057921 0.092 Uiso 1 1 calc R U . . .
C52 C 1.1037(16) 0.3273(10) -0.0064(12) 0.077(3) Uani 1 1 d G U . . .
H52 H 1.126273 0.302358 0.003044 0.092 Uiso 1 1 calc R U . . .
C51 C 1.0696(14) 0.3551(13) 0.0159(8) 0.077(3) Uani 1 1 d G U . . .
C56 C 1.0359(15) 0.3923(12) 0.0018(11) 0.077(3) Uani 1 1 d G U . . .
H56 H 1.012997 0.410932 0.016743 0.092 Uiso 1 1 calc R U . . .
C57 C 0.997(3) 0.4415(14) -0.0506(19) 0.077(4) Uani 1 1 d D U . . .
H57A H 1.027359 0.460420 -0.062472 0.116 Uiso 1 1 calc R U . . .
H57B H 0.977296 0.457557 -0.031571 0.116 Uiso 1 1 calc R U . . .
H57C H 0.960878 0.431553 -0.067589 0.116 Uiso 1 1 calc R U . . .
C58 C 1.070(3) 0.384(2) -0.0973(9) 0.077(4) Uani 1 1 d D U . . .
C65 C 1.0659(17) 0.1846(12) -0.0472(9) 0.074(3) Uani 1 1 d DG U . . .
C66 C 1.0463(14) 0.1980(10) -0.0137(12) 0.073(3) Uani 1 1 d G U . . .
H66 H 1.013533 0.220071 -0.012225 0.088 Uiso 1 1 calc R U . . .
C61 C 1.0757(15) 0.1785(10) 0.0175(9) 0.073(3) Uani 1 1 d G U . . .
C62 C 1.1247(17) 0.1456(12) 0.0153(9) 0.073(3) Uani 1 1 d G U . . .
H62 H 1.144402 0.132546 0.036133 0.088 Uiso 1 1 calc R U . . .
C63 C 1.1443(16) 0.1322(11) -0.0182(11) 0.073(3) Uani 1 1 d G U . . .
H63 H 1.177039 0.110140 -0.019688 0.088 Uiso 1 1 calc R U . . .
C64 C 1.1148(17) 0.1517(13) -0.0494(9) 0.074(3) Uani 1 1 d DG U . . .
C67 C 1.033(3) 0.2062(18) -0.0811(12) 0.074(4) Uani 1 1 d D U . . .
H67A H 0.992500 0.222122 -0.075269 0.111 Uiso 1 1 calc R U . . .
H67B H 1.019912 0.183806 -0.098619 0.111 Uiso 1 1 calc R U . . .
H67C H 1.064475 0.226237 -0.090841 0.111 Uiso 1 1 calc R U . . .
C68 C 1.128(3) 0.1446(19) -0.0889(9) 0.074(4) Uani 1 1 d D U . . .
H68A H 1.089622 0.129358 -0.100789 0.111 Uiso 1 1 calc R U . . .
H68B H 1.168609 0.127221 -0.090390 0.111 Uiso 1 1 calc R U . . .
H68C H 1.133627 0.172652 -0.100229 0.111 Uiso 1 1 calc R U . . .
C75 C 0.9500(11) 0.0124(11) 0.1568(9) 0.055(3) Uani 1 1 d DG U . . .
C76 C 0.9007(15) 0.0420(9) 0.1671(7) 0.055(3) Uani 1 1 d G U . . .
H76 H 0.909008 0.058854 0.187800 0.066 Uiso 1 1 calc R U . . .
C71 C 0.8391(12) 0.0463(7) 0.1464(8) 0.055(3) Uani 1 1 d G U . . .
C72 C 0.8267(12) 0.0210(11) 0.1154(9) 0.055(3) Uani 1 1 d G U . . .
H72 H 0.785422 0.023915 0.101521 0.066 Uiso 1 1 calc R U . . .
C73 C 0.8760(16) -0.0085(11) 0.1051(8) 0.055(3) Uani 1 1 d G U . . .
H73 H 0.867668 -0.025425 0.084378 0.066 Uiso 1 1 calc R U . . .
C74 C 0.9376(13) -0.0128(9) 0.1258(9) 0.055(3) Uani 1 1 d DG U . . .
C77 C 1.0182(16) 0.0074(18) 0.1789(14) 0.055(3) Uani 1 1 d D U . . .
H77A H 1.052594 0.024432 0.168013 0.082 Uiso 1 1 calc R U . . .
H77B H 1.031399 -0.023131 0.179602 0.082 Uiso 1 1 calc R U . . .
H77C H 1.013686 0.017832 0.202949 0.082 Uiso 1 1 calc R U . . .
C78 C 0.989(2) -0.0474(12) 0.1148(15) 0.055(3) Uani 1 1 d D U . . .
H78A H 1.031895 -0.033428 0.111416 0.082 Uiso 1 1 calc R U . . .
H78B H 0.971735 -0.061121 0.092640 0.082 Uiso 1 1 calc R U . . .
H78C H 0.995020 -0.069435 0.133269 0.082 Uiso 1 1 calc R U . . .
C86 C 0.990(2) 0.1707(11) 0.2923(8) 0.078(3) Uani 1 1 d G U . . .
H86 H 0.966948 0.189956 0.306515 0.093 Uiso 1 1 calc R U . . .
C81 C 0.9544(15) 0.1421(11) 0.2687(9) 0.078(3) Uani 1 1 d G U . . .
C82 C 0.990(2) 0.1133(12) 0.2476(9) 0.078(3) Uani 1 1 d G U . . .
H82 H 0.965442 0.094118 0.231775 0.093 Uiso 1 1 calc R U . . .
C83 C 1.061(2) 0.1132(13) 0.2500(10) 0.078(3) Uani 1 1 d G U . . .
H83 H 1.084253 0.093976 0.235833 0.094 Uiso 1 1 calc R U . . .
C84 C 1.0968(15) 0.1419(14) 0.2736(10) 0.078(3) Uani 1 1 d DG U . . .
C85 C 1.062(2) 0.1706(12) 0.2948(9) 0.078(3) Uani 1 1 d DG U . . .
C87 C 1.104(3) 0.2021(17) 0.3196(13) 0.078(4) Uani 1 1 d D U . . .
C88 C 1.1748(15) 0.144(2) 0.2774(16) 0.078(4) Uani 1 1 d D U . . .
H88A H 1.193388 0.115157 0.274556 0.117 Uiso 1 1 calc R U . . .
H88B H 1.189590 0.155470 0.300768 0.117 Uiso 1 1 calc R U . . .
H88C H 1.190495 0.163394 0.259192 0.117 Uiso 1 1 calc R U . . .
C94 C 0.9988(14) 0.3629(11) 0.3007(9) 0.065(3) Uani 1 1 d DG U . . .
C95 C 1.0025(14) 0.3242(12) 0.2808(9) 0.065(3) Uani 1 1 d DG U . . .
C96 C 0.9429(19) 0.3013(9) 0.2700(7) 0.065(3) Uani 1 1 d G U . . .
H96 H 0.945379 0.275419 0.256675 0.078 Uiso 1 1 calc R U . . .
C91 C 0.8798(15) 0.3170(10) 0.2791(6) 0.065(3) Uani 1 1 d G U . . .
C92 C 0.8762(14) 0.3557(12) 0.2990(8) 0.065(3) Uani 1 1 d G U . . .
H92 H 0.833930 0.366205 0.305132 0.078 Uiso 1 1 calc R U . . .
C93 C 0.9357(18) 0.3786(10) 0.3098(9) 0.065(3) Uani 1 1 d G U . . .
H93 H 0.933251 0.404506 0.323115 0.078 Uiso 1 1 calc R U . . .
C97 C 1.0701(19) 0.3062(18) 0.2691(14) 0.065(3) Uani 1 1 d D U . . .
H97A H 1.066088 0.300556 0.243703 0.098 Uiso 1 1 calc R U . . .
H97B H 1.081150 0.279229 0.281837 0.098 Uiso 1 1 calc R U . . .
H97C H 1.105770 0.327477 0.274579 0.098 Uiso 1 1 calc R U . . .
C98 C 1.063(2) 0.3894(16) 0.3124(14) 0.065(3) Uani 1 1 d D U . . .
H98A H 1.096267 0.370203 0.324482 0.098 Uiso 1 1 calc R U . . .
H98B H 1.051283 0.412513 0.328489 0.098 Uiso 1 1 calc R U . . .
H98C H 1.081616 0.402054 0.291613 0.098 Uiso 1 1 calc R U . . .
C104 C 0.6108(15) -0.0203(7) 0.0096(8) 0.044(3) Uani 1 1 d DG U . . .
C105 C 0.6738(15) -0.0123(9) 0.0283(7) 0.044(3) Uani 1 1 d DG U . . .
C106 C 0.7083(11) 0.0270(9) 0.0229(7) 0.044(3) Uani 1 1 d G U . . .
H106 H 0.750409 0.032355 0.035402 0.053 Uiso 1 1 calc R U . . .
C101 C 0.6798(13) 0.0584(7) -0.0010(6) 0.044(3) Uani 1 1 d G U . . .
C102 C 0.6169(15) 0.0504(8) -0.0196(7) 0.044(3) Uani 1 1 d G U . . .
H102 H 0.597861 0.071374 -0.035632 0.053 Uiso 1 1 calc R U . . .
C103 C 0.5824(13) 0.0111(10) -0.0143(8) 0.044(3) Uani 1 1 d G U . . .
H103 H 0.540278 0.005740 -0.026756 0.053 Uiso 1 1 calc R U . . .
C107 C 0.704(2) -0.0480(12) 0.0536(10) 0.044(3) Uani 1 1 d D U . . .
H10A H 0.693503 -0.041482 0.077782 0.066 Uiso 1 1 calc R U . . .
H10B H 0.752988 -0.048719 0.052421 0.066 Uiso 1 1 calc R U . . .
H10C H 0.685183 -0.076152 0.046485 0.066 Uiso 1 1 calc R U . . .
C108 C 0.573(2) -0.0639(10) 0.0131(13) 0.044(3) Uani 1 1 d D U . . .
H10D H 0.600440 -0.087676 0.005139 0.066 Uiso 1 1 calc R U . . .
H10E H 0.530298 -0.062921 -0.001406 0.066 Uiso 1 1 calc R U . . .
H10F H 0.563916 -0.068574 0.037858 0.066 Uiso 1 1 calc R U . . .
C111 C 0.5354(12) 0.1843(11) -0.1022(5) 0.058(3) Uani 1 1 d G U . . .
C116 C 0.4966(17) 0.2193(9) -0.1169(7) 0.058(3) Uani 1 1 d G U . . .
H116 H 0.518263 0.244406 -0.124893 0.070 Uiso 1 1 calc R U . . .
C115 C 0.4256(17) 0.2167(10) -0.1196(8) 0.058(3) Uani 1 1 d DG U . . .
C114 C 0.3933(12) 0.1791(12) -0.1076(8) 0.058(3) Uani 1 1 d DG U . . .
C113 C 0.4320(17) 0.1442(10) -0.0929(9) 0.058(3) Uani 1 1 d G U . . .
H113 H 0.410412 0.119062 -0.084940 0.070 Uiso 1 1 calc R U . . .
C112 C 0.5031(16) 0.1468(9) -0.0902(8) 0.058(3) Uani 1 1 d G U . . .
H112 H 0.529036 0.123410 -0.080435 0.070 Uiso 1 1 calc R U . . .
C117 C 0.386(3) 0.2565(13) -0.1348(13) 0.059(3) Uani 1 1 d D U . . .
H11A H 0.374058 0.275356 -0.115442 0.088 Uiso 1 1 calc R U . . .
H11B H 0.344459 0.246659 -0.148016 0.088 Uiso 1 1 calc R U . . .
H11C H 0.413212 0.272607 -0.150622 0.088 Uiso 1 1 calc R U . . .
C118 C 0.3152(13) 0.1772(19) -0.1102(13) 0.059(3) Uani 1 1 d D U . . .
C125 C 0.5043(19) 0.3960(9) -0.1258(7) 0.058(3) Uani 1 1 d DG U . . .
C124 C 0.4501(14) 0.3844(10) -0.1057(8) 0.058(3) Uani 1 1 d DG U . . .
C123 C 0.4614(15) 0.3575(11) -0.0755(8) 0.058(3) Uani 1 1 d G U . . .
H123 H 0.425072 0.349805 -0.062047 0.069 Uiso 1 1 calc R U . . .
C122 C 0.5270(18) 0.3422(9) -0.0656(7) 0.057(3) Uani 1 1 d G U . . .
H122 H 0.534561 0.324242 -0.045412 0.069 Uiso 1 1 calc R U . . .
C121 C 0.5813(14) 0.3538(7) -0.0857(8) 0.057(3) Uani 1 1 d G U . . .
C126 C 0.5699(16) 0.3806(9) -0.1159(7) 0.057(3) Uani 1 1 d G U . . .
H126 H 0.606243 0.388370 -0.129346 0.069 Uiso 1 1 calc R U . . .
C127 C 0.496(3) 0.4239(14) -0.1600(9) 0.058(3) Uani 1 1 d D U . . .
H12A H 0.459468 0.412467 -0.175640 0.087 Uiso 1 1 calc R U . . .
H12B H 0.538110 0.422867 -0.171982 0.087 Uiso 1 1 calc R U . . .
H12C H 0.486693 0.453888 -0.153730 0.087 Uiso 1 1 calc R U . . .
C128 C 0.392(2) 0.4077(14) -0.1274(13) 0.058(3) Uani 1 1 d D U . . .
C131 C 0.7828(18) 0.4194(7) 0.2278(6) 0.064(3) Uani 1 1 d G U . . .
C132 C 0.8435(15) 0.4407(11) 0.2389(8) 0.064(3) Uani 1 1 d G U . . .
H132 H 0.878593 0.442709 0.223475 0.077 Uiso 1 1 calc R U . . .
C133 C 0.8518(15) 0.4590(11) 0.2732(9) 0.064(3) Uani 1 1 d G U . . .
H133 H 0.892484 0.473295 0.280685 0.077 Uiso 1 1 calc R U . . .
C134 C 0.7994(18) 0.4560(10) 0.2963(7) 0.064(3) Uani 1 1 d DG U . . .
C135 C 0.7387(16) 0.4347(11) 0.2852(8) 0.064(3) Uani 1 1 d DG U . . .
C136 C 0.7303(14) 0.4163(9) 0.2509(9) 0.064(3) Uani 1 1 d G U . . .
H136 H 0.689685 0.402070 0.243405 0.077 Uiso 1 1 calc R U . . .
C137 C 0.683(2) 0.4328(18) 0.3117(12) 0.065(3) Uani 1 1 d D U . . .
H13A H 0.687376 0.406018 0.325414 0.097 Uiso 1 1 calc R U . . .
H13B H 0.638697 0.433575 0.298645 0.097 Uiso 1 1 calc R U . . .
H13C H 0.687411 0.457735 0.327631 0.097 Uiso 1 1 calc R U . . .
C138 C 0.816(3) 0.4770(15) 0.3331(9) 0.064(3) Uani 1 1 d D U . . .
H13D H 0.854899 0.462264 0.345054 0.097 Uiso 1 1 calc R U . . .
H13E H 0.777456 0.474286 0.347335 0.097 Uiso 1 1 calc R U . . .
H13F H 0.826795 0.507685 0.330112 0.097 Uiso 1 1 calc R U . . .
C144 C 0.5801(16) 0.2342(11) 0.3000(7) 0.060(3) Uani 1 1 d DG U . . .
C145 C 0.6201(15) 0.2718(11) 0.2973(7) 0.060(3) Uani 1 1 d DG U . . .
C146 C 0.6215(13) 0.2937(9) 0.2645(9) 0.060(3) Uani 1 1 d G U . . .
H146 H 0.648218 0.318854 0.262725 0.072 Uiso 1 1 calc R U . . .
C141 C 0.5828(13) 0.2779(10) 0.2344(6) 0.060(3) Uani 1 1 d G U . . .
C142 C 0.5428(15) 0.2403(11) 0.2371(7) 0.060(3) Uani 1 1 d G U . . .
H142 H 0.516957 0.229713 0.216936 0.072 Uiso 1 1 calc R U . . .
C143 C 0.5414(16) 0.2184(10) 0.2699(9) 0.060(3) Uani 1 1 d G U . . .
H143 H 0.514670 0.193257 0.271651 0.072 Uiso 1 1 calc R U . . .
C147 C 0.659(2) 0.2898(19) 0.3313(11) 0.060(3) Uani 1 1 d D U . . .
C148 C 0.571(3) 0.2081(16) 0.3344(10) 0.060(3) Uani 1 1 d D U . . .
H14A H 0.610128 0.213281 0.351244 0.090 Uiso 1 1 calc R U . . .
H14B H 0.568329 0.177185 0.328862 0.090 Uiso 1 1 calc R U . . .
H14C H 0.530366 0.217493 0.344788 0.090 Uiso 1 1 calc R U . . .
C154 C 1.1508(15) 0.3732(12) 0.1769(9) 0.069(3) Uani 1 1 d DG U . . .
C153 C 1.1439(16) 0.3335(12) 0.1582(9) 0.069(3) Uani 1 1 d G U . . .
H153 H 1.180944 0.321889 0.147111 0.082 Uiso 1 1 calc R U . . .
C152 C 1.082(2) 0.3113(9) 0.1560(9) 0.069(3) Uani 1 1 d G U . . .
H152 H 1.077023 0.284739 0.143521 0.082 Uiso 1 1 calc R U . . .
C151 C 1.0262(15) 0.3287(11) 0.1726(7) 0.069(3) Uani 1 1 d G U . . .
C156 C 1.0331(16) 0.3684(12) 0.1913(8) 0.069(3) Uani 1 1 d G U . . .
H156 H 0.996056 0.380061 0.202354 0.082 Uiso 1 1 calc R U . . .
C155 C 1.095(2) 0.3907(10) 0.1934(9) 0.069(3) Uani 1 1 d DG U . . .
C157 C 1.103(3) 0.4340(12) 0.2143(13) 0.069(3) Uani 1 1 d D U . . .
H15A H 1.136482 0.430675 0.234049 0.103 Uiso 1 1 calc R U . . .
H15B H 1.059357 0.441501 0.223356 0.103 Uiso 1 1 calc R U . . .
H15C H 1.116168 0.456987 0.198594 0.103 Uiso 1 1 calc R U . . .
C158 C 1.218(2) 0.3991(18) 0.1796(15) 0.069(3) Uani 1 1 d D U . . .
C164 C 0.6852(15) 0.0937(11) 0.2999(7) 0.059(3) Uani 1 1 d DG U . . .
C163 C 0.6566(17) 0.0678(9) 0.2719(9) 0.059(3) Uani 1 1 d G U . . .
H163 H 0.650674 0.037625 0.275295 0.071 Uiso 1 1 calc R U . . .
C162 C 0.6368(15) 0.0869(11) 0.2388(8) 0.059(3) Uani 1 1 d G U . . .
H162 H 0.617616 0.069546 0.220080 0.070 Uiso 1 1 calc R U . . .
C161 C 0.6456(9) 0.1320(11) 0.2337(6) 0.059(3) Uani 1 1 d G U . . .
C166 C 0.6742(13) 0.1579(9) 0.2617(9) 0.059(3) Uani 1 1 d G U . . .
H166 H 0.680159 0.188086 0.258335 0.070 Uiso 1 1 calc R U . . .
C165 C 0.6941(15) 0.1388(11) 0.2948(7) 0.059(3) Uani 1 1 d DG U . . .
C167 C 0.728(2) 0.1628(18) 0.3274(11) 0.059(3) Uani 1 1 d D U . . .
H16A H 0.713237 0.150106 0.349044 0.088 Uiso 1 1 calc R U . . .
H16B H 0.716075 0.193512 0.326233 0.088 Uiso 1 1 calc R U . . .
H16C H 0.777101 0.159899 0.327269 0.088 Uiso 1 1 calc R U . . .
C168 C 0.703(2) 0.0679(17) 0.3345(10) 0.059(3) Uani 1 1 d D U . . .
H16D H 0.684595 0.038601 0.332103 0.088 Uiso 1 1 calc R U . . .
H16E H 0.683738 0.082585 0.354296 0.088 Uiso 1 1 calc R U . . .
H16F H 0.751868 0.066378 0.338969 0.088 Uiso 1 1 calc R U . . .
C174 C 1.1546(10) 0.2061(10) 0.1815(9) 0.054(3) Uani 1 1 d DG U . . .
C173 C 1.1059(14) 0.2215(10) 0.2037(8) 0.054(3) Uani 1 1 d G U . . .
H173 H 1.118398 0.241396 0.222107 0.064 Uiso 1 1 calc R U . . .
C172 C 1.0384(12) 0.2073(10) 0.1985(8) 0.054(3) Uani 1 1 d G U . . .
H172 H 1.005754 0.217608 0.213408 0.064 Uiso 1 1 calc R U . . .
C171 C 1.0196(10) 0.1776(8) 0.1710(7) 0.054(3) Uani 1 1 d G U . . .
C176 C 1.0684(14) 0.1622(8) 0.1488(7) 0.054(3) Uani 1 1 d G U . . .
H176 H 1.055843 0.142365 0.130391 0.064 Uiso 1 1 calc R U . . .
C175 C 1.1359(13) 0.1765(10) 0.1540(8) 0.054(3) Uani 1 1 d DG U . . .
C177 C 1.184(2) 0.1558(15) 0.1285(11) 0.054(3) Uani 1 1 d D U . . .
H17D H 1.221984 0.175474 0.125588 0.081 Uiso 1 1 calc R U . . .
H17E H 1.160163 0.150614 0.105498 0.081 Uiso 1 1 calc R U . . .
H17F H 1.201382 0.128269 0.138328 0.081 Uiso 1 1 calc R U . . .
C178 C 1.2286(14) 0.2207(16) 0.1901(15) 0.054(3) Uani 1 1 d D U . . .
H17G H 1.230922 0.240108 0.210523 0.081 Uiso 1 1 calc R U . . .
H17H H 1.244600 0.235923 0.169698 0.081 Uiso 1 1 calc R U . . .
H17I H 1.256716 0.195234 0.195431 0.081 Uiso 1 1 calc R U . . .
C186 C 0.4670(15) 0.0606(8) 0.0906(7) 0.051(3) Uani 1 1 d G U . . .
H186 H 0.464023 0.090269 0.084266 0.061 Uiso 1 1 calc R U . . .
C181 C 0.5308(12) 0.0405(10) 0.0964(4) 0.051(3) Uani 1 1 d G U . . .
C182 C 0.5353(12) -0.0038(10) 0.1058(9) 0.051(3) Uani 1 1 d G U . . .
H182 H 0.577920 -0.017238 0.109660 0.061 Uiso 1 1 calc R U . . .
C183 C 0.4760(16) -0.0282(8) 0.1094(10) 0.051(3) Uani 1 1 d G U . . .
H183 H 0.479004 -0.057935 0.115678 0.061 Uiso 1 1 calc R U . . .
C184 C 0.4122(12) -0.0082(10) 0.1036(8) 0.051(3) Uani 1 1 d DG U . . .
C185 C 0.4078(11) 0.0362(10) 0.0942(9) 0.051(3) Uani 1 1 d DG U . . .
C187 C 0.3341(14) 0.0524(17) 0.0887(14) 0.051(3) Uani 1 1 d D U . . .
H18D H 0.333864 0.083260 0.082702 0.076 Uiso 1 1 calc R U . . .
H18E H 0.311562 0.048131 0.110484 0.076 Uiso 1 1 calc R U . . .
H18F H 0.310462 0.036089 0.069490 0.076 Uiso 1 1 calc R U . . .
C188 C 0.3486(18) -0.0362(15) 0.1080(12) 0.051(3) Uani 1 1 d D U . . .
H18G H 0.361224 -0.066809 0.109492 0.076 Uiso 1 1 calc R U . . .
H18H H 0.316209 -0.031683 0.087749 0.076 Uiso 1 1 calc R U . . .
H18I H 0.328368 -0.027639 0.129713 0.076 Uiso 1 1 calc R U . . .
C192 C 0.9857(13) 0.0629(11) 0.0102(8) 0.057(3) Uani 1 1 d G U . . .
H192 H 0.952785 0.068839 -0.008439 0.069 Uiso 1 1 calc R U . . .
C191 C 0.9722(10) 0.0721(5) 0.0456(9) 0.057(3) Uani 1 1 d G U . . .
C196 C 1.0214(15) 0.0633(9) 0.0735(7) 0.057(3) Uani 1 1 d G U . . .
H196 H 1.012356 0.069430 0.097181 0.069 Uiso 1 1 calc R U . . .
C195 C 1.0841(13) 0.0452(11) 0.0661(8) 0.057(3) Uani 1 1 d DG U . . .
C194 C 1.0976(11) 0.0360(10) 0.0307(9) 0.057(3) Uani 1 1 d DG U . . .
C193 C 1.0484(15) 0.0449(12) 0.0028(7) 0.057(3) Uani 1 1 d G U . . .
H193 H 1.057420 0.038710 -0.020873 0.069 Uiso 1 1 calc R U . . .
C197 C 1.139(2) 0.0366(17) 0.0964(11) 0.057(3) Uani 1 1 d D U . . .
H19A H 1.143921 0.062038 0.111747 0.086 Uiso 1 1 calc R U . . .
H19B H 1.182168 0.030837 0.086260 0.086 Uiso 1 1 calc R U . . .
H19C H 1.126666 0.011472 0.110149 0.086 Uiso 1 1 calc R U . . .
C198 C 1.1663(15) 0.0145(14) 0.0248(16) 0.058(3) Uani 1 1 d D U . . .
H19D H 1.202661 0.032398 0.035694 0.086 Uiso 1 1 calc R U . . .
H19E H 1.171428 0.012051 -0.000602 0.086 Uiso 1 1 calc R U . . .
H19F H 1.168086 -0.014323 0.035466 0.086 Uiso 1 1 calc R U . . .
C201 C 0.8728(13) 0.3416(9) -0.0405(6) 0.063(3) Uani 1 1 d G U . . .
C206 C 0.8324(13) 0.3694(9) -0.0629(9) 0.063(3) Uani 1 1 d G U . . .
H206 H 0.804816 0.390546 -0.052999 0.076 Uiso 1 1 calc R U . . .
C205 C 0.8331(16) 0.3655(10) -0.1000(8) 0.063(3) Uani 1 1 d DG U . . .
C204 C 0.8742(17) 0.3339(11) -0.1148(6) 0.063(3) Uani 1 1 d DG U . . .
C203 C 0.9147(17) 0.3062(11) -0.0924(9) 0.063(3) Uani 1 1 d G U . . .
H203 H 0.942230 0.285035 -0.102267 0.076 Uiso 1 1 calc R U . . .
C202 C 0.9140(16) 0.3100(10) -0.0552(8) 0.063(3) Uani 1 1 d G U . . .
H202 H 0.941024 0.291463 -0.040219 0.076 Uiso 1 1 calc R U . . .
C207 C 0.792(2) 0.3956(15) -0.1265(14) 0.063(3) Uani 1 1 d D U . . .
H20A H 0.748682 0.381929 -0.133556 0.095 Uiso 1 1 calc R U . . .
H20B H 0.816876 0.400298 -0.147376 0.095 Uiso 1 1 calc R U . . .
H20C H 0.784030 0.423434 -0.115143 0.095 Uiso 1 1 calc R U . . .
C208 C 0.880(3) 0.3285(18) -0.1552(7) 0.063(3) Uani 1 1 d D U . . .
C215 C 0.7854(15) 0.1937(14) -0.1310(9) 0.075(3) Uani 1 1 d DG U . . .
C216 C 0.8062(14) 0.2107(11) -0.0973(11) 0.075(3) Uani 1 1 d G U . . .
H216 H 0.802462 0.240806 -0.092862 0.090 Uiso 1 1 calc R U . . .
C211 C 0.8328(9) 0.1827(15) -0.0701(7) 0.075(3) Uani 1 1 d G U . . .
C212 C 0.8384(15) 0.1377(14) -0.0767(9) 0.075(3) Uani 1 1 d G U . . .
H212 H 0.856177 0.118970 -0.058492 0.090 Uiso 1 1 calc R U . . .
C213 C 0.8176(18) 0.1207(11) -0.1104(11) 0.075(3) Uani 1 1 d G U . . .
H213 H 0.821340 0.090563 -0.114759 0.090 Uiso 1 1 calc R U . . .
C214 C 0.7910(15) 0.1487(15) -0.1375(7) 0.075(3) Uani 1 1 d DG U . . .
C217 C 0.756(2) 0.2257(19) -0.1596(13) 0.075(4) Uani 1 1 d D U . . .
H21A H 0.715338 0.239396 -0.151381 0.113 Uiso 1 1 calc R U . . .
H21B H 0.743601 0.209795 -0.181499 0.113 Uiso 1 1 calc R U . . .
H21C H 0.788875 0.247900 -0.163957 0.113 Uiso 1 1 calc R U . . .
C218 C 0.767(2) 0.135(2) -0.1758(9) 0.075(4) Uani 1 1 d D U . . .
H21D H 0.718089 0.135192 -0.178545 0.113 Uiso 1 1 calc R U . . .
H21E H 0.783526 0.105649 -0.180287 0.113 Uiso 1 1 calc R U . . .
H21F H 0.785055 0.155152 -0.192573 0.113 Uiso 1 1 calc R U . . .
C221 C 0.6404(17) 0.4467(6) -0.0123(6) 0.054(3) Uani 1 1 d G U . . .
C226 C 0.5735(14) 0.4593(9) -0.0225(8) 0.054(3) Uani 1 1 d G U . . .
H226 H 0.538177 0.451533 -0.008326 0.065 Uiso 1 1 calc R U . . .
C225 C 0.5594(12) 0.4835(10) -0.0539(9) 0.054(3) Uani 1 1 d DG U . . .
C224 C 0.6122(17) 0.4952(9) -0.0750(7) 0.054(3) Uani 1 1 d DG U . . .
C223 C 0.6791(14) 0.4825(11) -0.0648(8) 0.054(3) Uani 1 1 d G U . . .
H223 H 0.714375 0.490325 -0.078961 0.065 Uiso 1 1 calc R U . . .
C222 C 0.6932(12) 0.4583(10) -0.0334(8) 0.054(3) Uani 1 1 d G U . . .
H222 H 0.737912 0.449893 -0.026570 0.065 Uiso 1 1 calc R U . . .
C227 C 0.4836(14) 0.4945(16) -0.0615(15) 0.054(3) Uani 1 1 d D U . . .
C228 C 0.596(3) 0.5228(13) -0.1089(9) 0.054(3) Uani 1 1 d D U . . .
H22A H 0.568986 0.505785 -0.126337 0.081 Uiso 1 1 calc R U . . .
H22B H 0.638513 0.531003 -0.118855 0.081 Uiso 1 1 calc R U . . .
H22C H 0.571920 0.548908 -0.102955 0.081 Uiso 1 1 calc R U . . .
C233 C 0.3578(17) 0.3929(8) 0.0485(9) 0.054(3) Uani 1 1 d G U . . .
H233 H 0.348977 0.422964 0.046253 0.065 Uiso 1 1 calc R U . . .
C234 C 0.3109(13) 0.3653(12) 0.0636(8) 0.055(3) Uani 1 1 d DG U . . .
C235 C 0.3241(15) 0.3203(11) 0.0669(8) 0.054(3) Uani 1 1 d DG U . . .
C236 C 0.3842(17) 0.3029(8) 0.0551(7) 0.054(3) Uani 1 1 d G U . . .
H236 H 0.393040 0.272781 0.057333 0.065 Uiso 1 1 calc R U . . .
C231 C 0.4311(12) 0.3304(11) 0.0400(5) 0.054(3) Uani 1 1 d G U . . .
C232 C 0.4179(15) 0.3754(11) 0.0367(8) 0.054(3) Uani 1 1 d G U . . .
H232 H 0.449276 0.393868 0.026541 0.065 Uiso 1 1 calc R U . . .
C237 C 0.267(2) 0.2934(16) 0.0820(12) 0.054(3) Uani 1 1 d D U . . .
H23A H 0.271392 0.294458 0.107802 0.082 Uiso 1 1 calc R U . . .
H23B H 0.269824 0.263272 0.074132 0.082 Uiso 1 1 calc R U . . .
H23C H 0.223321 0.305468 0.073424 0.082 Uiso 1 1 calc R U . . .
C238 C 0.2465(18) 0.3892(17) 0.0738(12) 0.055(3) Uani 1 1 d D U . . .
H23D H 0.247075 0.391390 0.099558 0.082 Uiso 1 1 calc R U . . .
H23E H 0.206801 0.372889 0.064822 0.082 Uiso 1 1 calc R U . . .
H23F H 0.245182 0.418245 0.063492 0.082 Uiso 1 1 calc R U . . .
C246 C 0.4116(15) 0.1748(8) 0.0260(7) 0.056(3) Uani 1 1 d G U . . .
H246 H 0.426149 0.153531 0.042946 0.067 Uiso 1 1 calc R U . . .
C241 C 0.4565(10) 0.1905(8) 0.0018(8) 0.056(3) Uani 1 1 d G U . . .
C242 C 0.4348(13) 0.2223(10) -0.0235(8) 0.056(3) Uani 1 1 d G U . . .
H242 H 0.464842 0.232806 -0.039721 0.067 Uiso 1 1 calc R U . . .
C243 C 0.3681(15) 0.2382(10) -0.0246(9) 0.056(3) Uani 1 1 d G U . . .
H243 H 0.353530 0.259434 -0.041523 0.067 Uiso 1 1 calc R U . . .
C244 C 0.3231(11) 0.2224(10) -0.0004(9) 0.056(3) Uani 1 1 d DG U . . .
C245 C 0.3449(14) 0.1907(11) 0.0249(8) 0.056(3) Uani 1 1 d DG U . . .
C247 C 0.293(2) 0.1758(16) 0.0512(11) 0.056(3) Uani 1 1 d D U . . .
H24A H 0.281419 0.145506 0.046578 0.084 Uiso 1 1 calc R U . . .
H24B H 0.253028 0.193844 0.048062 0.084 Uiso 1 1 calc R U . . .
H24C H 0.313272 0.178803 0.075398 0.084 Uiso 1 1 calc R U . . .
C248 C 0.2499(13) 0.2400(16) -0.0028(15) 0.056(3) Uani 1 1 d D U . . .

loop_
_atom_site_aniso_label
_atom_site_aniso_U_11
_atom_site_aniso_U_22
_atom_site_aniso_U_33
_atom_site_aniso_U_23
_atom_site_aniso_U_13
_atom_site_aniso_U_12
Au1 0.0454(13) 0.0652(17) 0.0587(16) -0.0052(14) -0.0141(12) 0.0068(13)
Au2 0.0476(14) 0.0679(18) 0.0540(16) 0.0000(14) -0.0041(12) 0.0038(13)
Au3 0.0462(13) 0.0608(17) 0.0559(16) -0.0010(13) -0.0043(12) -0.0025(13)
Au4 0.0456(13) 0.0679(19) 0.0683(18) -0.0012(15) -0.0017(13) -0.0049(13)
Au5 0.0600(15) 0.0583(17) 0.0476(15) 0.0086(13) 0.0014(12) -0.0007(13)
Au6 0.0774(17) 0.0595(17) 0.0405(14) 0.0037(13) -0.0055(13) 0.0028(15)
Au7 0.0463(13) 0.0553(16) 0.0438(14) 0.0000(12) -0.0022(11) -0.0034(12)
Au8 0.0547(14) 0.0598(17) 0.0426(14) 0.0000(13) -0.0066(12) -0.0003(13)
Au9 0.0541(14) 0.0567(16) 0.0404(14) -0.0042(12) -0.0088(11) 0.0087(13)
Au10 0.0604(15) 0.0582(17) 0.0475(15) 0.0040(13) -0.0091(12) -0.0051(14)
Au11 0.0406(12) 0.0422(14) 0.0412(13) -0.0010(11) -0.0027(10) 0.0060(11)
Au12 0.0413(12) 0.0468(14) 0.0430(14) -0.0009(11) -0.0066(11) 0.0004(11)
Au13 0.0440(13) 0.0506(15) 0.0436(14) 0.0019(12) -0.0048(11) 0.0032(12)
Au14 0.0487(13) 0.0488(15) 0.0406(14) 0.0040(11) -0.0078(11) -0.0041(12)
Au15 0.0458(13) 0.0517(15) 0.0343(13) -0.0030(11) -0.0061(10) 0.0021(12)
Au16 0.0450(13) 0.0539(16) 0.0357(13) -0.0030(11) -0.0016(11) -0.0004(12)
Au17 0.0414(12) 0.0485(14) 0.0308(12) 0.0019(11) -0.0067(10) 0.0033(11)
Au18 0.0478(13) 0.0533(16) 0.0447(14) 0.0006(12) -0.0116(11) -0.0018(12)
Au19 0.0388(12) 0.0502(15) 0.0363(13) 0.0019(11) -0.0056(10) 0.0041(11)
Au20 0.0363(11) 0.0462(14) 0.0342(13) 0.0002(11) -0.0040(10) 0.0011(11)
Au21 0.0431(13) 0.0516(15) 0.0440(14) 0.0085(12) -0.0008(11) 0.0012(12)
Au22 0.0448(13) 0.0444(14) 0.0408(14) 0.0059(11) -0.0053(11) -0.0016(11)
Au23 0.0429(12) 0.0571(16) 0.0362(13) 0.0007(12) -0.0022(11) -0.0051(12)
Au24 0.0362(12) 0.0512(15) 0.0447(14) 0.0002(12) -0.0069(11) 0.0039(11)
Au25 0.0426(12) 0.0491(15) 0.0412(14) 0.0012(11) -0.0026(11) -0.0006(11)
Au26 0.0331(11) 0.0472(14) 0.0349(13) -0.0004(11) -0.0014(10) 0.0058(10)
Au27 0.0336(11) 0.0459(14) 0.0355(13) 0.0006(11) -0.0007(10) -0.0016(10)
Au28 0.0357(12) 0.0543(16) 0.0500(15) 0.0021(12) -0.0003(11) 0.0048(11)
Au29 0.0339(11) 0.0470(14) 0.0403(13) 0.0028(11) -0.0016(10) -0.0006(11)
Au30 0.0397(12) 0.0544(16) 0.0434(14) 0.0020(12) 0.0012(11) 0.0030(12)
Au31 0.0418(12) 0.0539(16) 0.0448(14) 0.0031(12) -0.0026(11) -0.0016(12)
Au32 0.0370(11) 0.0459(14) 0.0376(13) 0.0047(11) -0.0043(10) 0.0042(11)
Au33 0.0438(13) 0.0537(16) 0.0465(15) 0.0055(12) -0.0012(11) 0.0047(12)
Au34 0.0372(12) 0.0502(15) 0.0445(14) -0.0041(12) -0.0007(10) -0.0010(11)
Au35 0.0402(12) 0.0452(14) 0.0355(13) -0.0007(11) -0.0021(10) 0.0004(11)
Au36 0.0410(12) 0.0661(17) 0.0469(15) -0.0027(13) 0.0010(11) 0.0013(12)
S1 0.063(6) 0.053(6) 0.064(7) -0.011(6) -0.001(6) 0.008(5)
S2 0.057(6) 0.092(8) 0.082(7) -0.023(7) -0.017(6) 0.002(6)
S3 0.077(6) 0.077(7) 0.056(6) 0.013(6) -0.003(6) -0.010(6)
S4 0.059(6) 0.057(6) 0.067(7) 0.002(6) -0.017(6) -0.015(6)
S5 0.066(6) 0.079(7) 0.083(7) 0.011(7) -0.001(6) -0.002(6)
S6 0.047(6) 0.084(7) 0.088(7) -0.008(7) 0.003(6) -0.004(6)
S7 0.032(5) 0.056(6) 0.075(7) 0.003(6) 0.002(5) -0.003(5)
S8 0.088(7) 0.091(8) 0.053(6) 0.008(6) 0.000(6) 0.004(7)
S9 0.063(6) 0.066(7) 0.062(7) 0.004(6) -0.014(6) 0.001(6)
S10 0.051(5) 0.039(6) 0.041(6) -0.002(5) 0.001(5) -0.005(5)
S11 0.068(6) 0.057(6) 0.049(6) 0.006(5) -0.001(5) -0.001(6)
S12 0.074(6) 0.057(6) 0.039(6) 0.009(5) -0.004(5) -0.013(6)
S13 0.063(6) 0.080(7) 0.047(6) -0.015(6) -0.010(5) 0.015(6)
S14 0.070(6) 0.072(7) 0.036(6) -0.008(5) -0.001(5) 0.009(6)
S15 0.070(6) 0.073(7) 0.060(6) 0.002(6) -0.017(6) -0.018(6)
S16 0.063(6) 0.071(7) 0.041(6) -0.005(6) -0.002(5) -0.002(6)
S17 0.026(5) 0.065(7) 0.067(6) 0.005(6) -0.008(5) -0.017(5)
S18 0.043(5) 0.043(6) 0.064(6) -0.017(5) -0.001(5) 0.004(5)
S19 0.028(5) 0.081(7) 0.061(6) -0.006(6) 0.008(5) 0.014(5)
S20 0.069(6) 0.071(7) 0.045(6) 0.007(6) -0.022(5) 0.007(6)
S21 0.056(6) 0.116(8) 0.053(6) -0.014(7) 0.012(6) 0.004(6)
S22 0.056(6) 0.053(6) 0.051(6) 0.008(5) -0.009(5) 0.000(5)
S23 0.058(6) 0.050(6) 0.054(6) 0.001(5) -0.004(5) 0.006(5)
S24 0.037(5) 0.055(6) 0.071(7) 0.009(6) -0.012(5) 0.004(5)
C13 0.063(6) 0.054(6) 0.065(7) -0.011(6) -0.001(6) 0.007(6)
C14 0.063(6) 0.054(6) 0.065(7) -0.011(6) -0.001(6) 0.007(6)
C15 0.063(6) 0.054(6) 0.065(7) -0.011(6) -0.001(6) 0.007(6)
C16 0.063(6) 0.054(6) 0.065(7) -0.011(6) -0.001(6) 0.007(5)
C11 0.063(6) 0.054(6) 0.065(7) -0.011(6) -0.001(6) 0.007(5)
C12 0.063(6) 0.054(6) 0.065(7) -0.011(6) -0.001(6) 0.007(5)
C17 0.064(6) 0.054(7) 0.065(7) -0.011(6) 0.000(6) 0.007(6)
C18 0.063(6) 0.054(7) 0.065(7) -0.011(6) -0.001(6) 0.008(6)
C21 0.057(6) 0.093(7) 0.082(7) -0.023(7) -0.016(6) 0.002(6)
C26 0.057(6) 0.093(8) 0.082(7) -0.023(7) -0.016(6) 0.002(6)
C25 0.057(6) 0.093(8) 0.082(7) -0.023(7) -0.016(6) 0.002(6)
C24 0.057(6) 0.093(8) 0.082(7) -0.023(7) -0.016(6) 0.002(6)
C23 0.057(6) 0.093(8) 0.082(7) -0.023(7) -0.016(6) 0.002(6)
C22 0.057(6) 0.093(8) 0.082(7) -0.023(7) -0.016(6) 0.002(6)
C27 0.058(7) 0.093(8) 0.082(7) -0.023(7) -0.016(6) 0.002(7)
C28 0.057(7) 0.093(8) 0.082(7) -0.023(7) -0.016(6) 0.002(7)
C34 0.077(7) 0.077(7) 0.056(6) 0.013(6) -0.003(6) -0.010(6)
C35 0.077(7) 0.077(7) 0.056(6) 0.013(6) -0.003(6) -0.010(6)
C36 0.077(6) 0.077(7) 0.056(6) 0.013(6) -0.003(6) -0.010(6)
C31 0.077(6) 0.077(7) 0.056(6) 0.013(6) -0.003(6) -0.010(6)
C32 0.077(6) 0.077(7) 0.056(6) 0.013(6) -0.003(6) -0.010(6)
C33 0.077(7) 0.077(7) 0.056(6) 0.013(6) -0.003(6) -0.010(6)
C37 0.077(7) 0.077(7) 0.056(7) 0.013(6) -0.003(6) -0.010(7)
C38 0.078(7) 0.077(7) 0.056(7) 0.013(6) -0.003(6) -0.010(7)
C43 0.059(6) 0.057(6) 0.068(7) 0.002(6) -0.016(6) -0.015(6)
C44 0.059(6) 0.057(7) 0.068(7) 0.002(6) -0.016(6) -0.016(6)
C45 0.059(6) 0.057(6) 0.068(7) 0.002(6) -0.016(6) -0.016(6)
C46 0.059(6) 0.057(6) 0.068(7) 0.002(6) -0.016(6) -0.016(6)
C41 0.059(6) 0.057(6) 0.068(7) 0.002(6) -0.017(6) -0.016(6)
C42 0.059(6) 0.057(6) 0.068(7) 0.002(6) -0.017(6) -0.015(6)
C47 0.060(6) 0.058(7) 0.068(7) 0.002(6) -0.016(6) -0.016(6)
C48 0.060(6) 0.058(7) 0.068(7) 0.002(6) -0.016(6) -0.016(6)
C55 0.067(6) 0.080(7) 0.083(7) 0.010(7) -0.001(6) -0.002(6)
C54 0.067(6) 0.080(7) 0.083(7) 0.010(7) -0.001(6) -0.002(6)
C53 0.067(6) 0.080(7) 0.083(7) 0.011(7) -0.001(6) -0.002(6)
C52 0.067(6) 0.079(7) 0.083(7) 0.011(7) -0.001(6) -0.002(6)
C51 0.067(6) 0.079(7) 0.083(7) 0.010(6) -0.001(6) -0.002(6)
C56 0.067(6) 0.080(7) 0.083(7) 0.010(7) -0.001(6) -0.002(6)
C57 0.067(7) 0.080(8) 0.083(7) 0.010(7) -0.001(7) -0.002(7)
C58 0.067(7) 0.080(8) 0.083(7) 0.011(7) -0.001(7) -0.002(7)
C65 0.048(6) 0.084(7) 0.088(7) -0.008(7) 0.003(6) -0.004(6)
C66 0.048(6) 0.084(7) 0.088(7) -0.008(7) 0.003(6) -0.004(6)
C61 0.048(6) 0.084(7) 0.088(7) -0.008(7) 0.003(6) -0.004(6)
C62 0.048(6) 0.084(7) 0.088(7) -0.008(7) 0.003(6) -0.003(6)
C63 0.048(6) 0.084(7) 0.088(7) -0.008(7) 0.003(6) -0.003(6)
C64 0.048(6) 0.084(7) 0.088(7) -0.008(7) 0.003(6) -0.004(6)
C67 0.048(6) 0.085(8) 0.088(8) -0.008(7) 0.003(6) -0.004(6)
C68 0.048(6) 0.084(8) 0.088(8) -0.008(7) 0.003(6) -0.003(6)
C75 0.032(5) 0.056(6) 0.075(7) 0.002(6) 0.002(5) -0.003(5)
C76 0.032(5) 0.056(6) 0.075(7) 0.003(6) 0.002(5) -0.003(5)
C71 0.032(5) 0.056(6) 0.075(7) 0.003(6) 0.002(5) -0.003(5)
C72 0.032(5) 0.056(6) 0.075(7) 0.003(6) 0.002(5) -0.003(5)
C73 0.032(5) 0.056(6) 0.075(7) 0.002(6) 0.002(5) -0.003(5)
C74 0.032(5) 0.056(6) 0.075(7) 0.002(6) 0.002(5) -0.003(5)
C77 0.032(5) 0.056(7) 0.075(7) 0.002(6) 0.002(6) -0.002(5)
C78 0.032(5) 0.057(7) 0.076(7) 0.002(6) 0.002(6) -0.003(5)
C86 0.088(7) 0.092(8) 0.053(6) 0.008(6) 0.000(6) 0.004(7)
C81 0.088(7) 0.091(7) 0.053(6) 0.008(6) 0.000(6) 0.004(7)
C82 0.088(7) 0.092(8) 0.053(6) 0.008(6) 0.000(6) 0.004(7)
C83 0.088(7) 0.092(8) 0.053(6) 0.008(6) 0.000(6) 0.004(7)
C84 0.088(7) 0.092(8) 0.053(6) 0.008(6) 0.000(6) 0.004(7)
C85 0.088(7) 0.092(8) 0.053(6) 0.008(6) 0.000(6) 0.004(7)
C87 0.088(7) 0.092(8) 0.054(7) 0.007(7) 0.000(6) 0.004(7)
C88 0.088(7) 0.092(8) 0.053(7) 0.008(7) 0.000(6) 0.004(7)
C94 0.063(6) 0.067(7) 0.062(7) 0.003(6) -0.014(6) 0.001(6)
C95 0.063(6) 0.067(7) 0.062(7) 0.003(6) -0.014(6) 0.001(6)
C96 0.063(6) 0.067(7) 0.062(7) 0.004(6) -0.014(6) 0.001(6)
C91 0.063(6) 0.067(7) 0.062(7) 0.004(6) -0.014(6) 0.001(6)
C92 0.063(6) 0.067(7) 0.062(7) 0.004(6) -0.014(6) 0.001(6)
C93 0.063(6) 0.067(7) 0.062(7) 0.004(6) -0.014(6) 0.001(6)
C97 0.064(6) 0.067(7) 0.062(7) 0.004(6) -0.014(6) 0.001(6)
C98 0.064(6) 0.067(7) 0.062(7) 0.003(6) -0.014(6) 0.001(6)
C104 0.051(5) 0.039(6) 0.042(6) -0.002(5) 0.001(5) -0.004(5)
C105 0.051(5) 0.039(6) 0.042(6) -0.002(5) 0.001(5) -0.004(5)
C106 0.051(5) 0.039(6) 0.042(6) -0.002(5) 0.001(5) -0.004(5)
C101 0.051(5) 0.039(6) 0.042(6) -0.002(5) 0.001(5) -0.004(5)
C102 0.051(5) 0.039(6) 0.042(6) -0.002(5) 0.001(5) -0.004(5)
C103 0.051(5) 0.039(6) 0.042(6) -0.002(5) 0.001(5) -0.004(5)
C107 0.051(6) 0.039(6) 0.042(6) -0.001(5) 0.001(5) -0.004(5)
C108 0.051(6) 0.039(6) 0.042(6) -0.001(5) 0.001(5) -0.004(5)
C111 0.068(6) 0.057(6) 0.049(6) 0.006(5) -0.001(5) -0.001(6)
C116 0.068(6) 0.057(6) 0.049(6) 0.006(5) -0.001(5) 0.000(6)
C115 0.068(6) 0.057(6) 0.049(6) 0.006(5) -0.001(5) 0.000(6)
C114 0.068(6) 0.057(6) 0.050(6) 0.006(5) -0.001(5) 0.000(6)
C113 0.068(6) 0.057(6) 0.049(6) 0.006(5) -0.001(5) 0.000(6)
C112 0.068(6) 0.057(6) 0.049(6) 0.006(5) -0.001(5) 0.000(6)
C117 0.068(6) 0.057(7) 0.050(6) 0.006(6) -0.001(6) 0.000(6)
C118 0.068(6) 0.058(7) 0.050(6) 0.006(6) -0.002(6) 0.000(6)
C125 0.075(6) 0.057(6) 0.040(6) 0.009(5) -0.003(5) -0.013(6)
C124 0.075(6) 0.057(6) 0.040(6) 0.009(5) -0.003(5) -0.013(6)
C123 0.075(6) 0.057(6) 0.040(6) 0.009(5) -0.003(5) -0.013(6)
C122 0.075(6) 0.057(6) 0.040(6) 0.009(5) -0.003(5) -0.013(6)
C121 0.075(6) 0.057(6) 0.039(6) 0.009(5) -0.003(5) -0.013(6)
C126 0.075(6) 0.057(6) 0.040(6) 0.009(5) -0.003(5) -0.013(6)
C127 0.075(7) 0.057(7) 0.040(6) 0.009(6) -0.003(6) -0.013(6)
C128 0.075(7) 0.057(7) 0.040(6) 0.009(6) -0.003(6) -0.014(6)
C131 0.063(6) 0.080(7) 0.047(6) -0.015(6) -0.010(5) 0.015(6)
C132 0.063(6) 0.081(7) 0.047(6) -0.015(6) -0.010(5) 0.015(6)
C133 0.063(6) 0.081(7) 0.047(6) -0.015(6) -0.010(5) 0.015(6)
C134 0.063(6) 0.081(7) 0.047(6) -0.015(6) -0.010(5) 0.015(6)
C135 0.063(6) 0.081(7) 0.047(6) -0.015(6) -0.010(5) 0.015(6)
C136 0.063(6) 0.081(7) 0.047(6) -0.015(6) -0.010(5) 0.015(6)
C137 0.063(6) 0.081(7) 0.048(6) -0.015(6) -0.010(6) 0.015(6)
C138 0.063(6) 0.081(7) 0.047(6) -0.015(6) -0.010(6) 0.015(6)
C144 0.070(6) 0.072(7) 0.037(6) -0.008(6) -0.001(5) 0.009(6)
C145 0.070(6) 0.072(7) 0.037(6) -0.008(6) -0.001(5) 0.009(6)
C146 0.070(6) 0.072(7) 0.037(6) -0.008(6) -0.001(5) 0.009(6)
C141 0.070(6) 0.072(7) 0.037(6) -0.008(5) -0.001(5) 0.009(6)
C142 0.070(6) 0.072(7) 0.037(6) -0.008(6) -0.001(5) 0.009(6)
C143 0.070(6) 0.072(7) 0.037(6) -0.008(6) -0.001(5) 0.009(6)
C147 0.071(7) 0.073(7) 0.037(6) -0.008(6) -0.002(6) 0.009(6)
C148 0.070(7) 0.073(7) 0.037(6) -0.008(6) -0.001(6) 0.009(6)
C154 0.070(6) 0.073(7) 0.060(7) 0.001(6) -0.017(6) -0.018(6)
C153 0.070(6) 0.073(7) 0.060(7) 0.002(6) -0.017(6) -0.018(6)
C152 0.070(6) 0.073(7) 0.060(6) 0.002(6) -0.017(6) -0.018(6)
C151 0.070(6) 0.073(7) 0.060(6) 0.002(6) -0.017(6) -0.018(6)
C156 0.070(6) 0.073(7) 0.060(6) 0.002(6) -0.017(6) -0.018(6)
C155 0.070(6) 0.073(7) 0.060(7) 0.001(6) -0.017(6) -0.018(6)
C157 0.070(7) 0.073(7) 0.061(7) 0.001(6) -0.016(6) -0.018(6)
C158 0.070(7) 0.073(7) 0.061(7) 0.001(6) -0.017(6) -0.018(6)
C164 0.063(6) 0.072(7) 0.041(6) -0.005(6) -0.002(5) -0.002(6)
C163 0.063(6) 0.072(7) 0.041(6) -0.005(6) -0.002(5) -0.002(6)
C162 0.063(6) 0.071(7) 0.041(6) -0.005(6) -0.002(5) -0.002(6)
C161 0.063(6) 0.071(7) 0.041(6) -0.005(6) -0.002(5) -0.002(6)
C166 0.063(6) 0.071(7) 0.041(6) -0.005(6) -0.002(5) -0.002(6)
C165 0.063(6) 0.072(7) 0.041(6) -0.005(6) -0.002(5) -0.002(6)
C167 0.063(6) 0.072(7) 0.041(6) -0.005(6) -0.001(6) -0.002(6)
C168 0.063(6) 0.072(7) 0.041(6) -0.005(6) -0.002(6) -0.003(6)
C174 0.027(5) 0.066(7) 0.067(6) 0.005(6) -0.008(5) -0.016(5)
C173 0.027(5) 0.066(7) 0.067(6) 0.005(6) -0.008(5) -0.016(5)
C172 0.027(5) 0.066(7) 0.067(6) 0.005(6) -0.008(5) -0.017(5)
C171 0.026(5) 0.065(6) 0.067(6) 0.005(6) -0.008(5) -0.017(5)
C176 0.027(5) 0.066(7) 0.067(6) 0.005(6) -0.008(5) -0.016(5)
C175 0.027(5) 0.066(7) 0.067(6) 0.005(6) -0.008(5) -0.016(5)
C177 0.027(5) 0.066(7) 0.067(7) 0.006(6) -0.008(5) -0.016(5)
C178 0.027(5) 0.066(7) 0.068(7) 0.005(6) -0.008(5) -0.017(5)
C186 0.044(5) 0.043(6) 0.064(6) -0.017(5) 0.000(5) 0.004(5)
C181 0.044(5) 0.043(6) 0.064(6) -0.017(5) 0.000(5) 0.004(5)
C182 0.044(5) 0.043(6) 0.064(6) -0.017(5) 0.000(5) 0.004(5)
C183 0.044(5) 0.043(6) 0.065(6) -0.017(5) 0.000(5) 0.004(5)
C184 0.044(5) 0.043(6) 0.065(6) -0.017(5) 0.000(5) 0.004(5)
C185 0.044(5) 0.043(6) 0.065(6) -0.017(5) 0.000(5) 0.004(5)
C187 0.044(6) 0.043(6) 0.065(7) -0.017(6) 0.000(6) 0.004(5)
C188 0.044(6) 0.043(6) 0.065(7) -0.017(6) 0.000(6) 0.004(5)
C192 0.029(5) 0.082(7) 0.062(6) -0.006(6) 0.009(5) 0.014(5)
C191 0.029(5) 0.082(7) 0.062(6) -0.006(6) 0.009(5) 0.014(5)
C196 0.029(5) 0.082(7) 0.062(6) -0.006(6) 0.009(5) 0.014(5)
C195 0.029(5) 0.082(7) 0.062(6) -0.006(6) 0.009(5) 0.014(5)
C194 0.029(5) 0.082(7) 0.062(6) -0.006(6) 0.009(5) 0.014(5)
C193 0.029(5) 0.082(7) 0.062(6) -0.006(6) 0.009(5) 0.014(5)
C197 0.029(5) 0.082(7) 0.062(7) -0.006(6) 0.008(5) 0.014(6)
C198 0.029(5) 0.082(7) 0.062(7) -0.005(6) 0.009(5) 0.014(6)
C201 0.069(6) 0.071(7) 0.045(6) 0.007(6) -0.021(5) 0.007(6)
C206 0.069(6) 0.071(7) 0.045(6) 0.007(6) -0.021(5) 0.007(6)
C205 0.069(6) 0.071(7) 0.045(6) 0.007(6) -0.021(6) 0.007(6)
C204 0.069(6) 0.071(7) 0.045(6) 0.007(6) -0.021(6) 0.007(6)
C203 0.069(6) 0.071(7) 0.045(6) 0.007(6) -0.021(6) 0.007(6)
C202 0.069(6) 0.071(7) 0.045(6) 0.007(6) -0.021(5) 0.007(6)
C207 0.070(7) 0.071(7) 0.045(6) 0.007(6) -0.021(6) 0.007(6)
C208 0.070(7) 0.071(7) 0.045(6) 0.007(6) -0.021(6) 0.007(6)
C215 0.057(6) 0.117(8) 0.053(6) -0.014(7) 0.013(6) 0.003(6)
C216 0.056(6) 0.117(8) 0.053(6) -0.014(7) 0.013(6) 0.003(6)
C211 0.056(6) 0.116(8) 0.053(6) -0.014(7) 0.012(6) 0.003(6)
C212 0.057(6) 0.117(8) 0.053(6) -0.014(7) 0.012(6) 0.003(6)
C213 0.057(6) 0.117(8) 0.053(6) -0.014(7) 0.013(6) 0.003(6)
C214 0.057(6) 0.117(8) 0.053(6) -0.014(7) 0.013(6) 0.003(6)
C217 0.057(6) 0.117(8) 0.054(7) -0.014(7) 0.013(6) 0.003(7)
C218 0.057(6) 0.117(8) 0.054(7) -0.014(7) 0.013(6) 0.003(7)
C221 0.056(6) 0.053(6) 0.051(6) 0.008(5) -0.009(5) 0.000(5)
C226 0.056(6) 0.053(6) 0.051(6) 0.008(5) -0.009(5) 0.000(5)
C225 0.056(6) 0.053(6) 0.052(6) 0.008(5) -0.009(5) 0.000(5)
C224 0.056(6) 0.053(6) 0.052(6) 0.008(5) -0.010(5) 0.000(5)
C223 0.056(6) 0.053(6) 0.052(6) 0.008(5) -0.009(5) 0.000(5)
C222 0.056(6) 0.053(6) 0.052(6) 0.008(5) -0.009(5) 0.000(5)
C227 0.056(6) 0.053(7) 0.051(6) 0.008(6) -0.009(6) 0.000(6)
C228 0.056(6) 0.053(7) 0.052(6) 0.008(6) -0.009(6) 0.000(6)
C233 0.058(6) 0.050(6) 0.054(6) 0.002(5) -0.004(5) 0.006(5)
C234 0.059(6) 0.050(6) 0.054(6) 0.002(5) -0.004(5) 0.006(5)
C235 0.059(6) 0.050(6) 0.054(6) 0.002(5) -0.004(5) 0.006(5)
C236 0.058(6) 0.050(6) 0.054(6) 0.002(5) -0.004(5) 0.006(5)
C231 0.058(6) 0.050(6) 0.054(6) 0.002(5) -0.004(5) 0.006(5)
C232 0.058(6) 0.050(6) 0.054(6) 0.002(5) -0.004(5) 0.006(5)
C237 0.058(6) 0.050(6) 0.054(6) 0.001(6) -0.004(6) 0.006(6)
C238 0.059(6) 0.050(6) 0.054(6) 0.002(6) -0.004(6) 0.006(6)
C246 0.038(5) 0.055(6) 0.072(7) 0.009(6) -0.012(5) 0.004(5)
C241 0.038(5) 0.055(6) 0.071(7) 0.009(6) -0.012(5) 0.004(5)
C242 0.038(5) 0.055(6) 0.072(7) 0.009(6) -0.011(5) 0.004(5)
C243 0.038(5) 0.055(6) 0.072(7) 0.009(6) -0.012(5) 0.004(5)
C244 0.038(5) 0.055(6) 0.072(7) 0.009(6) -0.012(5) 0.004(5)
C245 0.038(5) 0.055(6) 0.072(7) 0.009(6) -0.012(5) 0.004(5)
C247 0.038(6) 0.056(7) 0.072(7) 0.009(6) -0.011(5) 0.004(6)
C248 0.038(6) 0.055(7) 0.072(7) 0.008(6) -0.011(5) 0.005(6)

loop_
_atom_type_symbol
_atom_type_description
_atom_type_scat_dispersion_real
_atom_type_scat_dispersion_imag
_atom_type_scat_source
C C 0.0181 0.0091 'International Tables Vol C Tables 4.2.6.8 and 6.1.1.4'
H H 0.0000 0.0000 'International Tables Vol C Tables 4.2.6.8 and 6.1.1.4'
Au Au -4.4197 7.2980 'International Tables Vol C Tables 4.2.6.8 and 6.1.1.4'
S S 0.3331 0.5567 'International Tables Vol C Tables 4.2.6.8 and 6.1.1.4'

loop_
_geom_angle_atom_site_label_1
_geom_angle_atom_site_label_2
_geom_angle_atom_site_label_3
_geom_angle
_geom_angle_site_symmetry_1
_geom_angle_site_symmetry_3
_geom_angle_publ_flag
S1 Au1 S2 174.5(6) . . ?
S2 Au2 Au25 138.1(5) . . ?
S2 Au2 S3 174.8(6) . . ?
S3 Au2 Au25 47.1(4) . . ?
S4 Au3 Au18 86.6(4) . . ?
S4 Au3 S5 169.5(6) . . ?
S5 Au3 Au18 101.1(5) . . ?
S5 Au4 Au28 129.3(4) . . ?
S5 Au4 S6 177.0(7) . . ?
S6 Au4 Au28 53.3(4) . . ?
S7 Au5 S8 172.7(6) . . ?
S8 Au6 Au15 132.4(4) . . ?
S8 Au6 S9 173.3(6) . . ?
S9 Au6 Au15 54.0(4) . . ?
S11 Au7 S10 169.5(6) . . ?
S11 Au8 Au22 132.0(4) . . ?
S11 Au8 S12 174.2(5) . . ?
S12 Au8 Au22 52.2(4) . . ?
Au11 Au9 Au16 55.30(7) . . ?
Au11 Au9 Au17 52.48(7) . . ?
Au15 Au9 Au11 103.97(10) . . ?
Au15 Au9 Au16 80.45(8) . . ?
Au15 Au9 Au17 51.50(7) . . ?
Au17 Au9 Au16 53.53(7) . . ?
S13 Au9 Au11 94.2(4) . . ?
S13 Au9 Au15 90.2(4) . . ?
S13 Au9 Au16 143.8(4) . . ?
S13 Au9 Au17 93.5(4) . . ?
S14 Au9 Au11 87.6(4) . . ?
S14 Au9 Au15 100.2(4) . . ?
S14 Au9 Au16 44.1(4) . . ?
S14 Au9 Au17 96.4(4) . . ?
S14 Au9 S13 168.7(6) . . ?
Au12 Au10 Au18 55.20(7) . . ?
Au15 Au10 Au12 98.15(9) . . ?
Au15 Au10 Au18 86.16(9) . . ?
S13 Au10 Au12 80.6(4) . . ?
S13 Au10 Au15 93.7(5) . . ?
S13 Au10 Au18 135.2(4) . . ?
S15 Au10 Au12 98.6(4) . . ?
S15 Au10 Au15 88.1(4) . . ?
S15 Au10 Au18 44.4(4) . . ?
S15 Au10 S13 178.2(7) . . ?
Au9 Au11 Au13 159.84(10) . . ?
Au9 Au11 Au19 120.70(10) . . ?
Au12 Au11 Au9 92.39(9) . . ?
Au12 Au11 Au13 98.27(10) . . ?
Au12 Au11 Au16 120.96(10) . . ?
Au12 Au11 Au19 123.74(11) . . ?
Au16 Au11 Au9 68.05(8) . . ?
Au16 Au11 Au13 119.18(9) . . ?
Au16 Au11 Au19 53.44(7) . . ?
Au17 Au11 Au9 67.84(8) . . ?
Au17 Au11 Au12 58.91(8) . . ?
Au17 Au11 Au13 132.28(11) . . ?
Au17 Au11 Au16 62.14(8) . . ?
Au17 Au11 Au19 90.98(9) . . ?
Au19 Au11 Au13 66.49(7) . . ?
Au20 Au11 Au9 130.95(10) . . ?
Au20 Au11 Au12 59.66(8) . . ?
Au20 Au11 Au13 69.08(8) . . ?
Au20 Au11 Au16 91.53(9) . . ?
Au20 Au11 Au17 63.23(8) . . ?
Au20 Au11 Au19 64.46(8) . . ?
S1 Au11 Au9 89.2(4) . . ?
S1 Au11 Au12 136.2(4) . . ?
S1 Au11 Au13 71.3(4) . . ?
S1 Au11 Au16 100.1(4) . . ?
S1 Au11 Au17 154.6(4) . . ?
S1 Au11 Au19 91.8(4) . . ?
S1 Au11 Au20 139.3(4) . . ?
Au11 Au12 Au10 99.77(10) . . ?
Au11 Au12 Au14 94.50(9) . . ?
Au11 Au12 Au18 126.72(11) . . ?
Au11 Au12 Au21 121.73(10) . . ?
Au14 Au12 Au10 157.78(11) . . ?
Au14 Au12 Au18 119.59(11) . . ?
Au14 Au12 Au21 69.29(8) . . ?
Au17 Au12 Au10 68.03(8) . . ?
Au17 Au12 Au11 60.52(8) . . ?
Au17 Au12 Au14 134.17(10) . . ?
Au17 Au12 Au18 66.50(8) . . ?
Au17 Au12 Au20 63.85(8) . . ?
Au17 Au12 Au21 90.98(10) . . ?
Au18 Au12 Au10 63.82(8) . . ?
Au20 Au12 Au10 131.69(11) . . ?
Au20 Au12 Au11 59.77(8) . . ?
Au20 Au12 Au14 70.40(8) . . ?
Au20 Au12 Au18 92.63(9) . . ?
Au20 Au12 Au21 62.09(8) . . ?
Au21 Au12 Au10 115.79(9) . . ?
Au21 Au12 Au18 52.32(7) . . ?
S4 Au12 Au10 67.9(4) . . ?
S4 Au12 Au11 135.5(4) . . ?
S4 Au12 Au14 90.0(4) . . ?
S4 Au12 Au17 135.3(4) . . ?
S4 Au12 Au18 87.5(4) . . ?
S4 Au12 Au20 157.4(4) . . ?
S4 Au12 Au21 101.2(4) . . ?
Au11 Au13 Au20 50.19(7) . . ?
Au22 Au13 Au11 100.64(9) . . ?
Au22 Au13 Au20 50.76(7) . . ?
S22 Au13 Au11 87.7(4) . . ?
S22 Au13 Au20 94.7(4) . . ?
S22 Au13 Au22 92.4(4) . . ?
S22 Au13 S23 173.4(5) . . ?
S23 Au13 Au11 97.0(4) . . ?
S23 Au13 Au20 91.9(4) . . ?
S23 Au13 Au22 91.3(4) . . ?
Au12 Au14 Au20 51.56(7) . . ?
Au22 Au14 Au12 102.22(10) . . ?
Au22 Au14 Au20 50.68(7) . . ?
S20 Au14 Au12 87.7(4) . . ?
S20 Au14 Au20 95.7(4) . . ?
S20 Au14 Au22 100.6(4) . . ?
S20 Au14 S22 168.0(6) . . ?
S22 Au14 Au12 95.9(4) . . ?
S22 Au14 Au20 95.4(4) . . ?
S22 Au14 Au22 89.8(4) . . ?
Au6 Au15 Au9 137.76(12) . . ?
Au10 Au15 Au6 127.98(10) . . ?
Au10 Au15 Au9 73.38(9) . . ?
Au17 Au15 Au6 144.08(12) . . ?
Au17 Au15 Au9 69.44(8) . . ?
Au17 Au15 Au10 75.46(9) . . ?
Au17 Au15 Au23 62.92(9) . . ?
Au17 Au15 Au24 61.25(8) . . ?
Au23 Au15 Au6 86.30(10) . . ?
Au23 Au15 Au9 98.85(9) . . ?
Au23 Au15 Au10 137.37(11) . . ?
Au23 Au15 Au24 59.18(8) . . ?
Au24 Au15 Au6 87.87(10) . . ?
Au24 Au15 Au9 130.69(10) . . ?
Au24 Au15 Au10 93.68(11) . . ?
S9 Au15 Au6 50.9(4) . . ?
S9 Au15 Au9 94.5(4) . . ?
S9 Au15 Au10 98.3(4) . . ?
S9 Au15 Au17 163.8(4) . . ?
S9 Au15 Au23 124.3(4) . . ?
S9 Au15 Au24 134.7(4) . . ?
Au11 Au16 Au9 56.64(7) . . ?
Au17 Au16 Au9 61.28(8) . . ?
Au17 Au16 Au11 55.66(7) . . ?
Au19 Au16 Au9 121.05(11) . . ?
Au19 Au16 Au11 65.23(8) . . ?
Au19 Au16 Au17 94.33(10) . . ?
Au19 Au16 Au23 125.94(11) . . ?
Au19 Au16 Au25 60.76(8) . . ?
Au19 Au16 Au26 60.39(8) . . ?
Au23 Au16 Au9 87.25(8) . . ?
Au23 Au16 Au11 113.13(9) . . ?
Au23 Au16 Au17 57.74(8) . . ?
Au25 Au16 Au9 176.75(11) . . ?
Au25 Au16 Au11 125.58(10) . . ?
Au25 Au16 Au17 121.77(11) . . ?
Au25 Au16 Au23 93.63(10) . . ?
Au25 Au16 Au26 59.29(8) . . ?
Au26 Au16 Au9 123.83(10) . . ?
Au26 Au16 Au11 89.00(9) . . ?
Au26 Au16 Au17 62.65(8) . . ?
Au26 Au16 Au23 65.58(8) . . ?
S14 Au16 Au9 43.3(4) . . ?
S14 Au16 Au11 88.1(4) . . ?
S14 Au16 Au17 103.2(4) . . ?
S14 Au16 Au19 131.3(4) . . ?
S14 Au16 Au23 101.4(4) . . ?
S14 Au16 Au25 133.5(4) . . ?
S14 Au16 Au26 164.2(4) . . ?
Au11 Au17 Au9 59.68(8) . . ?
Au11 Au17 Au16 62.20(8) . . ?
Au11 Au17 Au18 122.51(10) . . ?
Au11 Au17 Au20 58.04(8) . . ?
Au11 Au17 Au23 122.01(11) . . ?
Au11 Au17 Au24 179.18(12) . . ?
Au11 Au17 Au26 88.79(8) . . ?
Au11 Au17 Au27 118.24(10) . . ?
Au12 Au17 Au9 88.64(10) . . ?
Au12 Au17 Au11 60.57(8) . . ?
Au12 Au17 Au16 122.68(10) . . ?
Au12 Au17 Au18 62.21(8) . . ?
Au12 Au17 Au20 58.44(8) . . ?
Au12 Au17 Au23 176.32(10) . . ?
Au12 Au17 Au24 119.67(11) . . ?
Au12 Au17 Au26 119.49(9) . . ?
Au12 Au17 Au27 89.62(10) . . ?
Au15 Au17 Au9 59.07(8) . . ?
Au15 Au17 Au11 118.75(11) . . ?
Au15 Au17 Au12 117.67(11) . . ?
Au15 Au17 Au16 92.12(10) . . ?
Au15 Au17 Au18 92.13(9) . . ?
Au15 Au17 Au20 175.59(12) . . ?
Au15 Au17 Au23 59.04(8) . . ?
Au15 Au17 Au24 60.43(8) . . ?
Au15 Au17 Au26 122.83(11) . . ?
Au15 Au17 Au27 123.01(10) . . ?
Au16 Au17 Au9 65.19(8) . . ?
Au16 Au17 Au18 170.48(11) . . ?
Au16 Au17 Au26 55.78(7) . . ?
Au18 Au17 Au9 124.20(9) . . ?
Au20 Au17 Au9 117.63(9) . . ?
Au20 Au17 Au16 88.77(8) . . ?
Au20 Au17 Au18 87.65(9) . . ?
Au20 Au17 Au26 61.06(7) . . ?
Au20 Au17 Au27 60.26(8) . . ?
Au23 Au17 Au9 90.71(9) . . ?
Au23 Au17 Au16 60.12(8) . . ?
Au23 Au17 Au18 115.42(10) . . ?
Au23 Au17 Au20 124.92(10) . . ?
Au23 Au17 Au26 63.86(8) . . ?
Au23 Au17 Au27 91.12(10) . . ?
Au24 Au17 Au9 119.50(9) . . ?
Au24 Au17 Au16 117.61(11) . . ?
Au24 Au17 Au18 57.82(8) . . ?
Au24 Au17 Au20 122.78(11) . . ?
Au24 Au17 Au23 57.71(8) . . ?
Au24 Au17 Au26 91.72(9) . . ?
Au24 Au17 Au27 62.58(8) . . ?
Au26 Au17 Au9 120.89(9) . . ?
Au26 Au17 Au18 114.90(10) . . ?
Au27 Au17 Au9 177.80(10) . . ?
Au27 Au17 Au16 114.79(10) . . ?
Au27 Au17 Au18 55.90(7) . . ?
Au27 Au17 Au26 59.01(7) . . ?
Au3 Au18 Au10 81.88(9) . . ?
Au12 Au18 Au3 68.82(8) . . ?
Au12 Au18 Au10 60.99(8) . . ?
Au12 Au18 Au17 51.28(7) . . ?
Au17 Au18 Au3 119.13(10) . . ?
Au17 Au18 Au10 62.12(8) . . ?
Au21 Au18 Au3 72.48(9) . . ?
Au21 Au18 Au10 123.68(10) . . ?
Au21 Au18 Au12 63.11(8) . . ?
Au21 Au18 Au17 88.12(9) . . ?
Au21 Au18 Au24 120.41(10) . . ?
Au21 Au18 Au27 59.10(8) . . ?
Au21 Au18 Au28 60.54(9) . . ?
Au24 Au18 Au3 162.34(12) . . ?
Au24 Au18 Au10 80.73(9) . . ?
Au24 Au18 Au12 104.90(10) . . ?
Au24 Au18 Au17 53.90(7) . . ?
Au27 Au18 Au3 131.24(10) . . ?
Au27 Au18 Au10 119.48(10) . . ?
Au27 Au18 Au12 83.83(8) . . ?
Au27 Au18 Au17 57.49(7) . . ?
Au27 Au18 Au24 61.70(8) . . ?
Au28 Au18 Au3 104.58(11) . . ?
Au28 Au18 Au10 173.42(12) . . ?
Au28 Au18 Au12 122.20(10) . . ?
Au28 Au18 Au17 114.62(10) . . ?
Au28 Au18 Au24 92.75(10) . . ?
Au28 Au18 Au27 57.17(8) . . ?
S15 Au18 Au3 87.8(4) . . ?
S15 Au18 Au10 41.5(4) . . ?
S15 Au18 Au12 101.5(4) . . ?
S15 Au18 Au17 93.6(4) . . ?
S15 Au18 Au21 158.2(4) . . ?
S15 Au18 Au24 77.1(4) . . ?
S15 Au18 Au27 138.2(4) . . ?
S15 Au18 Au28 136.3(4) . . ?
Au11 Au19 Au20 52.76(7) . . ?
Au16 Au19 Au11 61.33(8) . . ?
Au16 Au19 Au20 89.02(8) . . ?
Au16 Au19 Au25 59.97(8) . . ?
Au16 Au19 Au26 61.10(8) . . ?
Au16 Au19 Au29 125.96(10) . . ?
Au25 Au19 Au11 120.93(9) . . ?
Au25 Au19 Au20 119.99(9) . . ?
Au25 Au19 Au26 59.27(8) . . ?
Au25 Au19 Au29 101.35(10) . . ?
Au26 Au19 Au11 87.28(8) . . ?
Au26 Au19 Au20 60.80(8) . . ?
Au26 Au19 Au29 65.97(8) . . ?
Au29 Au19 Au11 107.14(9) . . ?
Au29 Au19 Au20 55.05(7) . . ?
S23 Au19 Au11 97.4(4) . . ?
S23 Au19 Au16 147.5(4) . . ?
S23 Au19 Au20 97.0(4) . . ?
S23 Au19 Au25 137.5(4) . . ?
S23 Au19 Au26 147.6(4) . . ?
S23 Au19 Au29 82.1(4) . . ?
Au11 Au20 Au13 60.73(7) . . ?
Au11 Au20 Au14 87.96(9) . . ?
Au11 Au20 Au17 58.74(8) . . ?
Au11 Au20 Au19 62.78(8) . . ?
Au11 Au20 Au21 124.38(10) . . ?
Au11 Au20 Au26 89.23(9) . . ?
Au11 Au20 Au27 119.39(10) . . ?
Au11 Au20 Au29 120.07(10) . . ?
Au11 Au20 Au30 174.50(10) . . ?
Au12 Au20 Au11 60.57(8) . . ?
Au12 Au20 Au13 93.74(9) . . ?
Au12 Au20 Au14 58.05(7) . . ?
Au12 Au20 Au17 57.71(8) . . ?
Au12 Au20 Au19 122.98(10) . . ?
Au12 Au20 Au21 63.94(8) . . ?
Au12 Au20 Au26 118.86(10) . . ?
Au12 Au20 Au27 89.47(8) . . ?
Au12 Au20 Au29 176.81(11) . . ?
Au12 Au20 Au30 121.95(10) . . ?
Au14 Au20 Au13 62.81(7) . . ?
Au17 Au20 Au13 119.44(10) . . ?
Au17 Au20 Au14 115.71(9) . . ?
Au17 Au20 Au19 87.83(9) . . ?
Au17 Au20 Au21 88.81(8) . . ?
Au17 Au20 Au26 61.16(8) . . ?
Au17 Au20 Au27 60.71(8) . . ?
Au19 Au20 Au13 63.32(7) . . ?
Au19 Au20 Au14 126.01(9) . . ?
Au21 Au20 Au13 127.96(10) . . ?
Au21 Au20 Au14 65.64(8) . . ?
Au21 Au20 Au19 168.02(11) . . ?
Au22 Au20 Au11 115.84(10) . . ?
Au22 Au20 Au12 116.04(11) . . ?
Au22 Au20 Au13 55.52(8) . . ?
Au22 Au20 Au14 58.01(8) . . ?
Au22 Au20 Au17 172.83(12) . . ?
Au22 Au20 Au19 93.57(9) . . ?
Au22 Au20 Au21 91.19(9) . . ?
Au22 Au20 Au26 125.03(10) . . ?
Au22 Au20 Au27 124.72(11) . . ?
Au22 Au20 Au29 60.77(8) . . ?
Au22 Au20 Au30 58.78(8) . . ?
Au26 Au20 Au13 117.20(9) . . ?
Au26 Au20 Au14 176.65(10) . . ?
Au26 Au20 Au19 53.88(7) . . ?
Au26 Au20 Au21 114.69(9) . . ?
Au27 Au20 Au13 176.12(10) . . ?
Au27 Au20 Au14 120.89(9) . . ?
Au27 Au20 Au19 113.05(10) . . ?
Au27 Au20 Au21 55.56(7) . . ?
Au27 Au20 Au26 59.18(7) . . ?
Au29 Au20 Au13 84.18(8) . . ?
Au29 Au20 Au14 118.77(9) . . ?
Au29 Au20 Au17 125.45(11) . . ?
Au29 Au20 Au19 58.15(7) . . ?
Au29 Au20 Au21 115.55(10) . . ?
Au29 Au20 Au26 64.31(8) . . ?
Au29 Au20 Au27 92.70(9) . . ?
Au29 Au20 Au30 57.10(8) . . ?
Au30 Au20 Au13 113.79(9) . . ?
Au30 Au20 Au14 89.68(9) . . ?
Au30 Au20 Au17 126.73(10) . . ?
Au30 Au20 Au19 115.05(9) . . ?
Au30 Au20 Au21 58.75(8) . . ?
Au30 Au20 Au26 93.27(9) . . ?
Au30 Au20 Au27 66.05(8) . . ?
Au18 Au21 Au12 64.57(9) . . ?
Au18 Au21 Au20 95.40(10) . . ?
Au18 Au21 Au27 63.73(9) . . ?
Au18 Au21 Au28 60.46(9) . . ?
Au18 Au21 Au30 131.71(12) . . ?
Au20 Au21 Au12 53.96(7) . . ?
Au27 Au21 Au12 86.68(9) . . ?
Au27 Au21 Au20 60.91(8) . . ?
Au27 Au21 Au30 68.01(8) . . ?
Au28 Au21 Au12 123.54(11) . . ?
Au28 Au21 Au20 119.46(11) . . ?
Au28 Au21 Au27 58.62(8) . . ?
Au28 Au21 Au30 95.79(10) . . ?
Au30 Au21 Au12 111.63(9) . . ?
Au30 Au21 Au20 58.26(8) . . ?
S20 Au21 Au12 85.0(4) . . ?
S20 Au21 Au18 124.1(4) . . ?
S20 Au21 Au20 103.0(4) . . ?
S20 Au21 Au27 163.7(4) . . ?
S20 Au21 Au28 137.2(4) . . ?
S20 Au21 Au30 102.2(3) . . ?
Au8 Au22 Au14 137.07(11) . . ?
Au13 Au22 Au8 132.59(10) . . ?
Au13 Au22 Au14 72.90(9) . . ?
Au20 Au22 Au8 140.72(11) . . ?
Au20 Au22 Au13 73.72(9) . . ?
Au20 Au22 Au14 71.31(8) . . ?
Au20 Au22 Au29 61.06(8) . . ?
Au20 Au22 Au30 63.67(8) . . ?
Au29 Au22 Au8 85.47(9) . . ?
Au29 Au22 Au13 93.94(10) . . ?
Au29 Au22 Au14 132.36(10) . . ?
Au30 Au22 Au8 82.10(10) . . ?
Au30 Au22 Au13 136.54(11) . . ?
Au30 Au22 Au14 99.94(9) . . ?
Au30 Au22 Au29 58.70(8) . . ?
S12 Au22 Au8 50.6(4) . . ?
S12 Au22 Au13 104.9(4) . . ?
S12 Au22 Au14 94.0(4) . . ?
S12 Au22 Au20 165.1(4) . . ?
S12 Au22 Au29 133.5(4) . . ?
S12 Au22 Au30 118.5(4) . . ?
Au15 Au23 Au16 92.77(10) . . ?
Au15 Au23 Au17 58.04(8) . . ?
Au15 Au23 Au26 118.55(11) . . ?
Au15 Au23 Au32 124.10(11) . . ?
Au16 Au23 Au26 55.34(7) . . ?
Au16 Au23 Au32 108.66(9) . . ?
Au17 Au23 Au16 62.14(8) . . ?
Au17 Au23 Au26 60.57(8) . . ?
Au17 Au23 Au32 87.11(9) . . ?
Au24 Au23 Au15 60.97(9) . . ?
Au24 Au23 Au16 122.07(11) . . ?
Au24 Au23 Au17 60.19(8) . . ?
Au24 Au23 Au26 91.14(9) . . ?
Au24 Au23 Au32 63.93(8) . . ?
Au32 Au23 Au26 53.48(7) . . ?
S16 Au23 Au15 135.5(4) . . ?
S16 Au23 Au16 82.0(4) . . ?
S16 Au23 Au17 143.5(4) . . ?
S16 Au23 Au24 153.2(4) . . ?
S16 Au23 Au26 94.5(4) . . ?
S16 Au23 Au32 99.1(4) . . ?
Au15 Au24 Au17 58.32(8) . . ?
Au15 Au24 Au18 97.34(10) . . ?
Au15 Au24 Au27 119.61(10) . . ?
Au15 Au24 Au32 121.90(10) . . ?
Au17 Au24 Au18 68.28(9) . . ?
Au17 Au24 Au27 61.30(8) . . ?
Au17 Au24 Au32 87.47(8) . . ?
Au18 Au24 Au27 58.68(8) . . ?
Au18 Au24 Au32 112.53(10) . . ?
Au23 Au24 Au15 59.84(9) . . ?
Au23 Au24 Au17 62.10(8) . . ?
Au23 Au24 Au18 130.23(11) . . ?
Au23 Au24 Au27 92.84(9) . . ?
Au23 Au24 Au32 62.82(8) . . ?
Au27 Au24 Au32 54.50(7) . . ?
S17 Au24 Au15 137.6(4) . . ?
S17 Au24 Au17 162.9(4) . . ?
S17 Au24 Au18 99.7(4) . . ?
S17 Au24 Au23 127.5(3) . . ?
S17 Au24 Au27 102.3(4) . . ?
S17 Au24 Au32 86.2(3) . . ?
Au16 Au25 Au2 80.50(9) . . ?
Au16 Au25 Au19 59.27(8) . . ?
Au16 Au25 Au31 99.51(9) . . ?
Au16 Au25 Au34 128.10(11) . . ?
Au19 Au25 Au2 87.91(10) . . ?
Au19 Au25 Au31 133.81(11) . . ?
Au19 Au25 Au34 90.76(10) . . ?
Au26 Au25 Au2 138.89(11) . . ?
Au26 Au25 Au16 61.32(8) . . ?
Au26 Au25 Au19 60.59(8) . . ?
Au26 Au25 Au31 73.22(9) . . ?
Au26 Au25 Au34 67.15(8) . . ?
Au31 Au25 Au2 131.67(11) . . ?
Au31 Au25 Au34 70.27(9) . . ?
Au34 Au25 Au2 144.56(9) . . ?
S3 Au25 Au2 46.3(5) . . ?
S3 Au25 Au16 122.2(5) . . ?
S3 Au25 Au19 124.8(4) . . ?
S3 Au25 Au26 174.3(5) . . ?
S3 Au25 Au31 101.3(4) . . ?
S3 Au25 Au34 109.6(5) . . ?
Au16 Au26 Au17 61.57(8) . . ?
Au16 Au26 Au20 90.21(9) . . ?
Au16 Au26 Au23 59.08(8) . . ?
Au16 Au26 Au27 121.15(10) . . ?
Au16 Au26 Au29 116.31(9) . . ?
Au16 Au26 Au31 88.30(9) . . ?
Au16 Au26 Au34 120.20(9) . . ?
Au17 Au26 Au23 55.57(7) . . ?
Au17 Au26 Au29 112.22(10) . . ?
Au17 Au26 Au31 119.29(9) . . ?
Au17 Au26 Au34 177.62(11) . . ?
Au19 Au26 Au16 58.51(8) . . ?
Au19 Au26 Au17 92.58(9) . . ?
Au19 Au26 Au20 65.32(8) . . ?
Au19 Au26 Au23 117.56(10) . . ?
Au19 Au26 Au27 124.63(11) . . ?
Au19 Au26 Au29 58.72(7) . . ?
Au19 Au26 Au31 115.86(9) . . ?
Au19 Au26 Au34 87.28(8) . . ?
Au20 Au26 Au17 57.78(7) . . ?
Au20 Au26 Au23 113.34(9) . . ?
Au20 Au26 Au29 54.46(7) . . ?
Au20 Au26 Au31 177.06(9) . . ?
Au20 Au26 Au34 120.12(9) . . ?
Au23 Au26 Au31 63.72(7) . . ?
Au23 Au26 Au34 126.51(10) . . ?
Au25 Au26 Au16 59.39(8) . . ?
Au25 Au26 Au17 120.79(11) . . ?
Au25 Au26 Au19 60.14(8) . . ?
Au25 Au26 Au20 125.39(10) . . ?
Au25 Au26 Au23 89.84(9) . . ?
Au25 Au26 Au27 175.09(11) . . ?
Au25 Au26 Au29 97.11(8) . . ?
Au25 Au26 Au31 55.72(8) . . ?
Au25 Au26 Au32 117.16(11) . . ?
Au25 Au26 Au34 61.12(8) . . ?
Au25 Au26 Au35 121.61(11) . . ?
Au27 Au26 Au17 59.59(7) . . ?
Au27 Au26 Au20 59.33(7) . . ?
Au27 Au26 Au23 86.65(8) . . ?
Au27 Au26 Au29 86.96(8) . . ?
Au27 Au26 Au31 119.50(9) . . ?
Au27 Au26 Au34 118.65(10) . . ?
Au29 Au26 Au23 167.77(11) . . ?
Au29 Au26 Au31 128.48(9) . . ?
Au29 Au26 Au34 65.71(7) . . ?
Au32 Au26 Au16 120.76(10) . . ?
Au32 Au26 Au17 89.13(8) . . ?
Au32 Au26 Au19 177.29(12) . . ?
Au32 Au26 Au20 117.39(10) . . ?
Au32 Au26 Au23 61.87(8) . . ?
Au32 Au26 Au27 58.08(8) . . ?
Au32 Au26 Au29 122.45(10) . . ?
Au32 Au26 Au31 61.44(8) . . ?
Au32 Au26 Au34 91.09(9) . . ?
Au34 Au26 Au31 62.81(7) . . ?
Au35 Au26 Au16 178.14(12) . . ?
Au35 Au26 Au17 117.54(10) . . ?
Au35 Au26 Au19 120.31(10) . . ?
Au35 Au26 Au20 87.95(9) . . ?
Au35 Au26 Au23 122.02(9) . . ?
Au35 Au26 Au27 58.02(8) . . ?
Au35 Au26 Au29 62.28(8) . . ?
Au35 Au26 Au31 93.55(9) . . ?
Au35 Au26 Au32 60.49(8) . . ?
Au35 Au26 Au34 60.64(8) . . ?
Au17 Au27 Au24 56.12(7) . . ?
Au17 Au27 Au30 115.00(9) . . ?
Au17 Au27 Au33 121.84(9) . . ?
Au18 Au27 Au17 66.61(8) . . ?
Au18 Au27 Au20 93.16(9) . . ?
Au18 Au27 Au24 59.61(8) . . ?
Au18 Au27 Au26 127.99(11) . . ?
Au18 Au27 Au30 114.86(10) . . ?
Au18 Au27 Au33 89.26(8) . . ?
Au20 Au27 Au17 59.03(7) . . ?
Au20 Au27 Au24 115.11(10) . . ?
Au20 Au27 Au30 55.99(7) . . ?
Au20 Au27 Au33 177.55(10) . . ?
Au21 Au27 Au17 92.51(10) . . ?
Au21 Au27 Au18 57.16(8) . . ?
Au21 Au27 Au20 63.53(8) . . ?
Au21 Au27 Au24 116.42(10) . . ?
Au21 Au27 Au26 124.95(10) . . ?
Au21 Au27 Au30 57.72(8) . . ?
Au21 Au27 Au33 118.26(10) . . ?
Au24 Au27 Au30 170.39(11) . . ?
Au24 Au27 Au33 65.92(8) . . ?
Au26 Au27 Au17 61.40(8) . . ?
Au26 Au27 Au20 61.49(8) . . ?
Au26 Au27 Au24 89.37(9) . . ?
Au26 Au27 Au30 88.80(8) . . ?
Au26 Au27 Au33 116.62(10) . . ?
Au28 Au27 Au17 125.33(10) . . ?
Au28 Au27 Au18 58.77(8) . . ?
Au28 Au27 Au20 123.86(11) . . ?
Au28 Au27 Au21 60.42(8) . . ?
Au28 Au27 Au24 92.40(9) . . ?
Au28 Au27 Au26 172.50(12) . . ?
Au28 Au27 Au30 90.63(9) . . ?
Au28 Au27 Au32 116.81(10) . . ?
Au28 Au27 Au33 57.86(8) . . ?
Au28 Au27 Au35 115.82(11) . . ?
Au30 Au27 Au33 123.14(10) . . ?
Au32 Au27 Au17 90.02(9) . . ?
Au32 Au27 Au18 122.76(10) . . ?
Au32 Au27 Au20 119.18(10) . . ?
Au32 Au27 Au21 177.06(12) . . ?
Au32 Au27 Au24 63.94(8) . . ?
Au32 Au27 Au26 57.71(8) . . ?
Au32 Au27 Au30 122.36(9) . . ?
Au32 Au27 Au33 59.00(8) . . ?
Au35 Au27 Au17 118.84(10) . . ?
Au35 Au27 Au18 174.38(12) . . ?
Au35 Au27 Au20 88.95(8) . . ?
Au35 Au27 Au21 119.62(10) . . ?
Au35 Au27 Au24 123.94(10) . . ?
Au35 Au27 Au26 57.51(8) . . ?
Au35 Au27 Au30 62.29(8) . . ?
Au35 Au27 Au32 60.17(8) . . ?
Au35 Au27 Au33 88.66(9) . . ?
Au4 Au28 Au33 131.63(10) . . ?
Au18 Au28 Au4 80.95(10) . . ?
Au18 Au28 Au21 59.00(8) . . ?
Au18 Au28 Au33 99.42(11) . . ?
Au18 Au28 Au36 138.88(10) . . ?
Au21 Au28 Au4 90.19(10) . . ?
Au21 Au28 Au33 131.64(11) . . ?
Au21 Au28 Au36 93.58(9) . . ?
Au27 Au28 Au4 142.45(12) . . ?
Au27 Au28 Au18 64.06(9) . . ?
Au27 Au28 Au21 60.96(8) . . ?
Au27 Au28 Au33 70.70(9) . . ?
Au27 Au28 Au36 76.10(9) . . ?
Au36 Au28 Au4 133.12(12) . . ?
Au36 Au28 Au33 75.43(9) . . ?
S6 Au28 Au4 50.7(4) . . ?
S6 Au28 Au18 119.6(4) . . ?
S6 Au28 Au21 137.0(5) . . ?
S6 Au28 Au27 161.9(5) . . ?
S6 Au28 Au33 91.3(5) . . ?
S6 Au28 Au36 101.4(4) . . ?
Au19 Au29 Au26 55.30(7) . . ?
Au19 Au29 Au35 108.05(9) . . ?
Au20 Au29 Au19 66.80(8) . . ?
Au20 Au29 Au26 61.23(8) . . ?
Au20 Au29 Au35 86.63(8) . . ?
Au22 Au29 Au19 97.43(10) . . ?
Au22 Au29 Au20 58.17(8) . . ?
Au22 Au29 Au26 119.35(10) . . ?
Au22 Au29 Au35 123.30(10) . . ?
Au30 Au29 Au19 129.60(11) . . ?
Au30 Au29 Au20 63.06(8) . . ?
Au30 Au29 Au22 59.97(8) . . ?
Au30 Au29 Au26 94.82(9) . . ?
Au30 Au29 Au35 64.80(8) . . ?
Au35 Au29 Au26 53.28(7) . . ?
S24 Au29 Au19 93.7(4) . . ?
S24 Au29 Au20 157.5(4) . . ?
S24 Au29 Au22 139.4(4) . . ?
S24 Au29 Au26 99.0(4) . . ?
S24 Au29 Au30 133.8(4) . . ?
S24 Au29 Au35 89.3(3) . . ?
Au20 Au30 Au21 62.99(8) . . ?
Au20 Au30 Au27 57.96(7) . . ?
Au20 Au30 Au35 84.08(9) . . ?
Au20 Au30 Au36 122.47(10) . . ?
Au21 Au30 Au27 54.27(7) . . ?
Au21 Au30 Au35 106.29(9) . . ?
Au21 Au30 Au36 83.20(8) . . ?
Au22 Au30 Au20 57.55(8) . . ?
Au22 Au30 Au21 93.11(10) . . ?
Au22 Au30 Au27 115.42(10) . . ?
Au22 Au30 Au35 122.54(10) . . ?
Au22 Au30 Au36 175.39(11) . . ?
Au27 Au30 Au36 64.53(7) . . ?
Au29 Au30 Au20 59.84(8) . . ?
Au29 Au30 Au21 122.48(11) . . ?
Au29 Au30 Au22 61.33(8) . . ?
Au29 Au30 Au27 89.38(9) . . ?
Au29 Au30 Au35 62.66(8) . . ?
Au29 Au30 Au36 123.05(11) . . ?
Au35 Au30 Au27 52.32(7) . . ?
Au35 Au30 Au36 61.41(8) . . ?
S21 Au30 Au20 146.0(4) . . ?
S21 Au30 Au21 83.2(4) . . ?
S21 Au30 Au22 133.0(5) . . ?
S21 Au30 Au27 100.1(4) . . ?
S21 Au30 Au29 152.5(5) . . ?
S21 Au30 Au35 103.2(5) . . ?
S21 Au30 Au36 43.9(5) . . ?
Au25 Au31 Au26 51.06(7) . . ?
Au25 Au31 Au32 100.67(10) . . ?
Au32 Au31 Au26 49.61(6) . . ?
S16 Au31 Au25 82.0(4) . . ?
S16 Au31 Au26 87.9(4) . . ?
S16 Au31 Au32 95.3(4) . . ?
S16 Au31 S18 177.6(5) . . ?
S18 Au31 Au25 95.7(4) . . ?
S18 Au31 Au26 91.0(4) . . ?
S18 Au31 Au32 85.6(4) . . ?
Au23 Au32 Au24 53.25(7) . . ?
Au23 Au32 Au31 67.02(8) . . ?
Au24 Au32 Au31 119.58(10) . . ?
Au26 Au32 Au23 64.65(8) . . ?
Au26 Au32 Au24 91.49(9) . . ?
Au26 Au32 Au27 64.22(8) . . ?
Au26 Au32 Au31 68.95(8) . . ?
Au26 Au32 Au33 132.99(11) . . ?
Au26 Au32 Au35 59.54(8) . . ?
Au27 Au32 Au23 91.22(9) . . ?
Au27 Au32 Au24 61.56(8) . . ?
Au27 Au32 Au31 133.15(10) . . ?
Au27 Au32 Au33 68.89(8) . . ?
Au27 Au32 Au35 59.78(8) . . ?
Au33 Au32 Au23 120.62(9) . . ?
Au33 Au32 Au24 68.58(8) . . ?
Au33 Au32 Au31 157.93(10) . . ?
Au35 Au32 Au23 123.83(10) . . ?
Au35 Au32 Au24 121.17(10) . . ?
Au35 Au32 Au31 97.52(8) . . ?
Au35 Au32 Au33 94.08(10) . . ?
S7 Au32 Au23 90.9(4) . . ?
S7 Au32 Au24 98.4(4) . . ?
S7 Au32 Au26 140.0(4) . . ?
S7 Au32 Au27 152.2(3) . . ?
S7 Au32 Au31 72.5(3) . . ?
S7 Au32 Au33 86.3(3) . . ?
S7 Au32 Au35 137.6(4) . . ?
Au28 Au33 Au27 51.44(7) . . ?
Au28 Au33 Au32 103.52(9) . . ?
Au32 Au33 Au27 52.12(7) . . ?
S17 Au33 Au27 96.0(4) . . ?
S17 Au33 Au28 100.9(4) . . ?
S17 Au33 Au32 88.5(3) . . ?
S17 Au33 S19 168.7(6) . . ?
S19 Au33 Au27 94.5(4) . . ?
S19 Au33 Au28 88.8(4) . . ?
S19 Au33 Au32 94.7(3) . . ?
Au25 Au34 Au26 51.73(7) . . ?
Au35 Au34 Au25 103.53(9) . . ?
Au35 Au34 Au26 51.91(7) . . ?
S18 Au34 Au25 92.6(4) . . ?
S18 Au34 Au26 95.7(3) . . ?
S18 Au34 Au35 91.0(4) . . ?
S18 Au34 S24 164.8(5) . . ?
S24 Au34 Au25 101.7(4) . . ?
S24 Au34 Au26 97.1(4) . . ?
S24 Au34 Au35 90.6(4) . . ?
Au26 Au35 Au27 64.47(8) . . ?
Au26 Au35 Au29 64.44(8) . . ?
Au26 Au35 Au30 94.13(10) . . ?
Au26 Au35 Au32 59.97(8) . . ?
Au26 Au35 Au34 67.45(8) . . ?
Au26 Au35 Au36 133.65(10) . . ?
Au27 Au35 Au29 91.36(9) . . ?
Au27 Au35 Au30 65.39(8) . . ?
Au27 Au35 Au32 60.05(8) . . ?
Au27 Au35 Au34 131.91(11) . . ?
Au27 Au35 Au36 69.35(8) . . ?
Au29 Au35 Au30 52.54(7) . . ?
Au29 Au35 Au34 68.70(8) . . ?
Au29 Au35 Au36 114.06(10) . . ?
Au30 Au35 Au36 62.35(8) . . ?
Au32 Au35 Au29 124.07(11) . . ?
Au32 Au35 Au30 125.33(10) . . ?
Au32 Au35 Au34 94.74(9) . . ?
Au32 Au35 Au36 99.93(8) . . ?
Au34 Au35 Au30 120.13(9) . . ?
Au34 Au35 Au36 158.64(10) . . ?
S10 Au35 Au26 155.4(3) . . ?
S10 Au35 Au27 137.2(3) . . ?
S10 Au35 Au29 98.8(3) . . ?
S10 Au35 Au30 88.4(3) . . ?
S10 Au35 Au32 135.5(3) . . ?
S10 Au35 Au34 90.2(3) . . ?
S10 Au35 Au36 68.5(3) . . ?
Au28 Au36 Au30 85.36(9) . . ?
Au28 Au36 Au35 97.79(9) . . ?
Au35 Au36 Au30 56.24(7) . . ?
S19 Au36 Au28 91.1(4) . . ?
S19 Au36 Au30 138.4(4) . . ?
S19 Au36 Au35 83.4(3) . . ?
S21 Au36 Au28 92.1(5) . . ?
S21 Au36 Au30 45.9(4) . . ?
S21 Au36 Au35 100.1(4) . . ?
S21 Au36 S19 175.0(6) . . ?
Au1 S1 Au11 107.2(6) . . ?
C11 S1 Au1 107.2(15) . . ?
C11 S1 Au11 105.9(9) . . ?
Au2 S2 Au1 97.5(7) . . ?
C21 S2 Au1 108.7(14) . . ?
C21 S2 Au2 100.9(12) . . ?
Au2 S3 Au25 86.6(6) . . ?
C31 S3 Au2 102.8(15) . . ?
C31 S3 Au25 114.2(8) . . ?
Au3 S4 Au12 99.9(6) . . ?
C41 S4 Au3 115.6(16) . . ?
C41 S4 Au12 107.5(6) . . ?
Au4 S5 Au3 104.2(7) . . ?
C51 S5 Au3 106.0(14) . . ?
C51 S5 Au4 103.0(14) . . ?
Au4 S6 Au28 76.0(5) . . ?
C61 S6 Au4 102.7(12) . . ?
C61 S6 Au28 110.3(14) . . ?
Au5 S7 Au32 103.6(6) . . ?
C71 S7 Au5 110.3(12) . . ?
C71 S7 Au32 111.1(8) . . ?
Au6 S8 Au5 101.6(6) . . ?
C81 S8 Au5 106.2(15) . . ?
C81 S8 Au6 108.5(13) . . ?
Au6 S9 Au15 75.1(5) . . ?
C91 S9 Au6 103.6(13) . . ?
C91 S9 Au15 111.5(11) . . ?
Au7 S10 Au35 101.6(5) . . ?
C101 S10 Au7 110.2(11) . . ?
C101 S10 Au35 111.0(7) . . ?
Au7 S11 Au8 101.4(6) . . ?
C111 S11 Au7 110.3(12) . . ?
C111 S11 Au8 104.5(11) . . ?
Au8 S12 Au22 77.2(5) . . ?
C121 S12 Au8 99.9(7) . . ?
C121 S12 Au22 113.9(13) . . ?
Au10 S13 Au9 98.4(7) . . ?
C131 S13 Au9 105.1(14) . . ?
C131 S13 Au10 106.5(9) . . ?
Au9 S14 Au16 92.6(6) . . ?
C141 S14 Au9 113.2(13) . . ?
C141 S14 Au16 114.5(11) . . ?
Au10 S15 Au18 94.1(5) . . ?
C151 S15 Au10 112.9(15) . . ?
C151 S15 Au18 115.3(12) . . ?
Au31 S16 Au23 95.3(6) . . ?
C161 S16 Au23 110.5(9) . . ?
C161 S16 Au31 113.0(13) . . ?
Au33 S17 Au24 93.4(5) . . ?
C171 S17 Au24 119.9(10) . . ?
C171 S17 Au33 110.7(13) . . ?
Au34 S18 Au31 96.2(5) . . ?
C181 S18 Au31 104.1(7) . . ?
C181 S18 Au34 106.6(11) . . ?
Au36 S19 Au33 98.6(6) . . ?
C191 S19 Au33 105.1(12) . . ?
C191 S19 Au36 108.4(10) . . ?
Au14 S20 Au21 93.9(6) . . ?
C201 S20 Au14 107.3(12) . . ?
C201 S20 Au21 119.3(11) . . ?
Au36 S21 Au30 90.2(6) . . ?
C211 S21 Au30 109.5(8) . . ?
C211 S21 Au36 108.7(18) . . ?
Au13 S22 Au14 96.9(6) . . ?
C221 S22 Au13 105.6(9) . . ?
C221 S22 Au14 109.9(12) . . ?
Au13 S23 Au19 93.4(5) . . ?
C231 S23 Au13 107.0(13) . . ?
C231 S23 Au19 111.4(10) . . ?
Au34 S24 Au29 93.8(5) . . ?
C241 S24 Au29 115.0(8) . . ?
C241 S24 Au34 113.5(13) . . ?
C14 C13 H13 120.0 . . ?
C14 C13 C12 120.0 . . ?
C12 C13 H13 120.0 . . ?
C13 C14 C15 120.0 . . ?
C13 C14 C18 116(3) . . ?
C15 C14 C18 124(3) . . ?
C14 C15 C17 116(3) . . ?
C16 C15 C14 120.0 . . ?
C16 C15 C17 124(3) . . ?
C15 C16 H16 120.0 . . ?
C15 C16 C11 120.0 . . ?
C11 C16 H16 120.0 . . ?
C16 C11 S1 122(2) . . ?
C12 C11 S1 118(2) . . ?
C12 C11 C16 120.0 . . ?
C13 C12 H12 120.0 . . ?
C11 C12 C13 120.0 . . ?
C11 C12 H12 120.0 . . ?
C15 C17 H17A 109.5 . . ?
C15 C17 H17B 109.5 . . ?
C15 C17 H17C 109.4 . . ?
H17A C17 H17B 109.5 . . ?
H17A C17 H17C 109.5 . . ?
H17B C17 H17C 109.5 . . ?
C14 C18 H18A 109.5 . . ?
C14 C18 H18B 109.5 . . ?
C14 C18 H18C 109.5 . . ?
H18A C18 H18B 109.5 . . ?
H18A C18 H18C 109.5 . . ?
H18B C18 H18C 109.5 . . ?
C26 C21 S2 118(2) . . ?
C26 C21 C22 120.0 . . ?
C22 C21 S2 122(2) . . ?
C21 C26 H26 120.0 . . ?
C25 C26 C21 120.0 . . ?
C25 C26 H26 120.0 . . ?
C26 C25 C27 119(4) . . ?
C24 C25 C26 120.0 . . ?
C24 C25 C27 121(4) . . ?
C25 C24 C23 120.0 . . ?
C25 C24 C28 121(4) . . ?
C23 C24 C28 119(4) . . ?
C24 C23 H23 120.0 . . ?
C24 C23 C22 120.0 . . ?
C22 C23 H23 120.0 . . ?
C21 C22 H22 120.0 . . ?
C23 C22 C21 120.0 . . ?
C23 C22 H22 120.0 . . ?
C25 C27 H27A 109.5 . . ?
C25 C27 H27B 109.4 . . ?
C25 C27 H27C 109.5 . . ?
H27A C27 H27B 109.5 . . ?
H27A C27 H27C 109.5 . . ?
H27B C27 H27C 109.5 . . ?
C24 C28 H28A 109.5 . . ?
C24 C28 H28B 109.5 . . ?
C24 C28 H28C 109.5 . . ?
H28A C28 H28B 109.5 . . ?
H28A C28 H28C 109.5 . . ?
H28B C28 H28C 109.5 . . ?
C35 C34 C33 120.0 . . ?
C35 C34 C38 120(4) . . ?
C33 C34 C38 120(4) . . ?
C34 C35 C37 122(4) . . ?
C36 C35 C34 120.0 . . ?
C36 C35 C37 118(4) . . ?
C35 C36 H36 120.0 . . ?
C35 C36 C31 120.0 . . ?
C31 C36 H36 120.0 . . ?
C36 C31 S3 116(3) . . ?
C32 C31 S3 124(3) . . ?
C32 C31 C36 120.0 . . ?
C31 C32 H32 120.0 . . ?
C31 C32 C33 120.0 . . ?
C33 C32 H32 120.0 . . ?
C34 C33 H33 120.0 . . ?
C32 C33 C34 120.0 . . ?
C32 C33 H33 120.0 . . ?
C35 C37 H37A 109.5 . . ?
C35 C37 H37B 109.5 . . ?
C35 C37 H37C 109.5 . . ?
H37A C37 H37B 109.5 . . ?
H37A C37 H37C 109.5 . . ?
H37B C37 H37C 109.5 . . ?
C34 C38 H38A 109.5 . . ?
C34 C38 H38B 109.5 . . ?
C34 C38 H38C 109.5 . . ?
H38A C38 H38B 109.5 . . ?
H38A C38 H38C 109.5 . . ?
H38B C38 H38C 109.5 . . ?
C44 C43 H43 120.0 . . ?
C44 C43 C42 120.0 . . ?
C42 C43 H43 120.0 . . ?
C43 C44 C48 119(4) . . ?
C45 C44 C43 120.0 . . ?
C45 C44 C48 121(4) . . ?
C44 C45 C46 120.0 . . ?
C44 C45 C47 114(4) . . ?
C46 C45 C47 125(4) . . ?
C45 C46 H46 120.0 . . ?
C41 C46 C45 120.0 . . ?
C41 C46 H46 120.0 . . ?
C46 C41 S4 120(3) . . ?
C42 C41 S4 120(3) . . ?
C42 C41 C46 120.0 . . ?
C43 C42 H42 120.0 . . ?
C41 C42 C43 120.0 . . ?
C41 C42 H42 120.0 . . ?
C45 C47 H47A 109.5 . . ?
C45 C47 H47B 109.5 . . ?
C45 C47 H47C 109.5 . . ?
H47A C47 H47B 109.5 . . ?
H47A C47 H47C 109.5 . . ?
H47B C47 H47C 109.5 . . ?
C54 C55 C56 120.0 . . ?
C54 C55 C57 120(4) . . ?
C56 C55 C57 120(4) . . ?
C55 C54 C58 120(4) . . ?
C53 C54 C55 120.0 . . ?
C53 C54 C58 120(4) . . ?
C54 C53 H53 120.0 . . ?
C54 C53 C52 120.0 . . ?
C52 C53 H53 120.0 . . ?
C53 C52 H52 120.0 . . ?
C53 C52 C51 120.0 . . ?
C51 C52 H52 120.0 . . ?
C52 C51 S5 119(3) . . ?
C56 C51 S5 121(3) . . ?
C56 C51 C52 120.0 . . ?
C55 C56 H56 120.0 . . ?
C51 C56 C55 120.0 . . ?
C51 C56 H56 120.0 . . ?
C55 C57 H57A 109.5 . . ?
C55 C57 H57B 109.5 . . ?
C55 C57 H57C 109.5 . . ?
H57A C57 H57B 109.5 . . ?
H57A C57 H57C 109.5 . . ?
H57B C57 H57C 109.5 . . ?
C66 C65 C64 120.0 . . ?
C66 C65 C67 119(4) . . ?
C64 C65 C67 121(4) . . ?
C65 C66 H66 120.0 . . ?
C61 C66 C65 120.0 . . ?
C61 C66 H66 120.0 . . ?
C66 C61 S6 127(3) . . ?
C66 C61 C62 120.0 . . ?
C62 C61 S6 113(3) . . ?
C61 C62 H62 120.0 . . ?
C63 C62 C61 120.0 . . ?
C63 C62 H62 120.0 . . ?
C62 C63 H63 120.0 . . ?
C62 C63 C64 120.0 . . ?
C64 C63 H63 120.0 . . ?
C65 C64 C68 109(4) . . ?
C63 C64 C65 120.0 . . ?
C63 C64 C68 131(4) . . ?
C65 C67 H67A 109.5 . . ?
C65 C67 H67B 109.5 . . ?
C65 C67 H67C 109.5 . . ?
H67A C67 H67B 109.5 . . ?
H67A C67 H67C 109.5 . . ?
H67B C67 H67C 109.5 . . ?
C64 C68 H68A 109.5 . . ?
C64 C68 H68B 109.5 . . ?
C64 C68 H68C 109.5 . . ?
H68A C68 H68B 109.5 . . ?
H68A C68 H68C 109.5 . . ?
H68B C68 H68C 109.5 . . ?
C76 C75 C74 120.0 . . ?
C76 C75 C77 121(3) . . ?
C74 C75 C77 119(3) . . ?
C75 C76 H76 120.0 . . ?
C75 C76 C71 120.0 . . ?
C71 C76 H76 120.0 . . ?
C76 C71 S7 119(2) . . ?
C72 C71 S7 121(2) . . ?
C72 C71 C76 120.0 . . ?
C71 C72 H72 120.0 . . ?
C73 C72 C71 120.0 . . ?
C73 C72 H72 120.0 . . ?
C72 C73 H73 120.0 . . ?
C72 C73 C74 120.0 . . ?
C74 C73 H73 120.0 . . ?
C75 C74 C78 122(3) . . ?
C73 C74 C75 120.0 . . ?
C73 C74 C78 118(3) . . ?
C75 C77 H77A 109.5 . . ?
C75 C77 H77B 109.5 . . ?
C75 C77 H77C 109.5 . . ?
H77A C77 H77B 109.5 . . ?
H77A C77 H77C 109.5 . . ?
H77B C77 H77C 109.5 . . ?
C74 C78 H78A 109.5 . . ?
C74 C78 H78B 109.5 . . ?
C74 C78 H78C 109.5 . . ?
H78A C78 H78B 109.5 . . ?
H78A C78 H78C 109.5 . . ?
H78B C78 H78C 109.5 . . ?
C81 C86 H86 120.0 . . ?
C81 C86 C85 120.0 . . ?
C85 C86 H86 120.0 . . ?
C86 C81 S8 116(3) . . ?
C86 C81 C82 120.0 . . ?
C82 C81 S8 124(3) . . ?
C81 C82 H82 120.0 . . ?
C81 C82 C83 120.0 . . ?
C83 C82 H82 120.0 . . ?
C82 C83 H83 120.0 . . ?
C82 C83 C84 120.0 . . ?
C84 C83 H83 120.0 . . ?
C83 C84 C85 120.0 . . ?
C83 C84 C88 123(4) . . ?
C85 C84 C88 117(4) . . ?
C86 C85 C87 122(4) . . ?
C84 C85 C86 120.0 . . ?
C84 C85 C87 118(4) . . ?
C84 C88 H88A 109.5 . . ?
C84 C88 H88B 109.5 . . ?
C84 C88 H88C 109.5 . . ?
H88A C88 H88B 109.5 . . ?
H88A C88 H88C 109.5 . . ?
H88B C88 H88C 109.5 . . ?
C95 C94 C93 120.0 . . ?
C95 C94 C98 121(3) . . ?
C93 C94 C98 119(3) . . ?
C94 C95 C96 120.0 . . ?
C94 C95 C97 122(3) . . ?
C96 C95 C97 118(3) . . ?
C95 C96 H96 120.0 . . ?
C91 C96 C95 120.0 . . ?
C91 C96 H96 120.0 . . ?
C96 C91 S9 125(2) . . ?
C96 C91 C92 120.0 . . ?
C92 C91 S9 115(2) . . ?
C91 C92 H92 120.0 . . ?
C93 C92 C91 120.0 . . ?
C93 C92 H92 120.0 . . ?
C94 C93 H93 120.0 . . ?
C92 C93 C94 120.0 . . ?
C92 C93 H93 120.0 . . ?
C95 C97 H97A 109.5 . . ?
C95 C97 H97B 109.5 . . ?
C95 C97 H97C 109.5 . . ?
H97A C97 H97B 109.5 . . ?
H97A C97 H97C 109.5 . . ?
H97B C97 H97C 109.5 . . ?
C94 C98 H98A 109.5 . . ?
C94 C98 H98B 109.5 . . ?
C94 C98 H98C 109.5 . . ?
H98A C98 H98B 109.5 . . ?
H98A C98 H98C 109.5 . . ?
H98B C98 H98C 109.5 . . ?
C105 C104 C103 120.0 . . ?
C105 C104 C108 122(3) . . ?
C103 C104 C108 118(3) . . ?
C104 C105 C106 120.0 . . ?
C104 C105 C107 118(3) . . ?
C106 C105 C107 122(3) . . ?
C105 C106 H106 120.0 . . ?
C101 C106 C105 120.0 . . ?
C101 C106 H106 120.0 . . ?
C106 C101 S10 117.9(18) . . ?
C106 C101 C102 120.0 . . ?
C102 C101 S10 122.1(18) . . ?
C101 C102 H102 120.0 . . ?
C103 C102 C101 120.0 . . ?
C103 C102 H102 120.0 . . ?
C104 C103 H103 120.0 . . ?
C102 C103 C104 120.0 . . ?
C102 C103 H103 120.0 . . ?
C105 C107 H10A 109.5 . . ?
C105 C107 H10B 109.5 . . ?
C105 C107 H10C 109.5 . . ?
H10A C107 H10B 109.5 . . ?
H10A C107 H10C 109.5 . . ?
H10B C107 H10C 109.5 . . ?
C104 C108 H10D 109.5 . . ?
C104 C108 H10E 109.5 . . ?
C104 C108 H10F 109.5 . . ?
H10D C108 H10E 109.5 . . ?
H10D C108 H10F 109.5 . . ?
H10E C108 H10F 109.5 . . ?
C116 C111 S11 120(2) . . ?
C116 C111 C112 120.0 . . ?
C112 C111 S11 120(2) . . ?
C111 C116 H116 120.0 . . ?
C111 C116 C115 120.0 . . ?
C115 C116 H116 120.0 . . ?
C116 C115 C114 120.0 . . ?
C116 C115 C117 118(3) . . ?
C114 C115 C117 122(3) . . ?
C115 C114 C118 119(3) . . ?
C113 C114 C115 120.0 . . ?
C113 C114 C118 121(3) . . ?
C114 C113 H113 120.0 . . ?
C114 C113 C112 120.0 . . ?
C112 C113 H113 120.0 . . ?
C111 C112 H112 120.0 . . ?
C113 C112 C111 120.0 . . ?
C113 C112 H112 120.0 . . ?
C115 C117 H11A 109.5 . . ?
C115 C117 H11B 109.5 . . ?
C115 C117 H11C 109.5 . . ?
H11A C117 H11B 109.5 . . ?
H11A C117 H11C 109.5 . . ?
H11B C117 H11C 109.5 . . ?
C124 C125 C126 120.0 . . ?
C124 C125 C127 124(3) . . ?
C126 C125 C127 116(3) . . ?
C125 C124 C123 120.0 . . ?
C125 C124 C128 100(3) . . ?
C123 C124 C128 140(3) . . ?
C124 C123 H123 120.0 . . ?
C122 C123 C124 120.0 . . ?
C122 C123 H123 120.0 . . ?
C123 C122 H122 120.0 . . ?
C121 C122 C123 120.0 . . ?
C121 C122 H122 120.0 . . ?
C122 C121 S12 119(2) . . ?
C122 C121 C126 120.0 . . ?
C126 C121 S12 121(2) . . ?
C125 C126 H126 120.0 . . ?
C121 C126 C125 120.0 . . ?
C121 C126 H126 120.0 . . ?
C125 C127 H12A 109.5 . . ?
C125 C127 H12B 109.4 . . ?
C125 C127 H12C 109.5 . . ?
H12A C127 H12B 109.5 . . ?
H12A C127 H12C 109.5 . . ?
H12B C127 H12C 109.5 . . ?
C132 C131 S13 121(2) . . ?
C132 C131 C136 120.0 . . ?
C136 C131 S13 119(2) . . ?
C131 C132 H132 120.0 . . ?
C133 C132 C131 120.0 . . ?
C133 C132 H132 120.0 . . ?
C132 C133 H133 120.0 . . ?
C132 C133 C134 120.0 . . ?
C134 C133 H133 120.0 . . ?
C133 C134 C135 120.0 . . ?
C133 C134 C138 114(3) . . ?
C135 C134 C138 126(3) . . ?
C134 C135 C137 117(3) . . ?
C136 C135 C134 120.0 . . ?
C136 C135 C137 123(3) . . ?
C131 C136 H136 120.0 . . ?
C135 C136 C131 120.0 . . ?
C135 C136 H136 120.0 . . ?
C135 C137 H13A 109.5 . . ?
C135 C137 H13B 109.5 . . ?
C135 C137 H13C 109.5 . . ?
H13A C137 H13B 109.5 . . ?
H13A C137 H13C 109.5 . . ?
H13B C137 H13C 109.5 . . ?
C134 C138 H13D 109.5 . . ?
C134 C138 H13E 109.5 . . ?
C134 C138 H13F 109.5 . . ?
H13D C138 H13E 109.5 . . ?
H13D C138 H13F 109.5 . . ?
H13E C138 H13F 109.5 . . ?
C145 C144 C143 120.0 . . ?
C145 C144 C148 126(3) . . ?
C143 C144 C148 114(3) . . ?
C144 C145 C146 120.0 . . ?
C144 C145 C147 119(3) . . ?
C146 C145 C147 121(3) . . ?
C145 C146 H146 120.0 . . ?
C141 C146 C145 120.0 . . ?
C141 C146 H146 120.0 . . ?
C146 C141 S14 121(2) . . ?
C146 C141 C142 120.0 . . ?
C142 C141 S14 119(2) . . ?
C141 C142 H142 120.0 . . ?
C143 C142 C141 120.0 . . ?
C143 C142 H142 120.0 . . ?
C144 C143 H143 120.0 . . ?
C142 C143 C144 120.0 . . ?
C142 C143 H143 120.0 . . ?
C144 C148 H14A 109.5 . . ?
C144 C148 H14B 109.5 . . ?
C144 C148 H14C 109.5 . . ?
H14A C148 H14B 109.5 . . ?
H14A C148 H14C 109.5 . . ?
H14B C148 H14C 109.5 . . ?
C153 C154 C155 120.0 . . ?
C153 C154 C158 122(4) . . ?
C155 C154 C158 118(4) . . ?
C154 C153 H153 120.0 . . ?
C154 C153 C152 120.0 . . ?
C152 C153 H153 120.0 . . ?
C153 C152 H152 120.0 . . ?
C153 C152 C151 120.0 . . ?
C151 C152 H152 120.0 . . ?
C152 C151 S15 121(2) . . ?
C156 C151 S15 119(2) . . ?
C156 C151 C152 120.0 . . ?
C151 C156 H156 120.0 . . ?
C151 C156 C155 120.0 . . ?
C155 C156 H156 120.0 . . ?
C154 C155 C157 120(4) . . ?
C156 C155 C154 120.0 . . ?
C156 C155 C157 120(4) . . ?
C155 C157 H15A 109.5 . . ?
C155 C157 H15B 109.5 . . ?
C155 C157 H15C 109.5 . . ?
H15A C157 H15B 109.5 . . ?
H15A C157 H15C 109.5 . . ?
H15B C157 H15C 109.5 . . ?
C163 C164 C165 120.0 . . ?
C163 C164 C168 114(3) . . ?
C165 C164 C168 126(3) . . ?
C164 C163 H163 120.0 . . ?
C162 C163 C164 120.0 . . ?
C162 C163 H163 120.0 . . ?
C163 C162 H162 120.0 . . ?
C163 C162 C161 120.0 . . ?
C161 C162 H162 120.0 . . ?
C162 C161 S16 125(2) . . ?
C166 C161 S16 115(2) . . ?
C166 C161 C162 120.0 . . ?
C161 C166 H166 120.0 . . ?
C165 C166 C161 120.0 . . ?
C165 C166 H166 120.0 . . ?
C164 C165 C167 114(3) . . ?
C166 C165 C164 120.0 . . ?
C166 C165 C167 126(3) . . ?
C165 C167 H16A 109.5 . . ?
C165 C167 H16B 109.5 . . ?
C165 C167 H16C 109.5 . . ?
H16A C167 H16B 109.5 . . ?
H16A C167 H16C 109.5 . . ?
H16B C167 H16C 109.5 . . ?
C164 C168 H16D 109.5 . . ?
C164 C168 H16E 109.5 . . ?
C164 C168 H16F 109.5 . . ?
H16D C168 H16E 109.5 . . ?
H16D C168 H16F 109.5 . . ?
H16E C168 H16F 109.5 . . ?
C173 C174 C175 120.0 . . ?
C173 C174 C178 117(3) . . ?
C175 C174 C178 122(3) . . ?
C174 C173 H173 120.0 . . ?
C174 C173 C172 120.0 . . ?
C172 C173 H173 120.0 . . ?
C173 C172 H172 120.0 . . ?
C173 C172 C171 120.0 . . ?
C171 C172 H172 120.0 . . ?
C172 C171 S17 119.4(19) . . ?
C176 C171 S17 120.6(19) . . ?
C176 C171 C172 120.0 . . ?
C171 C176 H176 120.0 . . ?
C175 C176 C171 120.0 . . ?
C175 C176 H176 120.0 . . ?
C174 C175 C177 125(3) . . ?
C176 C175 C174 120.0 . . ?
C176 C175 C177 114(3) . . ?
C175 C177 H17D 109.5 . . ?
C175 C177 H17E 109.5 . . ?
C175 C177 H17F 109.5 . . ?
H17D C177 H17E 109.5 . . ?
H17D C177 H17F 109.5 . . ?
H17E C177 H17F 109.5 . . ?
C174 C178 H17G 109.5 . . ?
C174 C178 H17H 109.5 . . ?
C174 C178 H17I 109.5 . . ?
H17G C178 H17H 109.5 . . ?
H17G C178 H17I 109.5 . . ?
H17H C178 H17I 109.5 . . ?
C181 C186 H186 120.0 . . ?
C181 C186 C185 120.0 . . ?
C185 C186 H186 120.0 . . ?
C186 C181 S18 118.9(19) . . ?
C186 C181 C182 120.0 . . ?
C182 C181 S18 121.1(19) . . ?
C181 C182 H182 120.0 . . ?
C183 C182 C181 120.0 . . ?
C183 C182 H182 120.0 . . ?
C182 C183 H183 120.0 . . ?
C184 C183 C182 120.0 . . ?
C184 C183 H183 120.0 . . ?
C183 C184 C185 120.0 . . ?
C183 C184 C188 118(3) . . ?
C185 C184 C188 122(3) . . ?
C186 C185 C187 127(3) . . ?
C184 C185 C186 120.0 . . ?
C184 C185 C187 113(3) . . ?
C185 C187 H18D 109.5 . . ?
C185 C187 H18E 109.5 . . ?
C185 C187 H18F 109.5 . . ?
H18D C187 H18E 109.5 . . ?
H18D C187 H18F 109.5 . . ?
H18E C187 H18F 109.5 . . ?
C184 C188 H18G 109.5 . . ?
C184 C188 H18H 109.5 . . ?
C184 C188 H18I 109.5 . . ?
H18G C188 H18H 109.5 . . ?
H18G C188 H18I 109.5 . . ?
H18H C188 H18I 109.5 . . ?
C191 C192 H192 120.0 . . ?
C191 C192 C193 120.0 . . ?
C193 C192 H192 120.0 . . ?
C192 C191 S19 117(2) . . ?
C192 C191 C196 120.0 . . ?
C196 C191 S19 123(2) . . ?
C191 C196 H196 120.0 . . ?
C191 C196 C195 120.0 . . ?
C195 C196 H196 120.0 . . ?
C196 C195 C194 120.0 . . ?
C196 C195 C197 121(3) . . ?
C194 C195 C197 119(3) . . ?
C195 C194 C198 117(3) . . ?
C193 C194 C195 120.0 . . ?
C193 C194 C198 123(3) . . ?
C192 C193 H193 120.0 . . ?
C194 C193 C192 120.0 . . ?
C194 C193 H193 120.0 . . ?
C195 C197 H19A 109.5 . . ?
C195 C197 H19B 109.5 . . ?
C195 C197 H19C 109.5 . . ?
H19A C197 H19B 109.5 . . ?
H19A C197 H19C 109.5 . . ?
H19B C197 H19C 109.5 . . ?
C194 C198 H19D 109.5 . . ?
C194 C198 H19E 109.5 . . ?
C194 C198 H19F 109.5 . . ?
H19D C198 H19E 109.5 . . ?
H19D C198 H19F 109.5 . . ?
H19E C198 H19F 109.5 . . ?
C206 C201 S20 119(2) . . ?
C206 C201 C202 120.0 . . ?
C202 C201 S20 121(2) . . ?
C201 C206 H206 120.0 . . ?
C201 C206 C205 120.0 . . ?
C205 C206 H206 120.0 . . ?
C206 C205 C207 123(3) . . ?
C204 C205 C206 120.0 . . ?
C204 C205 C207 117(3) . . ?
C205 C204 C208 123(3) . . ?
C203 C204 C205 120.0 . . ?
C203 C204 C208 117(3) . . ?
C204 C203 H203 120.0 . . ?
C204 C203 C202 120.0 . . ?
C202 C203 H203 120.0 . . ?
C201 C202 H202 120.0 . . ?
C203 C202 C201 120.0 . . ?
C203 C202 H202 120.0 . . ?
C205 C207 H20A 109.5 . . ?
C205 C207 H20B 109.5 . . ?
C205 C207 H20C 109.5 . . ?
H20A C207 H20B 109.5 . . ?
H20A C207 H20C 109.5 . . ?
H20B C207 H20C 109.5 . . ?
C216 C215 C214 120.0 . . ?
C216 C215 C217 118(4) . . ?
C214 C215 C217 122(4) . . ?
C215 C216 H216 120.0 . . ?
C215 C216 C211 120.0 . . ?
C211 C216 H216 120.0 . . ?
C216 C211 S21 117(3) . . ?
C212 C211 S21 123(3) . . ?
C212 C211 C216 120.0 . . ?
C211 C212 H212 120.0 . . ?
C213 C212 C211 120.0 . . ?
C213 C212 H212 120.0 . . ?
C212 C213 H213 120.0 . . ?
C212 C213 C214 120.0 . . ?
C214 C213 H213 120.0 . . ?
C215 C214 C218 114(4) . . ?
C213 C214 C215 120.0 . . ?
C213 C214 C218 126(4) . . ?
C215 C217 H21A 109.5 . . ?
C215 C217 H21B 109.4 . . ?
C215 C217 H21C 109.5 . . ?
H21A C217 H21B 109.5 . . ?
H21A C217 H21C 109.5 . . ?
H21B C217 H21C 109.5 . . ?
C214 C218 H21D 109.5 . . ?
C214 C218 H21E 109.4 . . ?
C214 C218 H21F 109.5 . . ?
H21D C218 H21E 109.5 . . ?
H21D C218 H21F 109.5 . . ?
H21E C218 H21F 109.5 . . ?
C226 C221 S22 125(2) . . ?
C226 C221 C222 120.0 . . ?
C222 C221 S22 115(2) . . ?
C221 C226 H226 120.0 . . ?
C225 C226 C221 120.0 . . ?
C225 C226 H226 120.0 . . ?
C226 C225 C224 120.0 . . ?
C226 C225 C227 114(3) . . ?
C224 C225 C227 126(3) . . ?
C225 C224 C228 120(3) . . ?
C223 C224 C225 120.0 . . ?
C223 C224 C228 120(3) . . ?
C224 C223 H223 120.0 . . ?
C224 C223 C222 120.0 . . ?
C222 C223 H223 120.0 . . ?
C221 C222 H222 120.0 . . ?
C223 C222 C221 120.0 . . ?
C223 C222 H222 120.0 . . ?
C224 C228 H22A 109.5 . . ?
C224 C228 H22B 109.5 . . ?
C224 C228 H22C 109.5 . . ?
H22A C228 H22B 109.5 . . ?
H22A C228 H22C 109.5 . . ?
H22B C228 H22C 109.5 . . ?
C234 C233 H233 120.0 . . ?
C234 C233 C232 120.0 . . ?
C232 C233 H233 120.0 . . ?
C233 C234 C235 120.0 . . ?
C233 C234 C238 114(3) . . ?
C235 C234 C238 126(3) . . ?
C234 C235 C237 115(3) . . ?
C236 C235 C234 120.0 . . ?
C236 C235 C237 125(3) . . ?
C235 C236 H236 120.0 . . ?
C235 C236 C231 120.0 . . ?
C231 C236 H236 120.0 . . ?
C236 C231 S23 116(2) . . ?
C236 C231 C232 120.0 . . ?
C232 C231 S23 124(2) . . ?
C233 C232 H232 120.0 . . ?
C231 C232 C233 120.0 . . ?
C231 C232 H232 120.0 . . ?
C235 C237 H23A 109.5 . . ?
C235 C237 H23B 109.5 . . ?
C235 C237 H23C 109.5 . . ?
H23A C237 H23B 109.5 . . ?
H23A C237 H23C 109.5 . . ?
H23B C237 H23C 109.5 . . ?
C234 C238 H23D 109.5 . . ?
C234 C238 H23E 109.5 . . ?
C234 C238 H23F 109.5 . . ?
H23D C238 H23E 109.5 . . ?
H23D C238 H23F 109.5 . . ?
H23E C238 H23F 109.5 . . ?
C241 C246 H246 120.0 . . ?
C241 C246 C245 120.0 . . ?
C245 C246 H246 120.0 . . ?
C246 C241 S24 121(2) . . ?
C242 C241 S24 119(2) . . ?
C242 C241 C246 120.0 . . ?
C241 C242 H242 120.0 . . ?
C241 C242 C243 120.0 . . ?
C243 C242 H242 120.0 . . ?
C242 C243 H243 120.0 . . ?
C244 C243 C242 120.0 . . ?
C244 C243 H243 120.0 . . ?
C243 C244 C248 119(3) . . ?
C245 C244 C243 120.0 . . ?
C245 C244 C248 121(3) . . ?
C246 C245 C247 123(3) . . ?
C244 C245 C246 120.0 . . ?
C244 C245 C247 117(3) . . ?
C245 C247 H24A 109.5 . . ?
C245 C247 H24B 109.5 . . ?
C245 C247 H24C 109.5 . . ?
H24A C247 H24B 109.5 . . ?
H24A C247 H24C 109.5 . . ?
H24B C247 H24C 109.5 . . ?

loop_
_geom_bond_atom_site_label_1
_geom_bond_atom_site_label_2
_geom_bond_distance
_geom_bond_site_symmetry_2
_geom_bond_publ_flag
Au1 S1 2.255(17) . ?
Au1 S2 2.29(2) . ?
Au2 Au25 3.199(4) . ?
Au2 S2 2.283(19) . ?
Au2 S3 2.318(19) . ?
Au3 Au18 3.220(4) . ?
Au3 S4 2.259(18) . ?
Au3 S5 2.300(19) . ?
Au4 Au28 2.894(3) . ?
Au4 S5 2.283(19) . ?
Au4 S6 2.307(19) . ?
Au5 S7 2.281(16) . ?
Au5 S8 2.318(17) . ?
Au6 Au15 2.927(3) . ?
Au6 S8 2.25(2) . ?
Au6 S9 2.352(17) . ?
Au7 S10 2.284(13) . ?
Au7 S11 2.269(15) . ?
Au8 Au22 2.927(3) . ?
Au8 S11 2.289(16) . ?
Au8 S12 2.320(15) . ?
Au9 Au11 3.013(3) . ?
Au9 Au15 2.961(3) . ?
Au9 Au16 3.346(3) . ?
Au9 Au17 3.232(3) . ?
Au9 S13 2.303(18) . ?
Au9 S14 2.297(17) . ?
Au10 Au12 3.288(3) . ?
Au10 Au15 2.843(4) . ?
Au10 Au18 3.374(4) . ?
Au10 S13 2.279(16) . ?
Au10 S15 2.240(19) . ?
Au11 Au12 2.769(3) . ?
Au11 Au13 3.120(3) . ?
Au11 Au16 2.965(3) . ?
Au11 Au17 2.768(3) . ?
Au11 Au19 3.069(3) . ?
Au11 Au20 2.747(3) . ?
Au11 S1 2.396(15) . ?
Au12 Au14 2.973(3) . ?
Au12 Au17 2.723(3) . ?
Au12 Au18 3.087(3) . ?
Au12 Au20 2.744(3) . ?
Au12 Au21 3.049(4) . ?
Au12 S4 2.397(14) . ?
Au13 Au20 3.341(3) . ?
Au13 Au22 2.869(4) . ?
Au13 S22 2.302(15) . ?
Au13 S23 2.309(15) . ?
Au14 Au20 3.301(3) . ?
Au14 Au22 2.955(3) . ?
Au14 S20 2.317(17) . ?
Au14 S22 2.321(15) . ?
Au15 Au17 2.702(3) . ?
Au15 Au23 2.730(3) . ?
Au15 Au24 2.761(3) . ?
Au15 S9 2.449(16) . ?
Au16 Au17 2.964(3) . ?
Au16 Au19 2.715(3) . ?
Au16 Au23 2.907(3) . ?
Au16 Au25 2.734(3) . ?
Au16 Au26 2.787(3) . ?
Au16 S14 2.331(15) . ?
Au17 Au18 3.200(3) . ?
Au17 Au20 2.891(3) . ?
Au17 Au23 2.835(3) . ?
Au17 Au24 2.783(3) . ?
Au17 Au26 2.994(3) . ?
Au17 Au27 2.941(3) . ?
Au18 Au21 2.706(3) . ?
Au18 Au24 2.916(4) . ?
Au18 Au27 2.888(3) . ?
Au18 Au28 2.746(4) . ?
Au18 S15 2.366(15) . ?
Au19 Au20 3.114(3) . ?
Au19 Au25 2.756(3) . ?
Au19 Au26 2.768(3) . ?
Au19 Au29 2.877(3) . ?
Au19 S23 2.352(14) . ?
Au20 Au21 2.999(3) . ?
Au20 Au22 2.695(3) . ?
Au20 Au26 2.991(3) . ?
Au20 Au27 2.928(3) . ?
Au20 Au29 2.776(3) . ?
Au20 Au30 2.863(3) . ?
Au21 Au27 2.763(3) . ?
Au21 Au28 2.748(3) . ?
Au21 Au30 2.878(3) . ?
Au21 S20 2.368(16) . ?
Au22 Au29 2.769(3) . ?
Au22 Au30 2.732(3) . ?
Au22 S12 2.371(14) . ?
Au23 Au24 2.712(3) . ?
Au23 Au26 3.086(3) . ?
Au23 Au32 3.011(3) . ?
Au23 S16 2.317(16) . ?
Au24 Au27 2.976(3) . ?
Au24 Au32 3.040(3) . ?
Au24 S17 2.367(14) . ?
Au25 Au26 2.731(3) . ?
Au25 Au31 2.902(3) . ?
Au25 Au34 3.046(3) . ?
Au25 S3 2.347(17) . ?
Au26 Au27 2.923(3) . ?
Au26 Au29 3.075(3) . ?
Au26 Au31 3.362(3) . ?
Au26 Au32 2.744(3) . ?
Au26 Au34 3.206(3) . ?
Au26 Au35 2.732(3) . ?
Au27 Au28 2.698(3) . ?
Au27 Au30 3.156(3) . ?
Au27 Au32 2.755(3) . ?
Au27 Au33 3.257(3) . ?
Au27 Au35 2.748(3) . ?
Au28 Au33 2.922(4) . ?
Au28 Au36 2.869(3) . ?
Au28 S6 2.392(16) . ?
Au29 Au30 2.696(3) . ?
Au29 Au35 3.017(3) . ?
Au29 S24 2.373(14) . ?
Au30 Au35 3.073(3) . ?
Au30 Au36 3.274(3) . ?
Au30 S21 2.352(16) . ?
Au31 Au32 3.164(3) . ?
Au31 S16 2.299(15) . ?
Au31 S18 2.319(14) . ?
Au32 Au33 2.992(3) . ?
Au32 Au35 2.759(3) . ?
Au32 S7 2.386(16) . ?
Au33 S17 2.301(15) . ?
Au33 S19 2.360(16) . ?
Au34 Au35 3.026(3) . ?
Au34 S18 2.284(15) . ?
Au34 S24 2.296(15) . ?
Au35 Au36 3.246(3) . ?
Au35 S10 2.380(14) . ?
Au36 S19 2.313(16) . ?
Au36 S21 2.27(2) . ?
S1 C11 1.74(3) . ?
S2 C21 1.87(3) . ?
S3 C31 1.83(3) . ?
S4 C41 1.78(3) . ?
S5 C51 1.80(4) . ?
S6 C61 1.80(4) . ?
S7 C71 1.75(3) . ?
S8 C81 1.85(3) . ?
S9 C91 1.76(3) . ?
S10 C101 1.75(2) . ?
S11 C111 1.77(3) . ?
S12 C121 1.79(3) . ?
S13 C131 1.86(3) . ?
S14 C141 1.77(3) . ?
S15 C151 1.76(3) . ?
S16 C161 1.79(3) . ?
S17 C171 1.74(2) . ?
S18 C181 1.80(3) . ?
S19 C191 1.72(2) . ?
S20 C201 1.76(3) . ?
S21 C211 1.76(3) . ?
S22 C221 1.80(3) . ?
S23 C231 1.78(3) . ?
S24 C241 1.80(2) . ?
C13 H13 0.9300 . ?
C13 C14 1.3900 . ?
C13 C12 1.3900 . ?
C14 C15 1.3900 . ?
C14 C18 1.525(11) . ?
C15 C16 1.3900 . ?
C15 C17 1.524(11) . ?
C16 H16 0.9300 . ?
C16 C11 1.3900 . ?
C11 C12 1.3900 . ?
C12 H12 0.9300 . ?
C17 H17A 0.9600 . ?
C17 H17B 0.9600 . ?
C17 H17C 0.9600 . ?
C18 H18A 0.9600 . ?
C18 H18B 0.9600 . ?
C18 H18C 0.9600 . ?
C21 C26 1.3900 . ?
C21 C22 1.3900 . ?
C26 H26 0.9300 . ?
C26 C25 1.3900 . ?
C25 C24 1.3900 . ?
C25 C27 1.524(11) . ?
C24 C23 1.3900 . ?
C24 C28 1.525(11) . ?
C23 H23 0.9300 . ?
C23 C22 1.3900 . ?
C22 H22 0.9300 . ?
C27 H27A 0.9600 . ?
C27 H27B 0.9600 . ?
C27 H27C 0.9600 . ?
C28 H28A 0.9600 . ?
C28 H28B 0.9600 . ?
C28 H28C 0.9600 . ?
C34 C35 1.3900 . ?
C34 C33 1.3900 . ?
C34 C38 1.525(11) . ?
C35 C36 1.3900 . ?
C35 C37 1.525(11) . ?
C36 H36 0.9300 . ?
C36 C31 1.3900 . ?
C31 C32 1.3900 . ?
C32 H32 0.9300 . ?
C32 C33 1.3900 . ?
C33 H33 0.9300 . ?
C37 H37A 0.9600 . ?
C37 H37B 0.9600 . ?
C37 H37C 0.9600 . ?
C38 H38A 0.9600 . ?
C38 H38B 0.9600 . ?
C38 H38C 0.9600 . ?
C43 H43 0.9300 . ?
C43 C44 1.3900 . ?
C43 C42 1.3900 . ?
C44 C45 1.3900 . ?
C44 C48 1.525(11) . ?
C45 C46 1.3900 . ?
C45 C47 1.525(11) . ?
C46 H46 0.9300 . ?
C46 C41 1.3900 . ?
C41 C42 1.3900 . ?
C42 H42 0.9300 . ?
C47 H47A 0.9600 . ?
C47 H47B 0.9600 . ?
C47 H47C 0.9600 . ?
C55 C54 1.3900 . ?
C55 C56 1.3900 . ?
C55 C57 1.526(11) . ?
C54 C53 1.3900 . ?
C54 C58 1.525(11) . ?
C53 H53 0.9300 . ?
C53 C52 1.3900 . ?
C52 H52 0.9300 . ?
C52 C51 1.3900 . ?
C51 C56 1.3900 . ?
C56 H56 0.9300 . ?
C57 H57A 0.9600 . ?
C57 H57B 0.9600 . ?
C57 H57C 0.9600 . ?
C65 C66 1.3900 . ?
C65 C64 1.3900 . ?
C65 C67 1.526(11) . ?
C66 H66 0.9300 . ?
C66 C61 1.3900 . ?
C61 C62 1.3900 . ?
C62 H62 0.9300 . ?
C62 C63 1.3900 . ?
C63 H63 0.9300 . ?
C63 C64 1.3900 . ?
C64 C68 1.524(11) . ?
C67 H67A 0.9600 . ?
C67 H67B 0.9600 . ?
C67 H67C 0.9600 . ?
C68 H68A 0.9600 . ?
C68 H68B 0.9600 . ?
C68 H68C 0.9600 . ?
C75 C76 1.3900 . ?
C75 C74 1.3900 . ?
C75 C77 1.524(11) . ?
C76 H76 0.9300 . ?
C76 C71 1.3900 . ?
C71 C72 1.3900 . ?
C72 H72 0.9300 . ?
C72 C73 1.3900 . ?
C73 H73 0.9300 . ?
C73 C74 1.3900 . ?
C74 C78 1.526(11) . ?
C77 H77A 0.9600 . ?
C77 H77B 0.9600 . ?
C77 H77C 0.9600 . ?
C78 H78A 0.9600 . ?
C78 H78B 0.9600 . ?
C78 H78C 0.9600 . ?
C86 H86 0.9300 . ?
C86 C81 1.3900 . ?
C86 C85 1.3900 . ?
C81 C82 1.3900 . ?
C82 H82 0.9300 . ?
C82 C83 1.3900 . ?
C83 H83 0.9300 . ?
C83 C84 1.3900 . ?
C84 C85 1.3900 . ?
C84 C88 1.525(11) . ?
C85 C87 1.524(12) . ?
C88 H88A 0.9600 . ?
C88 H88B 0.9600 . ?
C88 H88C 0.9600 . ?
C94 C95 1.3900 . ?
C94 C93 1.3900 . ?
C94 C98 1.526(11) . ?
C95 C96 1.3900 . ?
C95 C97 1.525(11) . ?
C96 H96 0.9300 . ?
C96 C91 1.3900 . ?
C91 C92 1.3900 . ?
C92 H92 0.9300 . ?
C92 C93 1.3900 . ?
C93 H93 0.9300 . ?
C97 H97A 0.9600 . ?
C97 H97B 0.9600 . ?
C97 H97C 0.9600 . ?
C98 H98A 0.9600 . ?
C98 H98B 0.9600 . ?
C98 H98C 0.9600 . ?
C104 C105 1.3900 . ?
C104 C103 1.3900 . ?
C104 C108 1.526(11) . ?
C105 C106 1.3900 . ?
C105 C107 1.525(11) . ?
C106 H106 0.9300 . ?
C106 C101 1.3900 . ?
C101 C102 1.3900 . ?
C102 H102 0.9300 . ?
C102 C103 1.3900 . ?
C103 H103 0.9300 . ?
C107 H10A 0.9600 . ?
C107 H10B 0.9600 . ?
C107 H10C 0.9600 . ?
C108 H10D 0.9600 . ?
C108 H10E 0.9600 . ?
C108 H10F 0.9600 . ?
C111 C116 1.3900 . ?
C111 C112 1.3900 . ?
C116 H116 0.9300 . ?
C116 C115 1.3900 . ?
C115 C114 1.3900 . ?
C115 C117 1.524(11) . ?
C114 C113 1.3900 . ?
C114 C118 1.526(11) . ?
C113 H113 0.9300 . ?
C113 C112 1.3900 . ?
C112 H112 0.9300 . ?
C117 H11A 0.9600 . ?
C117 H11B 0.9600 . ?
C117 H11C 0.9600 . ?
C125 C124 1.3900 . ?
C125 C126 1.3900 . ?
C125 C127 1.524(11) . ?
C124 C123 1.3900 . ?
C124 C128 1.525(11) . ?
C123 H123 0.9300 . ?
C123 C122 1.3900 . ?
C122 H122 0.9300 . ?
C122 C121 1.3900 . ?
C121 C126 1.3900 . ?
C126 H126 0.9300 . ?
C127 H12A 0.9600 . ?
C127 H12B 0.9600 . ?
C127 H12C 0.9600 . ?
C131 C132 1.3900 . ?
C131 C136 1.3900 . ?
C132 H132 0.9300 . ?
C132 C133 1.3900 . ?
C133 H133 0.9300 . ?
C133 C134 1.3900 . ?
C134 C135 1.3900 . ?
C134 C138 1.524(11) . ?
C135 C136 1.3900 . ?
C135 C137 1.526(11) . ?
C136 H136 0.9300 . ?
C137 H13A 0.9600 . ?
C137 H13B 0.9600 . ?
C137 H13C 0.9600 . ?
C138 H13D 0.9600 . ?
C138 H13E 0.9600 . ?
C138 H13F 0.9600 . ?
C144 C145 1.3900 . ?
C144 C143 1.3900 . ?
C144 C148 1.526(11) . ?
C145 C146 1.3900 . ?
C145 C147 1.525(11) . ?
C146 H146 0.9300 . ?
C146 C141 1.3900 . ?
C141 C142 1.3900 . ?
C142 H142 0.9300 . ?
C142 C143 1.3900 . ?
C143 H143 0.9300 . ?
C148 H14A 0.9600 . ?
C148 H14B 0.9600 . ?
C148 H14C 0.9600 . ?
C154 C153 1.3900 . ?
C154 C155 1.3900 . ?
C154 C158 1.524(11) . ?
C153 H153 0.9300 . ?
C153 C152 1.3900 . ?
C152 H152 0.9300 . ?
C152 C151 1.3900 . ?
C151 C156 1.3900 . ?
C156 H156 0.9300 . ?
C156 C155 1.3900 . ?
C155 C157 1.525(11) . ?
C157 H15A 0.9600 . ?
C157 H15B 0.9600 . ?
C157 H15C 0.9600 . ?
C164 C163 1.3900 . ?
C164 C165 1.3900 . ?
C164 C168 1.525(11) . ?
C163 H163 0.9300 . ?
C163 C162 1.3900 . ?
C162 H162 0.9300 . ?
C162 C161 1.3900 . ?
C161 C166 1.3900 . ?
C166 H166 0.9300 . ?
C166 C165 1.3900 . ?
C165 C167 1.525(11) . ?
C167 H16A 0.9600 . ?
C167 H16B 0.9600 . ?
C167 H16C 0.9600 . ?
C168 H16D 0.9600 . ?
C168 H16E 0.9600 . ?
C168 H16F 0.9600 . ?
C174 C173 1.3900 . ?
C174 C175 1.3900 . ?
C174 C178 1.525(11) . ?
C173 H173 0.9300 . ?
C173 C172 1.3900 . ?
C172 H172 0.9300 . ?
C172 C171 1.3900 . ?
C171 C176 1.3900 . ?
C176 H176 0.9300 . ?
C176 C175 1.3900 . ?
C175 C177 1.525(11) . ?
C177 H17D 0.9600 . ?
C177 H17E 0.9600 . ?
C177 H17F 0.9600 . ?
C178 H17G 0.9600 . ?
C178 H17H 0.9600 . ?
C178 H17I 0.9600 . ?
C186 H186 0.9300 . ?
C186 C181 1.3900 . ?
C186 C185 1.3900 . ?
C181 C182 1.3900 . ?
C182 H182 0.9300 . ?
C182 C183 1.3900 . ?
C183 H183 0.9300 . ?
C183 C184 1.3900 . ?
C184 C185 1.3900 . ?
C184 C188 1.525(11) . ?
C185 C187 1.523(11) . ?
C187 H18D 0.9600 . ?
C187 H18E 0.9600 . ?
C187 H18F 0.9600 . ?
C188 H18G 0.9600 . ?
C188 H18H 0.9600 . ?
C188 H18I 0.9600 . ?
C192 H192 0.9300 . ?
C192 C191 1.3900 . ?
C192 C193 1.3900 . ?
C191 C196 1.3900 . ?
C196 H196 0.9300 . ?
C196 C195 1.3900 . ?
C195 C194 1.3900 . ?
C195 C197 1.527(11) . ?
C194 C193 1.3900 . ?
C194 C198 1.525(11) . ?
C193 H193 0.9300 . ?
C197 H19A 0.9600 . ?
C197 H19B 0.9600 . ?
C197 H19C 0.9600 . ?
C198 H19D 0.9600 . ?
C198 H19E 0.9600 . ?
C198 H19F 0.9600 . ?
C201 C206 1.3900 . ?
C201 C202 1.3900 . ?
C206 H206 0.9300 . ?
C206 C205 1.3900 . ?
C205 C204 1.3900 . ?
C205 C207 1.527(11) . ?
C204 C203 1.3900 . ?
C204 C208 1.527(11) . ?
C203 H203 0.9300 . ?
C203 C202 1.3900 . ?
C202 H202 0.9300 . ?
C207 H20A 0.9600 . ?
C207 H20B 0.9600 . ?
C207 H20C 0.9600 . ?
C215 C216 1.3900 . ?
C215 C214 1.3900 . ?
C215 C217 1.524(11) . ?
C216 H216 0.9300 . ?
C216 C211 1.3900 . ?
C211 C212 1.3900 . ?
C212 H212 0.9300 . ?
C212 C213 1.3900 . ?
C213 H213 0.9300 . ?
C213 C214 1.3900 . ?
C214 C218 1.523(11) . ?
C217 H21A 0.9600 . ?
C217 H21B 0.9600 . ?
C217 H21C 0.9600 . ?
C218 H21D 0.9600 . ?
C218 H21E 0.9600 . ?
C218 H21F 0.9600 . ?
C221 C226 1.3900 . ?
C221 C222 1.3900 . ?
C226 H226 0.9300 . ?
C226 C225 1.3900 . ?
C225 C224 1.3900 . ?
C225 C227 1.528(11) . ?
C224 C223 1.3900 . ?
C224 C228 1.527(11) . ?
C223 H223 0.9300 . ?
C223 C222 1.3900 . ?
C222 H222 0.9300 . ?
C228 H22A 0.9600 . ?
C228 H22B 0.9600 . ?
C228 H22C 0.9600 . ?
C233 H233 0.9300 . ?
C233 C234 1.3900 . ?
C233 C232 1.3900 . ?
C234 C235 1.3900 . ?
C234 C238 1.525(11) . ?
C235 C236 1.3900 . ?
C235 C237 1.526(11) . ?
C236 H236 0.9300 . ?
C236 C231 1.3900 . ?
C231 C232 1.3900 . ?
C232 H232 0.9300 . ?
C237 H23A 0.9600 . ?
C237 H23B 0.9600 . ?
C237 H23C 0.9600 . ?
C238 H23D 0.9600 . ?
C238 H23E 0.9600 . ?
C238 H23F 0.9600 . ?
C246 H246 0.9300 . ?
C246 C241 1.3900 . ?
C246 C245 1.3900 . ?
C241 C242 1.3900 . ?
C242 H242 0.9300 . ?
C242 C243 1.3900 . ?
C243 H243 0.9300 . ?
C243 C244 1.3900 . ?
C244 C245 1.3900 . ?
C244 C248 1.525(11) . ?
C245 C247 1.522(11) . ?
C247 H24A 0.9600 . ?
C247 H24B 0.9600 . ?
C247 H24C 0.9600 . ?

loop_
_geom_torsion_atom_site_label_1
_geom_torsion_atom_site_label_2
_geom_torsion_atom_site_label_3
_geom_torsion_atom_site_label_4
_geom_torsion
_geom_torsion_site_symmetry_1
_geom_torsion_site_symmetry_2
_geom_torsion_site_symmetry_3
_geom_torsion_site_symmetry_4
_geom_torsion_publ_flag
Au1 S1 C11 C16 -8.4(13) . . . . ?
Au1 S1 C11 C12 171.6(12) . . . . ?
Au1 S2 C21 C26 28.6(15) . . . . ?
Au1 S2 C21 C22 -152.5(13) . . . . ?
Au2 S2 C21 C26 130.4(14) . . . . ?
Au2 S2 C21 C22 -50.6(13) . . . . ?
Au2 S3 C31 C36 -163.4(13) . . . . ?
Au2 S3 C31 C32 16.0(12) . . . . ?
Au3 S4 C41 C46 11.6(13) . . . . ?
Au3 S4 C41 C42 -167.8(11) . . . . ?
Au3 S5 C51 C52 -147.3(13) . . . . ?
Au3 S5 C51 C56 33.1(14) . . . . ?
Au4 S5 C51 C52 -38.2(12) . . . . ?
Au4 S5 C51 C56 142.3(13) . . . . ?
Au4 S6 C61 C66 -47.2(14) . . . . ?
Au4 S6 C61 C62 132.8(12) . . . . ?
Au5 S7 C71 C76 -0.1(14) . . . . ?
Au5 S7 C71 C72 -179.9(13) . . . . ?
Au5 S8 C81 C86 155.7(14) . . . . ?
Au5 S8 C81 C82 -24.7(13) . . . . ?
Au6 S8 C81 C86 47.2(15) . . . . ?
Au6 S8 C81 C82 -133.2(14) . . . . ?
Au6 S9 C91 C96 29.2(14) . . . . ?
Au6 S9 C91 C92 -150.4(12) . . . . ?
Au7 S10 C101 C106 177.0(12) . . . . ?
Au7 S10 C101 C102 -3.3(11) . . . . ?
Au7 S11 C111 C116 146.9(14) . . . . ?
Au7 S11 C111 C112 -33.6(13) . . . . ?
Au8 S11 C111 C116 38.6(14) . . . . ?
Au8 S11 C111 C112 -141.9(13) . . . . ?
Au8 S12 C121 C122 67.9(11) . . . . ?
Au8 S12 C121 C126 -112.5(13) . . . . ?
Au9 S13 C131 C132 159.4(12) . . . . ?
Au9 S13 C131 C136 -20.7(13) . . . . ?
Au9 S14 C141 C146 25.8(14) . . . . ?
Au9 S14 C141 C142 -153.7(12) . . . . ?
Au10 S13 C131 C132 55.6(13) . . . . ?
Au10 S13 C131 C136 -124.4(14) . . . . ?
Au10 S15 C151 C152 -154.8(13) . . . . ?
Au10 S15 C151 C156 25.5(15) . . . . ?
Au11 S1 C11 C16 -122.6(13) . . . . ?
Au11 S1 C11 C12 57.4(12) . . . . ?
Au12 S4 C41 C46 -99.0(14) . . . . ?
Au12 S4 C41 C42 81.6(13) . . . . ?
Au13 S22 C221 C226 47.3(14) . . . . ?
Au13 S22 C221 C222 -132.7(12) . . . . ?
Au13 S23 C231 C236 -153.9(12) . . . . ?
Au13 S23 C231 C232 25.6(11) . . . . ?
Au14 S20 C201 C206 28.4(14) . . . . ?
Au14 S20 C201 C202 -151.4(13) . . . . ?
Au14 S22 C221 C226 150.9(13) . . . . ?
Au14 S22 C221 C222 -29.1(12) . . . . ?
Au15 S9 C91 C96 -49.9(15) . . . . ?
Au15 S9 C91 C92 130.5(14) . . . . ?
Au16 S14 C141 C146 130.2(14) . . . . ?
Au16 S14 C141 C142 -49.3(13) . . . . ?
Au18 S15 C151 C152 -48.2(14) . . . . ?
Au18 S15 C151 C156 132.1(15) . . . . ?
Au19 S23 C231 C236 -53.1(14) . . . . ?
Au19 S23 C231 C232 126.4(13) . . . . ?
Au21 S20 C201 C206 133.3(14) . . . . ?
Au21 S20 C201 C202 -46.5(13) . . . . ?
Au22 S12 C121 C122 -12.4(11) . . . . ?
Au22 S12 C121 C126 167.2(12) . . . . ?
Au23 S16 C161 C162 -128.5(13) . . . . ?
Au23 S16 C161 C166 51.8(14) . . . . ?
Au24 S17 C171 C172 51.5(13) . . . . ?
Au24 S17 C171 C176 -128.1(14) . . . . ?
Au25 S3 C31 C36 -71.4(15) . . . . ?
Au25 S3 C31 C32 108.0(14) . . . . ?
Au28 S6 C61 C66 32.4(15) . . . . ?
Au28 S6 C61 C62 -147.6(13) . . . . ?
Au29 S24 C241 C246 -118.1(14) . . . . ?
Au29 S24 C241 C242 62.2(13) . . . . ?
Au30 S21 C211 C216 69.0(15) . . . . ?
Au30 S21 C211 C212 -111.2(14) . . . . ?
Au31 S16 C161 C162 -23.1(12) . . . . ?
Au31 S16 C161 C166 157.3(13) . . . . ?
Au31 S18 C181 C186 75.2(14) . . . . ?
Au31 S18 C181 C182 -104.8(13) . . . . ?
Au32 S7 C71 C76 114.2(14) . . . . ?
Au32 S7 C71 C72 -65.6(13) . . . . ?
Au33 S17 C171 C172 158.4(12) . . . . ?
Au33 S17 C171 C176 -21.1(13) . . . . ?
Au33 S19 C191 C192 -153.7(13) . . . . ?
Au33 S19 C191 C196 26.4(15) . . . . ?
Au34 S18 C181 C186 -25.8(14) . . . . ?
Au34 S18 C181 C182 154.2(12) . . . . ?
Au34 S24 C241 C246 -11.7(14) . . . . ?
Au34 S24 C241 C242 168.6(12) . . . . ?
Au35 S10 C101 C106 -71.3(13) . . . . ?
Au35 S10 C101 C102 108.4(12) . . . . ?
Au36 S19 C191 C192 -49.1(13) . . . . ?
Au36 S19 C191 C196 131.0(14) . . . . ?
Au36 S21 C211 C216 166.1(12) . . . . ?
Au36 S21 C211 C212 -14.1(12) . . . . ?
S1 C11 C12 C13 -179.9(6) . . . . ?
S2 C21 C26 C25 179.0(6) . . . . ?
S2 C21 C22 C23 -178.9(6) . . . . ?
S3 C31 C32 C33 -179.4(7) . . . . ?
S4 C41 C42 C43 179.4(6) . . . . ?
S5 C51 C56 C55 179.5(6) . . . . ?
S6 C61 C62 C63 180.0(6) . . . . ?
S7 C71 C72 C73 179.8(7) . . . . ?
S8 C81 C82 C83 -179.6(7) . . . . ?
S9 C91 C92 C93 179.6(6) . . . . ?
S10 C101 C102 C103 -179.7(7) . . . . ?
S11 C111 C116 C115 179.5(6) . . . . ?
S11 C111 C112 C113 -179.5(6) . . . . ?
S12 C121 C126 C125 -179.6(6) . . . . ?
S13 C131 C132 C133 179.9(6) . . . . ?
S13 C131 C136 C135 -179.9(6) . . . . ?
S14 C141 C142 C143 179.5(6) . . . . ?
S15 C151 C156 C155 179.7(6) . . . . ?
S16 C161 C166 C165 179.7(6) . . . . ?
S17 C171 C176 C175 179.6(6) . . . . ?
S18 C181 C182 C183 180.0(6) . . . . ?
S19 C191 C196 C195 179.9(7) . . . . ?
S20 C201 C206 C205 -179.8(6) . . . . ?
S20 C201 C202 C203 179.8(7) . . . . ?
S21 C211 C212 C213 -179.8(7) . . . . ?
S22 C221 C226 C225 -180.0(7) . . . . ?
S22 C221 C222 C223 180.0(6) . . . . ?
S23 C231 C232 C233 -179.5(7) . . . . ?
S24 C241 C242 C243 179.7(6) . . . . ?
C13 C14 C15 C16 0.0 . . . . ?
C13 C14 C15 C17 -179(2) . . . . ?
C14 C13 C12 C11 0.0 . . . . ?
C14 C15 C16 C11 0.0 . . . . ?
C15 C16 C11 S1 179.9(7) . . . . ?
C15 C16 C11 C12 0.0 . . . . ?
C16 C11 C12 C13 0.0 . . . . ?
C12 C13 C14 C15 0.0 . . . . ?
C12 C13 C14 C18 178(2) . . . . ?
C17 C15 C16 C11 179(3) . . . . ?
C18 C14 C15 C16 -178(2) . . . . ?
C18 C14 C15 C17 3(2) . . . . ?
C21 C26 C25 C24 0.0 . . . . ?
C21 C26 C25 C27 173(2) . . . . ?
C26 C21 C22 C23 0.0 . . . . ?
C26 C25 C24 C23 0.0 . . . . ?
C26 C25 C24 C28 177(2) . . . . ?
C25 C24 C23 C22 0.0 . . . . ?
C24 C23 C22 C21 0.0 . . . . ?
C22 C21 C26 C25 0.0 . . . . ?
C27 C25 C24 C23 -173(2) . . . . ?
C27 C25 C24 C28 3(3) . . . . ?
C28 C24 C23 C22 -177(2) . . . . ?
C34 C35 C36 C31 0.0 . . . . ?
C35 C34 C33 C32 0.0 . . . . ?
C35 C36 C31 S3 179.4(6) . . . . ?
C35 C36 C31 C32 0.0 . . . . ?
C36 C31 C32 C33 0.0 . . . . ?
C31 C32 C33 C34 0.0 . . . . ?
C33 C34 C35 C36 0.0 . . . . ?
C33 C34 C35 C37 -177(2) . . . . ?
C37 C35 C36 C31 177(2) . . . . ?
C38 C34 C35 C36 176(2) . . . . ?
C38 C34 C35 C37 -1(3) . . . . ?
C38 C34 C33 C32 -176(2) . . . . ?
C43 C44 C45 C46 0.0 . . . . ?
C43 C44 C45 C47 176(2) . . . . ?
C44 C43 C42 C41 0.0 . . . . ?
C44 C45 C46 C41 0.0 . . . . ?
C45 C46 C41 S4 -179.4(6) . . . . ?
C45 C46 C41 C42 0.0 . . . . ?
C46 C41 C42 C43 0.0 . . . . ?
C42 C43 C44 C45 0.0 . . . . ?
C42 C43 C44 C48 179(2) . . . . ?
C47 C45 C46 C41 -175(2) . . . . ?
C48 C44 C45 C46 -179(2) . . . . ?
C48 C44 C45 C47 -3(2) . . . . ?
C55 C54 C53 C52 0.0 . . . . ?
C54 C55 C56 C51 0.0 . . . . ?
C54 C53 C52 C51 0.0 . . . . ?
C53 C52 C51 S5 -179.5(6) . . . . ?
C53 C52 C51 C56 0.0 . . . . ?
C52 C51 C56 C55 0.0 . . . . ?
C56 C55 C54 C53 0.0 . . . . ?
C56 C55 C54 C58 179(2) . . . . ?
C57 C55 C54 C53 -177(2) . . . . ?
C57 C55 C54 C58 2(3) . . . . ?
C57 C55 C56 C51 177(2) . . . . ?
C58 C54 C53 C52 -179(2) . . . . ?
C65 C66 C61 S6 180.0(7) . . . . ?
C65 C66 C61 C62 0.0 . . . . ?
C66 C65 C64 C63 0.0 . . . . ?
C66 C65 C64 C68 -178(2) . . . . ?
C66 C61 C62 C63 0.0 . . . . ?
C61 C62 C63 C64 0.0 . . . . ?
C62 C63 C64 C65 0.0 . . . . ?
C62 C63 C64 C68 178(3) . . . . ?
C64 C65 C66 C61 0.0 . . . . ?
C67 C65 C66 C61 180(2) . . . . ?
C67 C65 C64 C63 -180(2) . . . . ?
C67 C65 C64 C68 2(2) . . . . ?
C75 C76 C71 S7 -179.8(6) . . . . ?
C75 C76 C71 C72 0.0 . . . . ?
C76 C75 C74 C73 0.0 . . . . ?
C76 C75 C74 C78 -177(2) . . . . ?
C76 C71 C72 C73 0.0 . . . . ?
C71 C72 C73 C74 0.0 . . . . ?
C72 C73 C74 C75 0.0 . . . . ?
C72 C73 C74 C78 177(2) . . . . ?
C74 C75 C76 C71 0.0 . . . . ?
C77 C75 C76 C71 179(2) . . . . ?
C77 C75 C74 C73 -179(2) . . . . ?
C77 C75 C74 C78 4(3) . . . . ?
C86 C81 C82 C83 0.0 . . . . ?
C81 C86 C85 C84 0.0 . . . . ?
C81 C86 C85 C87 179(3) . . . . ?
C81 C82 C83 C84 0.0 . . . . ?
C82 C83 C84 C85 0.0 . . . . ?
C82 C83 C84 C88 -179(3) . . . . ?
C83 C84 C85 C86 0.0 . . . . ?
C83 C84 C85 C87 -179(2) . . . . ?
C85 C86 C81 S8 179.6(6) . . . . ?
C85 C86 C81 C82 0.0 . . . . ?
C88 C84 C85 C86 179(2) . . . . ?
C88 C84 C85 C87 0(2) . . . . ?
C94 C95 C96 C91 0.0 . . . . ?
C95 C94 C93 C92 0.0 . . . . ?
C95 C96 C91 S9 -179.6(7) . . . . ?
C95 C96 C91 C92 0.0 . . . . ?
C96 C91 C92 C93 0.0 . . . . ?
C91 C92 C93 C94 0.0 . . . . ?
C93 C94 C95 C96 0.0 . . . . ?
C93 C94 C95 C97 178(2) . . . . ?
C97 C95 C96 C91 -178(2) . . . . ?
C98 C94 C95 C96 -179(2) . . . . ?
C98 C94 C95 C97 -1(2) . . . . ?
C98 C94 C93 C92 179(2) . . . . ?
C104 C105 C106 C101 0.0 . . . . ?
C105 C104 C103 C102 0.0 . . . . ?
C105 C106 C101 S10 179.7(6) . . . . ?
C105 C106 C101 C102 0.0 . . . . ?
C106 C101 C102 C103 0.0 . . . . ?
C101 C102 C103 C104 0.0 . . . . ?
C103 C104 C105 C106 0.0 . . . . ?
C103 C104 C105 C107 -178(2) . . . . ?
C107 C105 C106 C101 178(2) . . . . ?
C108 C104 C105 C106 177(2) . . . . ?
C108 C104 C105 C107 -2(2) . . . . ?
C108 C104 C103 C102 -177(2) . . . . ?
C111 C116 C115 C114 0.0 . . . . ?
C111 C116 C115 C117 178(2) . . . . ?
C116 C111 C112 C113 0.0 . . . . ?
C116 C115 C114 C113 0.0 . . . . ?
C116 C115 C114 C118 179(2) . . . . ?
C115 C114 C113 C112 0.0 . . . . ?
C114 C113 C112 C111 0.0 . . . . ?
C112 C111 C116 C115 0.0 . . . . ?
C117 C115 C114 C113 -178(2) . . . . ?
C117 C115 C114 C118 1(3) . . . . ?
C118 C114 C113 C112 -179(2) . . . . ?
C125 C124 C123 C122 0.0 . . . . ?
C124 C125 C126 C121 0.0 . . . . ?
C124 C123 C122 C121 0.0 . . . . ?
C123 C122 C121 S12 179.6(6) . . . . ?
C123 C122 C121 C126 0.0 . . . . ?
C122 C121 C126 C125 0.0 . . . . ?
C126 C125 C124 C123 0.0 . . . . ?
C126 C125 C124 C128 -179(2) . . . . ?
C127 C125 C124 C123 178(2) . . . . ?
C127 C125 C124 C128 -1(2) . . . . ?
C127 C125 C126 C121 -178(2) . . . . ?
C128 C124 C123 C122 178(3) . . . . ?
C131 C132 C133 C134 0.0 . . . . ?
C132 C131 C136 C135 0.0 . . . . ?
C132 C133 C134 C135 0.0 . . . . ?
C132 C133 C134 C138 179(2) . . . . ?
C133 C134 C135 C136 0.0 . . . . ?
C133 C134 C135 C137 -179(2) . . . . ?
C134 C135 C136 C131 0.0 . . . . ?
C136 C131 C132 C133 0.0 . . . . ?
C137 C135 C136 C131 179(2) . . . . ?
C138 C134 C135 C136 -179(2) . . . . ?
C138 C134 C135 C137 1(3) . . . . ?
C144 C145 C146 C141 0.0 . . . . ?
C145 C144 C143 C142 0.0 . . . . ?
C145 C146 C141 S14 -179.5(7) . . . . ?
C145 C146 C141 C142 0.0 . . . . ?
C146 C141 C142 C143 0.0 . . . . ?
C141 C142 C143 C144 0.0 . . . . ?
C143 C144 C145 C146 0.0 . . . . ?
C143 C144 C145 C147 177(2) . . . . ?
C147 C145 C146 C141 -176(2) . . . . ?
C148 C144 C145 C146 -177(2) . . . . ?
C148 C144 C145 C147 -1(3) . . . . ?
C148 C144 C143 C142 178(2) . . . . ?
C154 C153 C152 C151 0.0 . . . . ?
C153 C154 C155 C156 0.0 . . . . ?
C153 C154 C155 C157 179(2) . . . . ?
C153 C152 C151 S15 -179.7(7) . . . . ?
C153 C152 C151 C156 0.0 . . . . ?
C152 C151 C156 C155 0.0 . . . . ?
C151 C156 C155 C154 0.0 . . . . ?
C151 C156 C155 C157 -179(2) . . . . ?
C155 C154 C153 C152 0.0 . . . . ?
C158 C154 C153 C152 -179(2) . . . . ?
C158 C154 C155 C156 179(2) . . . . ?
C158 C154 C155 C157 -1(3) . . . . ?
C164 C163 C162 C161 0.0 . . . . ?
C163 C164 C165 C166 0.0 . . . . ?
C163 C164 C165 C167 -178(2) . . . . ?
C163 C162 C161 S16 -179.7(7) . . . . ?
C163 C162 C161 C166 0.0 . . . . ?
C162 C161 C166 C165 0.0 . . . . ?
C161 C166 C165 C164 0.0 . . . . ?
C161 C166 C165 C167 178(3) . . . . ?
C165 C164 C163 C162 0.0 . . . . ?
C168 C164 C163 C162 179(2) . . . . ?
C168 C164 C165 C166 -179(3) . . . . ?
C168 C164 C165 C167 3(3) . . . . ?
C174 C173 C172 C171 0.0 . . . . ?
C173 C174 C175 C176 0.0 . . . . ?
C173 C174 C175 C177 -178(3) . . . . ?
C173 C172 C171 S17 -179.6(6) . . . . ?
C173 C172 C171 C176 0.0 . . . . ?
C172 C171 C176 C175 0.0 . . . . ?
C171 C176 C175 C174 0.0 . . . . ?
C171 C176 C175 C177 178(2) . . . . ?
C175 C174 C173 C172 0.0 . . . . ?
C178 C174 C173 C172 -176(2) . . . . ?
C178 C174 C175 C176 176(2) . . . . ?
C178 C174 C175 C177 -2(3) . . . . ?
C186 C181 C182 C183 0.0 . . . . ?
C181 C186 C185 C184 0.0 . . . . ?
C181 C186 C185 C187 -180(3) . . . . ?
C181 C182 C183 C184 0.0 . . . . ?
C182 C183 C184 C185 0.0 . . . . ?
C182 C183 C184 C188 -180(2) . . . . ?
C183 C184 C185 C186 0.0 . . . . ?
C183 C184 C185 C187 180(2) . . . . ?
C185 C186 C181 S18 180.0(6) . . . . ?
C185 C186 C181 C182 0.0 . . . . ?
C188 C184 C185 C186 180(2) . . . . ?
C188 C184 C185 C187 -1(2) . . . . ?
C192 C191 C196 C195 0.0 . . . . ?
C191 C192 C193 C194 0.0 . . . . ?
C191 C196 C195 C194 0.0 . . . . ?
C191 C196 C195 C197 178(2) . . . . ?
C196 C195 C194 C193 0.0 . . . . ?
C196 C195 C194 C198 -178(2) . . . . ?
C195 C194 C193 C192 0.0 . . . . ?
C193 C192 C191 S19 -179.9(6) . . . . ?
C193 C192 C191 C196 0.0 . . . . ?
C197 C195 C194 C193 -178(2) . . . . ?
C197 C195 C194 C198 4(2) . . . . ?
C198 C194 C193 C192 177(2) . . . . ?
C201 C206 C205 C204 0.0 . . . . ?
C201 C206 C205 C207 -178(3) . . . . ?
C206 C201 C202 C203 0.0 . . . . ?
C206 C205 C204 C203 0.0 . . . . ?
C206 C205 C204 C208 -178(2) . . . . ?
C205 C204 C203 C202 0.0 . . . . ?
C204 C203 C202 C201 0.0 . . . . ?
C202 C201 C206 C205 0.0 . . . . ?
C207 C205 C204 C203 178(2) . . . . ?
C207 C205 C204 C208 0(3) . . . . ?
C208 C204 C203 C202 178(2) . . . . ?
C215 C216 C211 S21 179.8(6) . . . . ?
C215 C216 C211 C212 0.0 . . . . ?
C216 C215 C214 C213 0.0 . . . . ?
C216 C215 C214 C218 -179(2) . . . . ?
C216 C211 C212 C213 0.0 . . . . ?
C211 C212 C213 C214 0.0 . . . . ?
C212 C213 C214 C215 0.0 . . . . ?
C212 C213 C214 C218 179(3) . . . . ?
C214 C215 C216 C211 0.0 . . . . ?
C217 C215 C216 C211 179(2) . . . . ?
C217 C215 C214 C213 -179(3) . . . . ?
C217 C215 C214 C218 2(3) . . . . ?
C221 C226 C225 C224 0.0 . . . . ?
C221 C226 C225 C227 180(2) . . . . ?
C226 C221 C222 C223 0.0 . . . . ?
C226 C225 C224 C223 0.0 . . . . ?
C226 C225 C224 C228 -178(2) . . . . ?
C225 C224 C223 C222 0.0 . . . . ?
C224 C223 C222 C221 0.0 . . . . ?
C222 C221 C226 C225 0.0 . . . . ?
C227 C225 C224 C223 -180(2) . . . . ?
C227 C225 C224 C228 2(2) . . . . ?
C228 C224 C223 C222 178(2) . . . . ?
C233 C234 C235 C236 0.0 . . . . ?
C233 C234 C235 C237 -177(2) . . . . ?
C234 C233 C232 C231 0.0 . . . . ?
C234 C235 C236 C231 0.0 . . . . ?
C235 C236 C231 S23 179.5(6) . . . . ?
C235 C236 C231 C232 0.0 . . . . ?
C236 C231 C232 C233 0.0 . . . . ?
C232 C233 C234 C235 0.0 . . . . ?
C232 C233 C234 C238 -178(2) . . . . ?
C237 C235 C236 C231 176(3) . . . . ?
C238 C234 C235 C236 177(2) . . . . ?
C238 C234 C235 C237 1(3) . . . . ?
C246 C241 C242 C243 0.0 . . . . ?
C241 C246 C245 C244 0.0 . . . . ?
C241 C246 C245 C247 -178(2) . . . . ?
C241 C242 C243 C244 0.0 . . . . ?
C242 C243 C244 C245 0.0 . . . . ?
C242 C243 C244 C248 -179(2) . . . . ?
C243 C244 C245 C246 0.0 . . . . ?
C243 C244 C245 C247 179(2) . . . . ?
C245 C246 C241 S24 -179.7(6) . . . . ?
C245 C246 C241 C242 0.0 . . . . ?
C248 C244 C245 C246 179(2) . . . . ?
C248 C244 C245 C247 -3(2) . . . . ?

loop_
_smtbx_masks_void_nr
_smtbx_masks_void_average_x
_smtbx_masks_void_average_y
_smtbx_masks_void_average_z
_smtbx_masks_void_volume
_smtbx_masks_void_count_electrons
_smtbx_masks_void_content
1 -0.203 0.515 0.782 470.6 114.5 ?
2 0.203 0.485 0.218 470.6 87.7 ?
3 0.297 -0.015 0.282 470.6 100.6 ?
4 0.256 0.317 0.928 78.7 0.0 ?
5 0.244 0.817 0.572 78.7 7.6 ?
6 0.703 0.015 0.718 470.6 101.6 ?
7 0.756 0.183 0.428 78.7 0.0 ?
8 0.744 0.683 0.072 78.7 0.0 ?
